data_1567836
loop_
_publ_author_name
'Bao, Lipiao'
'Yu, Pengwei'
'Hu, Shuaifeng'
'Tian, Xinyue'
'Shen, Wangqiang'
'Yu, Pengyuan'
'Guo, Kun'
'Xie, Yun-Peng'
'Lu, Xing'

_publ_section_title
;
 Steering Lu3N cluster in C76-78 cages: Cluster configuration dominated by
 cage transformation
;
_journal_name_full Nanoscale
_journal_paper_doi 10.1039/D2NR05049H
_journal_year 2022
_chemical_formula_moiety 'C76, C36 H44 N4 Ni, Lu3 N, 2(C3 H3), C6 H6'
_chemical_formula_sum 'C124 H56 Lu3 N5 Ni'
_chemical_formula_weight 2199.35
_space_group_crystal_system monoclinic
_space_group_IT_number 12
_space_group_name_Hall '-C 2y'
_space_group_name_H-M_alt 'C 1 2/m 1'
_atom_sites_solution_hydrogens geom
_audit_creation_method SHELXL-2014/7
_audit_update_record
;
2022-05-11 deposited with the CCDC.	2022-10-24 downloaded from the CCDC.
;
_cell_angle_alpha 90
_cell_angle_beta 93.8870(10)
_cell_angle_gamma 90
_cell_formula_units_Z 4
_cell_length_a 25.1131(5)
_cell_length_b 15.0135(3)
_cell_length_c 19.6714(5)
_cell_measurement_reflns_used 9466
_cell_measurement_temperature 100(2)
_cell_measurement_theta_max 28.134
_cell_measurement_theta_min 2.649
_cell_volume 7399.8(3)
_computing_structure_refinement 'SHELXL-2014/7 (Sheldrick, 2014)'
_diffrn_ambient_temperature 100(2)
_diffrn_measured_fraction_theta_full 0.997
_diffrn_measured_fraction_theta_max 0.996
_diffrn_measurement_device_type 'CCD MX300-HE'
_diffrn_measurement_method 'phi scans'
_diffrn_radiation_type synchrotron
_diffrn_radiation_wavelength 0.7336
_diffrn_reflns_av_R_equivalents 0.0716
_diffrn_reflns_av_unetI/netI 0.0338
_diffrn_reflns_Laue_measured_fraction_full 0.997
_diffrn_reflns_Laue_measured_fraction_max 0.996
_diffrn_reflns_limit_h_max 32
_diffrn_reflns_limit_h_min -32
_diffrn_reflns_limit_k_max 19
_diffrn_reflns_limit_k_min -19
_diffrn_reflns_limit_l_max 25
_diffrn_reflns_limit_l_min -25
_diffrn_reflns_number 58134
_diffrn_reflns_point_group_measured_fraction_full 0.997
_diffrn_reflns_point_group_measured_fraction_max 0.996
_diffrn_reflns_theta_full 26.114
_diffrn_reflns_theta_max 28.144
_diffrn_reflns_theta_min 1.928
_diffrn_source 'SSRF, Beamline BL17B'
_exptl_absorpt_coefficient_mu 4.632
_exptl_absorpt_correction_T_max 0.690
_exptl_absorpt_correction_T_min 0.549
_exptl_absorpt_correction_type multi-scan
_exptl_absorpt_process_details SADABS
_exptl_crystal_colour black
_exptl_crystal_density_diffrn 1.974
_exptl_crystal_description block
_exptl_crystal_F_000 4304
_exptl_crystal_size_max 0.14
_exptl_crystal_size_mid 0.12
_exptl_crystal_size_min 0.08
_refine_diff_density_max 2.284
_refine_diff_density_min -3.145
_refine_diff_density_rms 0.232
_refine_ls_extinction_method none
_refine_ls_goodness_of_fit_ref 1.021
_refine_ls_hydrogen_treatment constr
_refine_ls_matrix_type full
_refine_ls_number_parameters 1019
_refine_ls_number_reflns 8526
_refine_ls_number_restraints 2702
_refine_ls_restrained_S_all 1.094
_refine_ls_R_factor_all 0.1303
_refine_ls_R_factor_gt 0.1197
_refine_ls_shift/su_max 0.025
_refine_ls_shift/su_mean 0.001
_refine_ls_structure_factor_coef Fsqd
_refine_ls_weighting_details 'w=1/[\s^2^(Fo^2^)+(0.1180P)^2^+275.1240P] where P=(Fo^2^+2Fc^2^)/3'
_refine_ls_weighting_scheme calc
_refine_ls_wR_factor_gt 0.3195
_refine_ls_wR_factor_ref 0.3260
_reflns_Friedel_coverage 0.000
_reflns_number_gt 7309
_reflns_number_total 8526
_reflns_threshold_expression 'I > 2\s(I)'
_cod_data_source_file d2nr05049h2.cif
_cod_data_source_block Lu3N@C76
_cod_depositor_comments
;
The following automatic conversions were performed:

data item '_exptl_absorpt_correction_type' value 'Multi-scan' was
changed to 'multi-scan' in accordance with the
/home/data/users/saulius/crontab/automatic-downloads/rss-feeds/RSC/lib/dictionaries/cif_core.dic
dictionary named 'cif_core.dic' version 2.4.2 last updated on
2011-04-26.

Automatic conversion script
Id: cif_fix_values 7556 2019-12-06 15:28:31Z antanas 
;
_cod_original_sg_symbol_H-M 'C 2/m'
_cod_database_code 1567836
_shelx_shelxl_version_number 2014/7
_shelx_space_group_comment
;
The symmetry employed for this shelxl refinement is uniquely defined
by the following loop, which should always be used as a source of
symmetry information in preference to the above space-group names.
They are only intended as comments.
;
_shelx_estimated_absorpt_t_min 0.4127
_shelx_estimated_absorpt_t_max 0.7457

loop_
_space_group_symop_operation_xyz
'x, y, z'
'-x, y, -z'
'x+1/2, y+1/2, z'
'-x+1/2, y+1/2, -z'
'-x, -y, -z'
'x, -y, z'
'-x+1/2, -y+1/2, -z'
'x+1/2, -y+1/2, z'

loop_
_atom_site_label
_atom_site_type_symbol
_atom_site_fract_x
_atom_site_fract_y
_atom_site_fract_z
_atom_site_U_iso_or_equiv
_atom_site_adp_type
_atom_site_occupancy
_atom_site_site_symmetry_order
_atom_site_calc_flag
_atom_site_refinement_flags_posn
_atom_site_refinement_flags_adp
_atom_site_refinement_flags_occupancy
_atom_site_disorder_assembly
_atom_site_disorder_group
N1 N 0.3039(6) 0.5000 0.8045(7) 0.064(4) Uani 1 2 d S T P A 2
Lu1 Lu 0.2690(5) 0.5000 0.8929(7) 0.243(4) Uani 0.2916 2 d S TU P A 2
Lu2 Lu 0.26047(6) 0.5000 0.70890(7) 0.0504(4) Uani 0.4294 2 d S TU P A 2
Lu3 Lu 0.38173(5) 0.5000 0.84739(7) 0.0376(3) Uani 0.4177 2 d S TU P A 2
Lu4 Lu 0.25418(10) 0.4518(2) 0.87228(12) 0.0534(6) Uani 0.1956 1 d . U P A 2
Lu5 Lu 0.3208(5) 0.3943(7) 0.7596(5) 0.161(3) Uani 0.1614 1 d . U P A 2
Lu6 Lu 0.2193(5) 0.5000 0.8353(7) 0.310(5) Uani 0.3171 2 d S TU P A 2
Lu7 Lu 0.3403(3) 0.3737(5) 0.8022(4) 0.109(2) Uani 0.1351 1 d . U P A 2
Lu8 Lu 0.3727(6) 0.4209(11) 0.8420(9) 0.169(4) Uani 0.101 1 d . U P A 2
Lu9 Lu 0.3142(11) 0.4635(14) 0.7208(12) 0.169(6) Uani 0.0681 1 d . U P A 2
Lu10 Lu 0.2642(12) 0.4337(19) 0.7306(13) 0.167(6) Uani 0.0597 1 d . U P A 2
Lu11 Lu 0.3619(13) 0.4576(19) 0.7778(16) 0.165(6) Uani 0.0512 1 d . U P A 2
C1 C 0.3940(9) 0.6596(14) 0.7313(11) 0.072(6) Uani 0.5 1 d D U P B 1
C2 C 0.3508(9) 0.6582(14) 0.6815(11) 0.082(6) Uani 0.5 1 d D U P B 1
C3 C 0.3100(9) 0.7200(18) 0.7050(14) 0.082(7) Uani 0.5 1 d D U P B 1
C4 C 0.3272(10) 0.7502(16) 0.7741(13) 0.079(6) Uani 0.5 1 d D U P B 1
C5 C 0.3818(13) 0.7184(17) 0.7874(12) 0.081(6) Uani 0.5 1 d D U P B 1
C6 C 0.3964(10) 0.6964(17) 0.8593(11) 0.078(7) Uani 0.5 1 d D U P B 1
C7 C 0.4416(11) 0.635(2) 0.8647(12) 0.076(7) Uani 0.5 1 d D U P B 1
C8 C 0.4556(11) 0.580(2) 0.8074(13) 0.086(7) Uani 0.5 1 d D U P B 1
C9 C 0.4279(8) 0.5800(13) 0.7406(12) 0.072(6) Uani 0.5 1 d D U P B 1
C10 C 0.4114(9) 0.5000 0.7009(12) 0.111(6) Uani 1 2 d DS TU P B 1
C11 C 0.3653(9) 0.5000 0.6536(12) 0.133(7) Uani 1 2 d DS TU P B 1
C12 C 0.3384(10) 0.5847(13) 0.6347(17) 0.098(7) Uani 0.5 1 d D U P B 1
C13 C 0.2820(10) 0.5841(15) 0.612(2) 0.135(9) Uani 0.5 1 d D U P B 1
C14 C 0.2416(10) 0.638(2) 0.6379(16) 0.107(8) Uani 0.5 1 d D U P B 1
C15 C 0.2528(9) 0.700(2) 0.6947(14) 0.109(8) Uani 0.5 1 d D U P B 1
C16 C 0.2145(11) 0.707(2) 0.7471(15) 0.104(8) Uani 0.5 1 d D U P B 1
C17 C 0.2331(12) 0.736(3) 0.8156(16) 0.099(8) Uani 0.5 1 d D U P B 1
C18 C 0.2894(12) 0.759(2) 0.8265(17) 0.086(7) Uani 0.5 1 d D U P B 1
C19 C 0.3033(11) 0.734(2) 0.901(2) 0.092(8) Uani 0.5 1 d D U P B 1
C20 C 0.3587(10) 0.7033(18) 0.9138(14) 0.092(8) Uani 0.5 1 d D U P B 1
C21 C 0.3627(10) 0.640(2) 0.972(2) 0.109(9) Uani 0.5 1 d D U P B 1
C22 C 0.4080(10) 0.5831(17) 0.9747(17) 0.110(9) Uani 0.5 1 d D U P B 1
C23 C 0.4477(11) 0.578(2) 0.9240(14) 0.086(7) Uani 0.5 1 d D U P B 1
C24 C 0.4669(11) 0.5000 0.8961(19) 0.120(7) Uani 1 2 d S TU P B 1
C25 C 0.4699(10) 0.5000 0.8240(19) 0.117(7) Uani 1 2 d S TU P B 1
C26 C 0.4446(16) 0.408(3) 0.775(2) 0.117(9) Uani 0.5 1 d D U P B 1
C27 C 0.4099(18) 0.396(3) 0.713(2) 0.140(9) Uani 0.5 1 d D U P B 1
C28 C 0.3815(14) 0.310(3) 0.7098(18) 0.146(10) Uani 0.5 1 d D U P B 1
C29 C 0.3334(15) 0.318(2) 0.6656(18) 0.162(10) Uani 0.5 1 d D U P B 1
C30 C 0.3368(13) 0.4120(16) 0.643(3) 0.143(10) Uani 0.5 1 d D U P B 1
C31 C 0.2841(13) 0.4190(17) 0.607(2) 0.159(10) Uani 0.5 1 d D U P B 1
C32 C 0.2533(12) 0.5000 0.6019(16) 0.144(7) Uani 1 2 d DS TU P B 1
C33 C 0.2040(15) 0.5000 0.6045(14) 0.144(8) Uani 1 2 d DS TU P B 1
C34 C 0.1918(12) 0.5854(15) 0.6349(15) 0.128(9) Uani 0.5 1 d D U P B 1
C35 C 0.1597(15) 0.5850(13) 0.6936(13) 0.128(9) Uani 0.5 1 d D U P B 1
C36 C 0.1694(13) 0.6419(17) 0.7528(13) 0.117(9) Uani 0.5 1 d D U P B 1
C37 C 0.1516(18) 0.5927(15) 0.8099(15) 0.133(9) Uani 0.5 1 d D U P B 1
C38 C 0.1737(11) 0.621(2) 0.8812(18) 0.116(8) Uani 0.5 1 d D U P B 1
C39 C 0.2134(14) 0.691(2) 0.881(2) 0.121(8) Uani 0.5 1 d D U P B 1
C40 C 0.2586(11) 0.691(2) 0.9320(17) 0.108(8) Uani 0.5 1 d D U P B 1
C41 C 0.2653(10) 0.615(2) 0.9787(15) 0.115(8) Uani 0.5 1 d D U P B 1
C42 C 0.3201(9) 0.5898(15) 0.9975(19) 0.111(8) Uani 0.5 1 d D U P B 1
C43 C 0.3363(9) 0.5000 1.0112(9) 0.098(6) Uani 1 2 d DS TU P B 1
C44 C 0.3898(9) 0.5000 0.9944(10) 0.109(6) Uani 1 2 d DS TU P B 1
C45 C 0.403(2) 0.414(4) 0.960(2) 0.116(9) Uani 0.5 1 d . U P B 1
C46 C 0.443(2) 0.408(4) 0.897(3) 0.115(9) Uani 0.5 1 d . U P B 1
C47 C 0.4381(18) 0.356(3) 0.837(2) 0.115(9) Uani 0.5 1 d D U P B 1
C48 C 0.399(2) 0.283(3) 0.837(2) 0.126(10) Uani 0.5 1 d D U P B 1
C49 C 0.3686(18) 0.264(3) 0.772(2) 0.151(10) Uani 0.5 1 d D U P B 1
C50 C 0.3133(17) 0.235(3) 0.762(2) 0.149(10) Uani 0.5 1 d D U P B 1
C51 C 0.2904(15) 0.276(3) 0.700(2) 0.147(10) Uani 0.5 1 d D U P B 1
C52 C 0.2360(15) 0.311(3) 0.683(2) 0.146(10) Uani 0.5 1 d D U P B 1
C53 C 0.2381(14) 0.384(4) 0.635(3) 0.141(9) Uani 0.5 1 d D U P B 1
C54 C 0.201(2) 0.4186(19) 0.643(2) 0.149(9) Uani 0.5 1 d D U P B 1
C55 C 0.166(2) 0.4148(16) 0.700(2) 0.141(9) Uani 0.5 1 d D U P B 1
C56 C 0.1435(8) 0.5000 0.7189(12) 0.136(8) Uani 1 2 d DS TU P B 1
C57 C 0.1395(8) 0.5000 0.7907(13) 0.128(7) Uani 1 2 d DS TU P B 1
C58 C 0.1462(17) 0.436(2) 0.8395(18) 0.128(8) Uani 0.5 1 d D U P B 1
C59 C 0.1618(17) 0.454(3) 0.9117(19) 0.126(9) Uani 0.5 1 d D U P B 1
C60 C 0.1790(13) 0.548(3) 0.930(2) 0.125(9) Uani 0.5 1 d D U P B 1
C61 C 0.2258(15) 0.543(3) 0.979(2) 0.112(9) Uani 0.5 1 d D U P B 1
C62 C 0.2430(19) 0.449(4) 0.993(2) 0.107(8) Uani 0.5 1 d . U P B 1
C63 C 0.2969(16) 0.433(3) 1.0068(15) 0.096(7) Uani 0.5 1 d . U P B 1
C64 C 0.3161(13) 0.349(2) 0.9805(13) 0.082(6) Uani 0.5 1 d . U P B 1
C65 C 0.3720(19) 0.351(3) 0.964(3) 0.104(8) Uani 0.5 1 d . U P B 1
C66 C 0.3734(19) 0.273(3) 0.898(3) 0.105(9) Uani 0.5 1 d . U P B 1
C67 C 0.320(2) 0.246(4) 0.889(3) 0.112(9) Uani 0.5 1 d . U P B 1
C68 C 0.301(2) 0.222(4) 0.820(3) 0.128(10) Uani 0.5 1 d . U P B 1
C69 C 0.2405(17) 0.255(3) 0.7979(17) 0.116(9) Uani 0.5 1 d D U P B 1
C70 C 0.2219(16) 0.284(3) 0.7281(15) 0.106(8) Uani 0.5 1 d D U P B 1
C71 C 0.1740(17) 0.341(3) 0.7341(15) 0.121(9) Uani 0.5 1 d D U P B 1
C72 C 0.1653(10) 0.3517(18) 0.8076(14) 0.098(7) Uani 0.5 1 d D U P B 1
C73 C 0.2052(12) 0.2957(19) 0.8468(12) 0.106(8) Uani 0.5 1 d D U P B 1
C74 C 0.2231(13) 0.317(2) 0.9200(13) 0.101(7) Uani 0.5 1 d D U P B 1
C75 C 0.2050(14) 0.400(2) 0.9507(16) 0.119(8) Uani 0.5 1 d D U P B 1
C76 C 0.2833(18) 0.292(3) 0.939(2) 0.101(8) Uani 0.5 1 d . U P B 1
Ni1P Ni 0.48038(5) 0.5000 0.58467(7) 0.0260(3) Uani 1 2 d S T P C 3
C1P C 0.2730(3) 0.6362(7) 0.4357(5) 0.049(2) Uani 1 1 d . U . C 3
H1PA H 0.2478 0.6728 0.4077 0.073 Uiso 1 1 calc R U . C 3
H1PB H 0.2874 0.6711 0.4749 0.073 Uiso 1 1 calc R U . C 3
H1PC H 0.2546 0.5835 0.4519 0.073 Uiso 1 1 calc R U . C 3
N2P N 0.4792(2) 0.6303(4) 0.5861(3) 0.0295(13) Uani 1 1 d . . . C 3
C2P C 0.3177(3) 0.6074(6) 0.3940(4) 0.0330(16) Uani 1 1 d . U . C 3
H2PA H 0.3026 0.5774 0.3523 0.040 Uiso 1 1 calc R U . C 3
H2PB H 0.3374 0.6608 0.3800 0.040 Uiso 1 1 calc R U . C 3
N3P N 0.4235(3) 0.5000 0.5118(5) 0.0275(18) Uani 1 2 d S T P C 3
C4P C 0.3979(3) 0.5727(5) 0.4815(4) 0.0289(15) Uani 1 1 d . U . C 3
C5P C 0.4099(3) 0.6595(5) 0.4964(4) 0.0298(15) Uani 1 1 d . U . C 3
H5P H 0.3910 0.7042 0.4706 0.036 Uiso 1 1 calc R U . C 3
C6P C 0.4472(3) 0.6867(5) 0.5459(4) 0.0320(16) Uani 1 1 d . U . C 3
C7P C 0.4578(3) 0.7789(5) 0.5638(5) 0.0379(18) Uani 1 1 d . U . C 3
C8P C 0.4274(4) 0.8561(5) 0.5310(6) 0.048(2) Uani 1 1 d . U . C 3
H8PA H 0.4237 0.8466 0.4811 0.058 Uiso 1 1 calc R U . C 3
H8PB H 0.4483 0.9114 0.5396 0.058 Uiso 1 1 calc R U . C 3
C9P C 0.3720(4) 0.8686(7) 0.5570(6) 0.058(3) Uani 1 1 d . U . C 3
H9PA H 0.3531 0.9160 0.5309 0.087 Uiso 1 1 calc R U . C 3
H9PB H 0.3754 0.8850 0.6053 0.087 Uiso 1 1 calc R U . C 3
H9PC H 0.3518 0.8129 0.5514 0.087 Uiso 1 1 calc R U . C 3
C11P C 0.4959(3) 0.7789(5) 0.6152(5) 0.0394(19) Uani 1 1 d . U . C 3
C12P C 0.4985(5) 0.8668(7) 0.7236(7) 0.071(4) Uani 1 1 d . U . C 3
H12A H 0.5178 0.9143 0.7490 0.106 Uiso 1 1 calc R U . C 3
H12B H 0.5027 0.8108 0.7489 0.106 Uiso 1 1 calc R U . C 3
H12C H 0.4606 0.8822 0.7177 0.106 Uiso 1 1 calc R U . C 3
C13P C 0.5096(3) 0.6868(5) 0.6284(4) 0.0325(16) Uani 1 1 d . U . C 3
C14P C 0.5480(3) 0.6596(5) 0.6768(4) 0.0307(15) Uani 1 1 d . U . C 3
H14P H 0.5681 0.7043 0.7011 0.037 Uiso 1 1 calc R U . C 3
C15P C 0.5593(3) 0.5728(5) 0.6925(4) 0.0278(14) Uani 1 1 d . U . C 3
C16P C 0.5968(3) 0.5458(5) 0.7478(4) 0.0296(15) Uani 1 1 d . U . C 3
C17P C 0.6271(3) 0.6080(6) 0.7947(4) 0.0382(18) Uani 1 1 d . U . C 3
H17A H 0.6418 0.6570 0.7680 0.046 Uiso 1 1 calc R U . C 3
H17B H 0.6575 0.5759 0.8181 0.046 Uiso 1 1 calc R U . C 3
C18P C 0.5922(4) 0.6475(7) 0.8483(5) 0.047(2) Uani 1 1 d . U . C 3
H18A H 0.6134 0.6889 0.8776 0.071 Uiso 1 1 calc R U . C 3
H18B H 0.5787 0.5994 0.8761 0.071 Uiso 1 1 calc R U . C 3
H18C H 0.5620 0.6795 0.8254 0.071 Uiso 1 1 calc R U . C 3
C10P C 0.5207(4) 0.8564(6) 0.6547(6) 0.053(3) Uani 1 1 d . U . C 3
H10A H 0.5598 0.8473 0.6608 0.064 Uiso 1 1 calc R U . C 3
H10B H 0.5142 0.9118 0.6281 0.064 Uiso 1 1 calc R U . C 3
C3P C 0.3558(3) 0.5456(5) 0.4319(4) 0.0293(15) Uani 1 1 d . U . C 3
N1P N 0.5354(3) 0.5000 0.6598(5) 0.0267(18) Uani 1 2 d S T P C 3
C1H C 0.3068(6) 0.0000 0.7183(7) 0.053(3) Uani 1 2 d S TU P D 4
H1H H 0.2956 0.0000 0.6712 0.063 Uiso 1 2 calc R U P D 4
C2H C 0.2694(6) 0.0000 0.7667(7) 0.054(3) Uani 1 2 d S TU P D 4
H2H H 0.2325 0.0000 0.7521 0.064 Uiso 1 2 calc R U P D 4
C3H C 0.2839(7) 0.0000 0.8347(8) 0.065(4) Uani 1 2 d S TU P D 4
H3H H 0.2580 0.0000 0.8676 0.078 Uiso 1 2 calc R U P D 4
C4H C 0.3377(8) 0.0000 0.8538(9) 0.085(5) Uani 1 2 d S TU P D 4
H4H H 0.3489 0.0000 0.9010 0.102 Uiso 1 2 calc R U P D 4
C5H C 0.3744(8) 0.0000 0.8081(10) 0.088(5) Uani 1 2 d S TU P D 4
H5H H 0.4111 0.0000 0.8235 0.106 Uiso 1 2 calc R U P D 4
C6H C 0.3605(7) 0.0000 0.7384(9) 0.065(4) Uani 1 2 d S TU P D 4
H6H H 0.3869 0.0000 0.7060 0.078 Uiso 1 2 calc R U P D 4
C7H C 0.0193(13) 0.336(2) 1.0511(14) 0.138(11) Uani 0.5 1 d G U P E -5
H7H H 0.0354 0.3197 1.0943 0.166 Uiso 0.5 1 calc R U P E -5
C10H C 0.0487(11) 0.333(2) 0.9937(17) 0.130(11) Uani 0.5 1 d G U P E -5
H10H H 0.0847 0.3131 0.9977 0.157 Uiso 0.5 1 calc R U P E -5
C11H C 0.0252(12) 0.357(2) 0.9304(15) 0.103(10) Uani 0.5 1 d G U P E -5
H11H H 0.0452 0.3544 0.8912 0.124 Uiso 0.5 1 calc R U P E -5
C12H C -0.0276(12) 0.3855(18) 0.9245(15) 0.116(10) Uani 0.5 1 d G U P E -5
H12H H -0.0437 0.4022 0.8813 0.140 Uiso 0.5 1 calc R U P E -5
C13H C -0.0569(11) 0.3894(19) 0.9819(17) 0.120(10) Uani 0.5 1 d G U P E -5
H13H H -0.0930 0.4088 0.9779 0.144 Uiso 0.5 1 calc R U P E -5
C14H C -0.0334(13) 0.365(2) 1.0452(15) 0.117(11) Uani 0.5 1 d G U P E -5
H14H H -0.0535 0.3676 1.0844 0.140 Uiso 0.5 1 calc R U P E -5

loop_
_atom_site_aniso_label
_atom_site_aniso_U_11
_atom_site_aniso_U_22
_atom_site_aniso_U_33
_atom_site_aniso_U_23
_atom_site_aniso_U_13
_atom_site_aniso_U_12
N1 0.071(9) 0.063(8) 0.058(8) 0.000 -0.007(7) 0.000
Lu1 0.225(7) 0.276(7) 0.227(7) 0.000 0.009(6) 0.000
Lu2 0.0496(8) 0.0683(10) 0.0306(6) 0.000 -0.0176(5) 0.000
Lu3 0.0250(5) 0.0426(7) 0.0436(7) 0.000 -0.0100(5) 0.000
Lu4 0.0511(12) 0.0678(15) 0.0417(11) 0.0011(10) 0.0060(9) -0.0183(11)
Lu5 0.218(8) 0.142(6) 0.124(5) 0.008(5) 0.017(6) 0.058(6)
Lu6 0.232(10) 0.418(14) 0.279(11) 0.000 0.015(9) 0.000
Lu7 0.131(5) 0.085(4) 0.109(5) -0.020(4) -0.018(4) 0.026(4)
Lu8 0.146(8) 0.159(9) 0.196(10) -0.005(9) -0.034(8) 0.010(8)
Lu9 0.195(11) 0.153(12) 0.160(10) 0.003(9) 0.019(10) -0.008(10)
Lu10 0.189(13) 0.162(13) 0.147(11) 0.000(11) -0.019(12) -0.002(12)
Lu11 0.185(11) 0.144(11) 0.163(11) -0.004(10) -0.012(10) 0.012(10)
C1 0.072(12) 0.063(12) 0.080(12) 0.021(10) 0.006(11) -0.020(10)
C2 0.100(14) 0.074(12) 0.068(11) 0.045(10) -0.018(11) -0.019(11)
C3 0.099(14) 0.049(10) 0.094(14) 0.033(11) -0.027(12) 0.005(11)
C4 0.080(13) 0.032(9) 0.120(15) 0.020(10) -0.024(12) 0.018(9)
C5 0.084(13) 0.057(11) 0.098(14) 0.014(11) -0.026(12) -0.012(11)
C6 0.085(13) 0.061(12) 0.084(14) -0.011(11) -0.026(12) -0.027(11)
C7 0.057(11) 0.079(13) 0.089(14) -0.007(12) -0.018(12) -0.022(11)
C8 0.045(11) 0.096(14) 0.117(15) 0.009(13) 0.001(12) -0.004(11)
C9 0.042(10) 0.092(13) 0.083(13) 0.024(11) 0.004(10) -0.025(10)
C10 0.086(12) 0.144(15) 0.109(13) 0.000 0.043(10) 0.000
C11 0.145(15) 0.174(16) 0.086(12) 0.000 0.048(12) 0.000
C12 0.133(15) 0.114(15) 0.048(12) 0.030(12) 0.020(12) -0.008(14)
C13 0.170(17) 0.160(17) 0.069(13) 0.046(14) -0.025(14) 0.001(15)
C14 0.150(16) 0.097(15) 0.067(13) 0.040(13) -0.060(13) 0.004(14)
C15 0.118(15) 0.078(13) 0.121(16) 0.043(13) -0.064(13) 0.009(13)
C16 0.097(15) 0.068(14) 0.137(17) 0.004(15) -0.058(14) 0.042(13)
C17 0.099(15) 0.057(13) 0.140(17) -0.011(14) -0.008(15) 0.053(12)
C18 0.095(15) 0.035(10) 0.124(16) -0.012(12) -0.023(13) 0.026(11)
C19 0.102(16) 0.059(13) 0.112(16) -0.048(13) -0.014(14) 0.017(12)
C20 0.101(15) 0.077(14) 0.094(15) -0.046(12) -0.029(13) -0.009(13)
C21 0.116(17) 0.111(16) 0.095(16) -0.049(14) -0.038(15) 0.001(15)
C22 0.103(15) 0.128(16) 0.087(15) -0.022(14) -0.064(13) -0.008(14)
C23 0.057(12) 0.105(15) 0.090(15) -0.009(13) -0.025(12) -0.012(12)
C24 0.082(12) 0.130(15) 0.149(16) 0.000 0.010(13) 0.000
C25 0.076(11) 0.115(14) 0.161(16) 0.000 0.026(12) 0.000
C26 0.074(15) 0.139(17) 0.141(18) -0.007(16) 0.034(15) 0.017(14)
C27 0.121(17) 0.155(18) 0.148(17) -0.027(16) 0.052(15) 0.021(15)
C28 0.143(18) 0.154(19) 0.144(18) -0.057(17) 0.019(17) 0.025(17)
C29 0.193(19) 0.161(18) 0.136(17) -0.081(16) 0.030(17) 0.008(18)
C30 0.181(18) 0.162(18) 0.091(16) -0.048(16) 0.040(15) 0.001(17)
C31 0.194(19) 0.192(18) 0.089(16) -0.044(16) -0.008(16) -0.010(16)
C32 0.173(15) 0.159(14) 0.094(11) 0.000 -0.031(13) 0.000
C33 0.158(16) 0.146(16) 0.123(14) 0.000 -0.039(15) 0.000
C34 0.125(16) 0.133(16) 0.115(16) 0.020(14) -0.067(14) 0.009(14)
C35 0.084(14) 0.126(16) 0.161(17) 0.011(15) -0.089(13) 0.026(13)
C36 0.087(14) 0.097(16) 0.154(18) 0.007(15) -0.073(14) 0.053(13)
C37 0.074(14) 0.132(17) 0.188(18) -0.003(15) -0.023(15) 0.044(14)
C38 0.074(13) 0.118(16) 0.156(17) -0.038(15) 0.013(14) 0.048(13)
C39 0.108(16) 0.104(16) 0.149(18) -0.040(16) 0.003(16) 0.050(14)
C40 0.116(16) 0.105(15) 0.102(16) -0.053(13) 0.003(16) 0.035(15)
C41 0.131(16) 0.132(17) 0.084(14) -0.047(14) 0.017(14) 0.019(15)
C42 0.134(17) 0.131(17) 0.066(14) -0.029(14) -0.011(14) 0.003(15)
C43 0.126(14) 0.129(14) 0.037(7) 0.000 -0.019(9) 0.000
C44 0.122(13) 0.135(14) 0.063(10) 0.000 -0.055(10) 0.000
C45 0.111(15) 0.134(16) 0.092(15) 0.026(14) -0.066(13) -0.003(14)
C46 0.083(15) 0.134(17) 0.124(18) 0.009(16) -0.011(16) 0.008(15)
C47 0.079(15) 0.126(18) 0.141(18) 0.015(17) 0.003(16) 0.007(15)
C48 0.114(17) 0.123(18) 0.137(18) 0.002(17) -0.013(16) 0.013(16)
C49 0.148(19) 0.138(19) 0.166(19) -0.051(18) -0.004(18) 0.015(17)
C50 0.163(19) 0.123(18) 0.159(18) -0.062(17) -0.005(18) -0.018(17)
C51 0.169(19) 0.134(18) 0.133(17) -0.094(15) -0.024(17) -0.018(18)
C52 0.184(18) 0.141(17) 0.110(16) -0.064(15) -0.025(17) -0.052(17)
C53 0.176(17) 0.160(17) 0.080(14) -0.037(14) -0.032(15) -0.034(14)
C54 0.162(17) 0.164(16) 0.113(15) -0.024(13) -0.048(15) -0.018(14)
C55 0.104(16) 0.146(17) 0.161(16) -0.010(15) -0.078(15) -0.043(15)
C56 0.071(10) 0.142(15) 0.183(16) 0.000 -0.085(11) 0.000
C57 0.047(9) 0.144(15) 0.186(17) 0.000 -0.036(12) 0.000
C58 0.065(13) 0.159(17) 0.156(17) -0.006(15) -0.011(15) -0.030(14)
C59 0.078(16) 0.162(17) 0.141(17) -0.010(16) 0.022(14) -0.021(15)
C60 0.085(17) 0.151(17) 0.143(17) -0.041(16) 0.035(14) 0.027(15)
C61 0.104(18) 0.151(17) 0.083(16) -0.025(15) 0.021(14) 0.024(15)
C62 0.108(17) 0.151(17) 0.065(14) 0.005(14) 0.027(13) -0.014(15)
C63 0.112(15) 0.140(16) 0.035(10) 0.024(11) -0.006(12) -0.006(14)
C64 0.106(14) 0.096(14) 0.042(10) 0.038(10) -0.010(10) -0.019(13)
C65 0.117(16) 0.102(15) 0.087(14) 0.050(14) -0.038(14) -0.020(14)
C66 0.113(16) 0.097(16) 0.104(16) 0.026(15) -0.005(15) -0.001(15)
C67 0.127(17) 0.100(17) 0.110(16) 0.013(15) 0.008(15) -0.031(15)
C68 0.145(18) 0.106(18) 0.133(17) -0.029(16) 0.007(17) -0.046(16)
C69 0.134(17) 0.101(16) 0.114(16) -0.029(15) 0.013(15) -0.077(14)
C70 0.128(16) 0.101(15) 0.089(15) -0.042(13) 0.013(14) -0.085(13)
C71 0.103(15) 0.118(16) 0.133(16) -0.007(15) -0.055(14) -0.069(14)
C72 0.069(13) 0.105(15) 0.120(15) -0.015(14) 0.012(12) -0.067(12)
C73 0.116(15) 0.106(15) 0.097(15) -0.009(13) 0.016(13) -0.092(12)
C74 0.107(14) 0.121(15) 0.076(13) 0.022(13) 0.023(13) -0.068(13)
C75 0.103(15) 0.154(17) 0.102(15) 0.022(15) 0.027(13) -0.045(15)
C76 0.124(16) 0.104(16) 0.077(13) 0.027(13) 0.015(13) -0.042(14)
Ni1P 0.0212(6) 0.0156(6) 0.0385(7) 0.000 -0.0166(5) 0.000
C1P 0.032(4) 0.059(6) 0.055(5) 0.017(5) -0.004(4) 0.018(4)
N2P 0.023(3) 0.020(3) 0.042(3) 0.000(2) -0.019(2) 0.001(2)
C2P 0.026(3) 0.038(4) 0.033(4) 0.004(3) -0.013(3) 0.006(3)
N3P 0.022(4) 0.017(4) 0.041(5) 0.000 -0.013(3) 0.000
C4P 0.022(3) 0.024(3) 0.038(4) 0.004(3) -0.016(3) 0.003(3)
C5P 0.025(3) 0.020(3) 0.042(4) 0.003(3) -0.014(3) 0.002(3)
C6P 0.027(3) 0.016(3) 0.050(4) 0.002(3) -0.014(3) 0.004(3)
C7P 0.033(4) 0.017(3) 0.062(5) 0.001(3) -0.014(3) 0.002(3)
C8P 0.043(5) 0.019(3) 0.080(6) 0.004(4) -0.025(4) 0.003(3)
C9P 0.050(5) 0.035(5) 0.086(7) -0.006(5) -0.015(5) 0.018(4)
C11P 0.033(4) 0.019(3) 0.063(5) -0.002(3) -0.017(4) -0.001(3)
C12P 0.063(6) 0.041(5) 0.104(9) -0.037(6) -0.029(6) 0.008(5)
C13P 0.029(3) 0.015(3) 0.050(4) -0.003(3) -0.016(3) -0.001(3)
C14P 0.025(3) 0.022(3) 0.042(4) -0.002(3) -0.014(3) -0.003(3)
C15P 0.024(3) 0.022(3) 0.035(4) -0.003(3) -0.014(3) 0.000(3)
C16P 0.022(3) 0.030(4) 0.035(4) -0.004(3) -0.011(3) 0.000(3)
C17P 0.033(4) 0.039(4) 0.040(4) -0.002(3) -0.021(3) -0.005(3)
C18P 0.052(5) 0.047(5) 0.041(5) -0.010(4) -0.014(4) -0.005(4)
C10P 0.052(5) 0.019(4) 0.084(7) -0.008(4) -0.030(5) 0.001(4)
C3P 0.021(3) 0.031(4) 0.034(3) -0.001(3) -0.011(3) 0.001(3)
N1P 0.022(4) 0.018(4) 0.037(5) 0.000 -0.014(3) 0.000
C1H 0.050(7) 0.063(8) 0.043(7) 0.000 -0.014(6) 0.000
C2H 0.045(7) 0.072(9) 0.042(7) 0.000 -0.012(5) 0.000
C3H 0.058(8) 0.097(11) 0.041(7) 0.000 0.000(6) 0.000
C4H 0.065(9) 0.146(15) 0.042(8) 0.000 -0.009(7) 0.000
C5H 0.057(9) 0.145(15) 0.059(9) 0.000 -0.019(8) 0.000
C6H 0.050(8) 0.085(11) 0.058(8) 0.000 -0.005(7) 0.000
C7H 0.13(2) 0.14(2) 0.14(2) 0.02(2) 0.025(19) 0.061(18)
C10H 0.13(2) 0.14(2) 0.13(2) 0.023(19) 0.028(18) 0.063(18)
C11H 0.095(18) 0.100(18) 0.12(2) -0.005(17) 0.021(17) 0.037(16)
C12H 0.117(19) 0.092(18) 0.14(2) -0.016(18) 0.019(18) 0.017(16)
C13H 0.122(19) 0.10(2) 0.14(2) -0.024(18) 0.023(18) 0.026(17)
C14H 0.113(19) 0.12(2) 0.12(2) -0.023(18) 0.029(19) 0.041(17)

loop_
_atom_type_symbol
_atom_type_description
_atom_type_scat_dispersion_real
_atom_type_scat_dispersion_imag
_atom_type_scat_source
C C 0.0037 0.0018 'International Tables Vol C Tables 4.2.6.8 and 6.1.1.4'
H H 0.0000 0.0000 'International Tables Vol C Tables 4.2.6.8 and 6.1.1.4'
Lu Lu -0.4797 6.2410 'International Tables Vol C Tables 4.2.6.8 and 6.1.1.4'
N N 0.0072 0.0037 'International Tables Vol C Tables 4.2.6.8 and 6.1.1.4'
Ni Ni 0.3396 1.1864 'International Tables Vol C Tables 4.2.6.8 and 6.1.1.4'

loop_
_geom_angle_atom_site_label_1
_geom_angle_atom_site_label_2
_geom_angle_atom_site_label_3
_geom_angle
_geom_angle_site_symmetry_1
_geom_angle_site_symmetry_3
_geom_angle_publ_flag
Lu11 N1 Lu11 44(2) . 6_565 ?
Lu11 N1 Lu9 69.4(14) . 6_565 ?
Lu11 N1 Lu9 54.3(14) 6_565 6_565 ?
Lu11 N1 Lu9 54.3(14) . . ?
Lu11 N1 Lu9 69.4(14) 6_565 . ?
Lu9 N1 Lu9 36.0(14) 6_565 . ?
Lu11 N1 Lu5 86.9(13) . 6_565 ?
Lu11 N1 Lu5 46.8(10) 6_565 6_565 ?
Lu9 N1 Lu5 41.4(7) 6_565 6_565 ?
Lu9 N1 Lu5 76.8(10) . 6_565 ?
Lu11 N1 Lu5 46.8(10) . . ?
Lu11 N1 Lu5 86.9(13) 6_565 . ?
Lu9 N1 Lu5 76.8(10) 6_565 . ?
Lu9 N1 Lu5 41.4(7) . . ?
Lu5 N1 Lu5 115.3(10) 6_565 . ?
Lu11 N1 Lu10 89.1(14) . . ?
Lu11 N1 Lu10 111.2(16) 6_565 . ?
Lu9 N1 Lu10 64.5(11) 6_565 . ?
Lu9 N1 Lu10 42.1(10) . . ?
Lu5 N1 Lu10 101.5(11) 6_565 . ?
Lu5 N1 Lu10 49.2(9) . . ?
Lu11 N1 Lu10 111.2(16) . 6_565 ?
Lu11 N1 Lu10 89.1(14) 6_565 6_565 ?
Lu9 N1 Lu10 42.1(10) 6_565 6_565 ?
Lu9 N1 Lu10 64.5(11) . 6_565 ?
Lu5 N1 Lu10 49.2(9) 6_565 6_565 ?
Lu5 N1 Lu10 101.5(11) . 6_565 ?
Lu10 N1 Lu10 60.6(17) . 6_565 ?
Lu11 N1 Lu1 134.6(13) . . ?
Lu11 N1 Lu1 134.6(13) 6_565 . ?
Lu9 N1 Lu1 155.3(10) 6_565 . ?
Lu9 N1 Lu1 155.3(10) . . ?
Lu5 N1 Lu1 122.3(5) 6_565 . ?
Lu5 N1 Lu1 122.3(5) . . ?
Lu10 N1 Lu1 114.2(12) . . ?
Lu10 N1 Lu1 114.2(12) 6_565 . ?
Lu11 N1 Lu4 130.4(11) . . ?
Lu11 N1 Lu4 156.3(14) 6_565 . ?
Lu9 N1 Lu4 149.3(12) 6_565 . ?
Lu9 N1 Lu4 129.6(9) . . ?
Lu5 N1 Lu4 141.4(7) 6_565 . ?
Lu5 N1 Lu4 100.2(4) . . ?
Lu10 N1 Lu4 90.0(10) . . ?
Lu10 N1 Lu4 111.2(12) 6_565 . ?
Lu1 N1 Lu4 25.8(3) . . ?
Lu11 N1 Lu4 156.3(14) . 6_565 ?
Lu11 N1 Lu4 130.4(11) 6_565 6_565 ?
Lu9 N1 Lu4 129.6(9) 6_565 6_565 ?
Lu9 N1 Lu4 149.3(12) . 6_565 ?
Lu5 N1 Lu4 100.2(4) 6_565 6_565 ?
Lu5 N1 Lu4 141.4(7) . 6_565 ?
Lu10 N1 Lu4 111.2(11) . 6_565 ?
Lu10 N1 Lu4 90.0(10) 6_565 6_565 ?
Lu1 N1 Lu4 25.8(3) . 6_565 ?
Lu4 N1 Lu4 42.0(4) . 6_565 ?
Lu11 N1 Lu3 47.5(11) . . ?
Lu11 N1 Lu3 47.5(11) 6_565 . ?
Lu9 N1 Lu3 100.7(11) 6_565 . ?
Lu9 N1 Lu3 100.7(11) . . ?
Lu5 N1 Lu3 87.4(6) 6_565 . ?
Lu5 N1 Lu3 87.4(6) . . ?
Lu10 N1 Lu3 135.5(11) . . ?
Lu10 N1 Lu3 135.5(11) 6_565 . ?
Lu1 N1 Lu3 95.9(7) . . ?
Lu4 N1 Lu3 109.8(6) . . ?
Lu4 N1 Lu3 109.8(6) 6_565 . ?
Lu4 Lu1 Lu4 107.4(15) . 6_565 ?
Lu4 Lu1 Lu6 53.9(8) . . ?
Lu4 Lu1 Lu6 53.9(8) 6_565 . ?
Lu4 Lu1 N1 78.4(9) . . ?
Lu4 Lu1 N1 78.4(9) 6_565 . ?
Lu6 Lu1 N1 75.8(8) . . ?
Lu4 Lu1 Lu3 103.5(9) . . ?
Lu4 Lu1 Lu3 103.5(9) 6_565 . ?
Lu6 Lu1 Lu3 118.8(8) . . ?
N1 Lu1 Lu3 43.0(5) . . ?
Lu4 Lu1 Lu8 119.7(10) . 6_565 ?
Lu4 Lu1 Lu8 82.9(8) 6_565 6_565 ?
Lu6 Lu1 Lu8 113.4(8) . 6_565 ?
N1 Lu1 Lu8 44.7(5) . 6_565 ?
Lu3 Lu1 Lu8 22.8(3) . 6_565 ?
Lu4 Lu1 Lu8 82.9(8) . . ?
Lu4 Lu1 Lu8 119.7(10) 6_565 . ?
Lu6 Lu1 Lu8 113.4(8) . . ?
N1 Lu1 Lu8 44.7(5) . . ?
Lu3 Lu1 Lu8 22.8(3) . . ?
Lu8 Lu1 Lu8 45.2(7) 6_565 . ?
Lu4 Lu1 Lu7 116.8(10) . 6_565 ?
Lu4 Lu1 Lu7 60.3(7) 6_565 6_565 ?
Lu6 Lu1 Lu7 92.5(6) . 6_565 ?
N1 Lu1 Lu7 39.4(3) . 6_565 ?
Lu3 Lu1 Lu7 43.2(2) . 6_565 ?
Lu8 Lu1 Lu7 23.6(3) 6_565 6_565 ?
Lu8 Lu1 Lu7 62.3(4) . 6_565 ?
Lu4 Lu1 Lu7 60.3(7) . . ?
Lu4 Lu1 Lu7 116.8(10) 6_565 . ?
Lu6 Lu1 Lu7 92.5(6) . . ?
N1 Lu1 Lu7 39.4(3) . . ?
Lu3 Lu1 Lu7 43.2(2) . . ?
Lu8 Lu1 Lu7 62.3(4) 6_565 . ?
Lu8 Lu1 Lu7 23.6(3) . . ?
Lu7 Lu1 Lu7 71.9(4) 6_565 . ?
Lu4 Lu1 Lu11 80.3(10) . . ?
Lu4 Lu1 Lu11 97.5(10) 6_565 . ?
Lu6 Lu1 Lu11 93.7(9) . . ?
N1 Lu1 Lu11 20.8(6) . . ?
Lu3 Lu1 Lu11 27.1(6) . . ?
Lu8 Lu1 Lu11 39.5(6) 6_565 . ?
Lu8 Lu1 Lu11 23.9(5) . . ?
Lu7 Lu1 Lu11 46.7(5) 6_565 . ?
Lu7 Lu1 Lu11 25.3(5) . . ?
Lu4 Lu1 Lu11 97.5(10) . 6_565 ?
Lu4 Lu1 Lu11 80.3(10) 6_565 6_565 ?
Lu6 Lu1 Lu11 93.7(9) . 6_565 ?
N1 Lu1 Lu11 20.8(6) . 6_565 ?
Lu3 Lu1 Lu11 27.1(6) . 6_565 ?
Lu8 Lu1 Lu11 23.9(5) 6_565 6_565 ?
Lu8 Lu1 Lu11 39.5(6) . 6_565 ?
Lu7 Lu1 Lu11 25.3(5) 6_565 6_565 ?
Lu7 Lu1 Lu11 46.7(5) . 6_565 ?
Lu11 Lu1 Lu11 21.4(10) . 6_565 ?
Lu4 Lu1 Lu10 79.7(10) . 6_565 ?
Lu4 Lu1 Lu10 48.7(9) 6_565 6_565 ?
Lu6 Lu1 Lu10 50.1(7) . 6_565 ?
N1 Lu1 Lu10 32.7(7) . 6_565 ?
Lu3 Lu1 Lu10 72.0(6) . 6_565 ?
Lu8 Lu1 Lu10 63.4(6) 6_565 6_565 ?
Lu8 Lu1 Lu10 77.4(7) . 6_565 ?
Lu7 Lu1 Lu10 44.1(5) 6_565 6_565 ?
Lu7 Lu1 Lu10 68.4(6) . 6_565 ?
Lu11 Lu1 Lu10 53.4(7) . 6_565 ?
Lu11 Lu1 Lu10 45.0(7) 6_565 6_565 ?
Lu10 Lu2 Lu10 133(3) . 6_565 ?
Lu10 Lu2 Lu9 62.5(17) . . ?
Lu10 Lu2 Lu9 103.1(19) 6_565 . ?
Lu10 Lu2 Lu9 103.1(19) . 6_565 ?
Lu10 Lu2 Lu9 62.6(17) 6_565 6_565 ?
Lu9 Lu2 Lu9 44.0(17) . 6_565 ?
Lu10 Lu2 N1 67.9(13) . . ?
Lu10 Lu2 N1 67.9(13) 6_565 . ?
Lu9 Lu2 N1 56.0(9) . . ?
Lu9 Lu2 N1 56.0(9) 6_565 . ?
Lu10 Lu2 Lu5 114.4(14) . 6_565 ?
Lu10 Lu2 Lu5 35.2(16) 6_565 6_565 ?
Lu9 Lu2 Lu5 68.0(9) . 6_565 ?
Lu9 Lu2 Lu5 28.8(9) 6_565 6_565 ?
N1 Lu2 Lu5 49.2(3) . 6_565 ?
Lu10 Lu2 Lu5 35.2(16) . . ?
Lu10 Lu2 Lu5 114.4(14) 6_565 . ?
Lu9 Lu2 Lu5 28.8(9) . . ?
Lu9 Lu2 Lu5 68.0(9) 6_565 . ?
N1 Lu2 Lu5 49.2(3) . . ?
Lu5 Lu2 Lu5 84.2(6) 6_565 . ?
Lu10 Lu2 Lu6 70.9(15) . . ?
Lu10 Lu2 Lu6 70.9(15) 6_565 . ?
Lu9 Lu2 Lu6 104.7(9) . . ?
Lu9 Lu2 Lu6 104.7(9) 6_565 . ?
N1 Lu2 Lu6 53.1(5) . . ?
Lu5 Lu2 Lu6 83.6(3) 6_565 . ?
Lu5 Lu2 Lu6 83.6(3) . . ?
Lu10 Lu2 Lu11 64.0(16) . . ?
Lu10 Lu2 Lu11 88.1(16) 6_565 . ?
Lu9 Lu2 Lu11 20.3(10) . . ?
Lu9 Lu2 Lu11 39.4(10) 6_565 . ?
N1 Lu2 Lu11 36.0(7) . . ?
Lu5 Lu2 Lu11 55.1(7) 6_565 . ?
Lu5 Lu2 Lu11 29.7(6) . . ?
Lu6 Lu2 Lu11 87.1(7) . . ?
Lu10 Lu2 Lu11 88.1(16) . 6_565 ?
Lu10 Lu2 Lu11 64.0(16) 6_565 6_565 ?
Lu9 Lu2 Lu11 39.4(10) . 6_565 ?
Lu9 Lu2 Lu11 20.3(10) 6_565 6_565 ?
N1 Lu2 Lu11 36.0(7) . 6_565 ?
Lu5 Lu2 Lu11 29.7(6) 6_565 6_565 ?
Lu5 Lu2 Lu11 55.1(7) . 6_565 ?
Lu6 Lu2 Lu11 87.1(7) . 6_565 ?
Lu11 Lu2 Lu11 25.6(11) . 6_565 ?
Lu10 Lu2 Lu7 106.3(14) . 6_565 ?
Lu10 Lu2 Lu7 37.4(15) 6_565 6_565 ?
Lu9 Lu2 Lu7 66.3(9) . 6_565 ?
Lu9 Lu2 Lu7 32.8(9) 6_565 6_565 ?
N1 Lu2 Lu7 39.8(2) . 6_565 ?
Lu5 Lu2 Lu7 9.8(2) 6_565 6_565 ?
Lu5 Lu2 Lu7 78.4(3) . 6_565 ?
Lu6 Lu2 Lu7 75.2(3) . 6_565 ?
Lu11 Lu2 Lu7 50.8(6) . 6_565 ?
Lu11 Lu2 Lu7 26.9(6) 6_565 6_565 ?
Lu10 Lu2 Lu7 37.4(15) . . ?
Lu10 Lu2 Lu7 106.3(14) 6_565 . ?
Lu9 Lu2 Lu7 32.8(9) . . ?
Lu9 Lu2 Lu7 66.3(9) 6_565 . ?
N1 Lu2 Lu7 39.8(2) . . ?
Lu5 Lu2 Lu7 78.4(3) 6_565 . ?
Lu5 Lu2 Lu7 9.8(2) . . ?
Lu6 Lu2 Lu7 75.2(3) . . ?
Lu11 Lu2 Lu7 26.9(6) . . ?
Lu11 Lu2 Lu7 50.8(6) 6_565 . ?
Lu7 Lu2 Lu7 71.7(3) 6_565 . ?
Lu8 Lu3 Lu8 156.7(13) . 6_565 ?
Lu8 Lu3 Lu11 106.0(14) . 6_565 ?
Lu8 Lu3 Lu11 58.4(12) 6_565 6_565 ?
Lu8 Lu3 Lu11 58.4(12) . . ?
Lu8 Lu3 Lu11 106.0(14) 6_565 . ?
Lu11 Lu3 Lu11 48(2) 6_565 . ?
Lu8 Lu3 N1 78.3(7) . . ?
Lu8 Lu3 N1 78.3(7) 6_565 . ?
Lu11 Lu3 N1 53.7(12) 6_565 . ?
Lu11 Lu3 N1 53.7(12) . . ?
Lu8 Lu3 Lu7 133.8(7) . 6_565 ?
Lu8 Lu3 Lu7 23.9(7) 6_565 6_565 ?
Lu11 Lu3 Lu7 38.7(11) 6_565 6_565 ?
Lu11 Lu3 Lu7 83.6(11) . 6_565 ?
N1 Lu3 Lu7 57.1(2) . 6_565 ?
Lu8 Lu3 Lu7 23.9(7) . . ?
Lu8 Lu3 Lu7 133.8(7) 6_565 . ?
Lu11 Lu3 Lu7 83.6(11) 6_565 . ?
Lu11 Lu3 Lu7 38.7(12) . . ?
N1 Lu3 Lu7 57.1(2) . . ?
Lu7 Lu3 Lu7 110.2(4) 6_565 . ?
Lu8 Lu3 Lu5 114.7(7) . 6_565 ?
Lu8 Lu3 Lu5 44.2(7) 6_565 6_565 ?
Lu11 Lu3 Lu5 22.8(12) 6_565 6_565 ?
Lu11 Lu3 Lu5 63.3(10) . 6_565 ?
N1 Lu3 Lu5 43.3(3) . 6_565 ?
Lu7 Lu3 Lu5 20.5(2) 6_565 6_565 ?
Lu7 Lu3 Lu5 90.9(3) . 6_565 ?
Lu8 Lu3 Lu5 44.2(7) . . ?
Lu8 Lu3 Lu5 114.7(7) 6_565 . ?
Lu11 Lu3 Lu5 63.3(11) 6_565 . ?
Lu11 Lu3 Lu5 22.8(12) . . ?
N1 Lu3 Lu5 43.3(3) . . ?
Lu7 Lu3 Lu5 90.9(3) 6_565 . ?
Lu7 Lu3 Lu5 20.5(2) . . ?
Lu5 Lu3 Lu5 70.9(4) 6_565 . ?
Lu8 Lu3 Lu9 90.8(8) . 6_565 ?
Lu8 Lu3 Lu9 69.6(8) 6_565 6_565 ?
Lu11 Lu3 Lu9 19.6(12) 6_565 6_565 ?
Lu11 Lu3 Lu9 37.7(11) . 6_565 ?
N1 Lu3 Lu9 35.9(6) . 6_565 ?
Lu7 Lu3 Lu9 46.3(4) 6_565 6_565 ?
Lu7 Lu3 Lu9 67.2(5) . 6_565 ?
Lu5 Lu3 Lu9 25.8(4) 6_565 6_565 ?
Lu5 Lu3 Lu9 46.7(5) . 6_565 ?
Lu8 Lu3 Lu9 69.6(8) . . ?
Lu8 Lu3 Lu9 90.8(8) 6_565 . ?
Lu11 Lu3 Lu9 37.7(11) 6_565 . ?
Lu11 Lu3 Lu9 19.6(12) . . ?
N1 Lu3 Lu9 35.9(6) . . ?
Lu7 Lu3 Lu9 67.2(5) 6_565 . ?
Lu7 Lu3 Lu9 46.3(4) . . ?
Lu5 Lu3 Lu9 46.7(5) 6_565 . ?
Lu5 Lu3 Lu9 25.8(4) . . ?
Lu9 Lu3 Lu9 21.3(8) 6_565 . ?
Lu8 Lu3 Lu1 81.5(8) . . ?
Lu8 Lu3 Lu1 81.5(8) 6_565 . ?
Lu11 Lu3 Lu1 90.6(13) 6_565 . ?
Lu11 Lu3 Lu1 90.6(13) . . ?
N1 Lu3 Lu1 41.1(5) . . ?
Lu7 Lu3 Lu1 73.0(2) 6_565 . ?
Lu7 Lu3 Lu1 73.0(2) . . ?
Lu5 Lu3 Lu1 72.1(3) 6_565 . ?
Lu5 Lu3 Lu1 72.1(3) . . ?
Lu9 Lu3 Lu1 75.9(5) 6_565 . ?
Lu9 Lu3 Lu1 75.9(5) . . ?
Lu1 Lu4 Lu6 92.6(8) . . ?
Lu1 Lu4 Lu4 36.3(8) . 6_565 ?
Lu6 Lu4 Lu4 56.6(4) . 6_565 ?
Lu1 Lu4 N1 75.8(9) . . ?
Lu6 Lu4 N1 81.7(7) . . ?
Lu4 Lu4 N1 69.02(18) 6_565 . ?
Lu1 Lu4 Lu10 117.5(10) . . ?
Lu6 Lu4 Lu10 67.0(8) . . ?
Lu4 Lu4 Lu10 95.5(6) 6_565 . ?
N1 Lu4 Lu10 44.3(7) . . ?
Lu1 Lu4 Lu7 104.0(9) . . ?
Lu6 Lu4 Lu7 116.8(6) . . ?
Lu4 Lu4 Lu7 113.92(17) 6_565 . ?
N1 Lu4 Lu7 46.8(3) . . ?
Lu10 Lu4 Lu7 51.1(6) . . ?
Lu1 Lu4 Lu5 109.4(9) . . ?
Lu6 Lu4 Lu5 97.7(6) . . ?
Lu4 Lu4 Lu5 106.7(2) 6_565 . ?
N1 Lu4 Lu5 38.1(3) . . ?
Lu10 Lu4 Lu5 31.9(6) . . ?
Lu7 Lu4 Lu5 19.30(19) . . ?
Lu1 Lu4 Lu8 80.5(9) . . ?
Lu6 Lu4 Lu8 125.8(7) . . ?
Lu4 Lu4 Lu8 98.6(3) 6_565 . ?
N1 Lu4 Lu8 44.3(5) . . ?
Lu10 Lu4 Lu8 69.3(7) . . ?
Lu7 Lu4 Lu8 24.7(3) . . ?
Lu5 Lu4 Lu8 39.2(4) . . ?
Lu1 Lu4 Lu2 102.5(8) . . ?
Lu6 Lu4 Lu2 54.3(6) . . ?
Lu4 Lu4 Lu2 77.36(5) 6_565 . ?
N1 Lu4 Lu2 37.7(4) . . ?
Lu10 Lu4 Lu2 18.3(6) . . ?
Lu7 Lu4 Lu2 62.55(17) . . ?
Lu5 Lu4 Lu2 43.76(19) . . ?
Lu8 Lu4 Lu2 74.8(3) . . ?
Lu1 Lu4 Lu10 84.8(9) . 6_565 ?
Lu6 Lu4 Lu10 48.1(8) . 6_565 ?
Lu4 Lu4 Lu10 58.6(5) 6_565 6_565 ?
N1 Lu4 Lu10 33.9(6) . 6_565 ?
Lu10 Lu4 Lu10 37.0(10) . 6_565 ?
Lu7 Lu4 Lu10 72.9(6) . 6_565 ?
Lu5 Lu4 Lu10 56.4(6) . 6_565 ?
Lu8 Lu4 Lu10 77.7(6) . 6_565 ?
Lu2 Lu4 Lu10 18.9(5) . 6_565 ?
Lu1 Lu4 Lu11 84.6(10) . . ?
Lu6 Lu4 Lu11 102.1(8) . . ?
Lu4 Lu4 Lu11 88.5(5) 6_565 . ?
N1 Lu4 Lu11 22.5(5) . . ?
Lu10 Lu4 Lu11 48.2(8) . . ?
Lu7 Lu4 Lu11 25.5(5) . . ?
Lu5 Lu4 Lu11 25.0(5) . . ?
Lu8 Lu4 Lu11 24.2(5) . . ?
Lu2 Lu4 Lu11 50.8(5) . . ?
Lu10 Lu4 Lu11 54.1(7) 6_565 . ?
Lu1 Lu4 Lu3 61.4(8) . . ?
Lu6 Lu4 Lu3 114.0(5) . . ?
Lu4 Lu4 Lu3 77.52(5) 6_565 . ?
N1 Lu4 Lu3 35.6(4) . . ?
Lu10 Lu4 Lu3 74.2(6) . . ?
Lu7 Lu4 Lu3 42.66(16) . . ?
Lu5 Lu4 Lu3 50.7(2) . . ?
Lu8 Lu4 Lu3 21.2(3) . . ?
Lu2 Lu4 Lu3 72.65(6) . . ?
Lu10 Lu4 Lu3 68.6(5) 6_565 . ?
Lu11 Lu4 Lu3 26.8(5) . . ?
Lu7 Lu5 Lu9 141.8(17) . . ?
Lu7 Lu5 Lu11 71.8(15) . . ?
Lu9 Lu5 Lu11 71.1(17) . . ?
Lu7 Lu5 Lu10 142.2(14) . . ?
Lu9 Lu5 Lu10 54.6(14) . . ?
Lu11 Lu5 Lu10 116.8(17) . . ?
Lu7 Lu5 N1 88.9(8) . . ?
Lu9 Lu5 N1 64.9(11) . . ?
Lu11 Lu5 N1 60.2(13) . . ?
Lu10 Lu5 N1 68.6(11) . . ?
Lu7 Lu5 Lu8 30.7(8) . . ?
Lu9 Lu5 Lu8 111.1(14) . . ?
Lu11 Lu5 Lu8 42.5(13) . . ?
Lu10 Lu5 Lu8 135.1(12) . . ?
N1 Lu5 Lu8 67.4(7) . . ?
Lu7 Lu5 Lu9 126.8(12) . 6_565 ?
Lu9 Lu5 Lu9 16.7(8) . 6_565 ?
Lu11 Lu5 Lu9 59.6(14) . 6_565 ?
Lu10 Lu5 Lu9 59.5(11) . 6_565 ?
N1 Lu5 Lu9 49.5(7) . 6_565 ?
Lu8 Lu5 Lu9 96.4(9) . 6_565 ?
Lu7 Lu5 Lu2 146.3(8) . . ?
Lu9 Lu5 Lu2 32.9(12) . . ?
Lu11 Lu5 Lu2 95.2(13) . . ?
Lu10 Lu5 Lu2 22.9(11) . . ?
N1 Lu5 Lu2 58.2(5) . . ?
Lu8 Lu5 Lu2 123.9(6) . . ?
Lu9 Lu5 Lu2 36.7(7) 6_565 . ?
Lu7 Lu5 Lu11 88.9(10) . 6_565 ?
Lu9 Lu5 Lu11 52.9(14) . 6_565 ?
Lu11 Lu5 Lu11 22.7(11) . 6_565 ?
Lu10 Lu5 Lu11 94.1(14) . 6_565 ?
N1 Lu5 Lu11 43.6(9) . 6_565 ?
Lu8 Lu5 Lu11 58.1(8) . 6_565 ?
Lu9 Lu5 Lu11 38.9(10) 6_565 6_565 ?
Lu2 Lu5 Lu11 73.0(9) . 6_565 ?
Lu7 Lu5 Lu3 54.8(7) . . ?
Lu9 Lu5 Lu3 87.2(12) . . ?
Lu11 Lu5 Lu3 25.0(13) . . ?
Lu10 Lu5 Lu3 117.0(10) . . ?
N1 Lu5 Lu3 49.3(5) . . ?
Lu8 Lu5 Lu3 24.4(5) . . ?
Lu9 Lu5 Lu3 72.0(7) 6_565 . ?
Lu2 Lu5 Lu3 101.1(3) . . ?
Lu11 Lu5 Lu3 34.4(7) 6_565 . ?
Lu7 Lu5 Lu4 74.6(7) . . ?
Lu9 Lu5 Lu4 98.7(11) . . ?
Lu11 Lu5 Lu4 93.1(13) . . ?
Lu10 Lu5 Lu4 68.4(10) . . ?
N1 Lu5 Lu4 41.7(5) . . ?
Lu8 Lu5 Lu4 73.5(5) . . ?
Lu9 Lu5 Lu4 87.0(7) 6_565 . ?
Lu2 Lu5 Lu4 75.2(2) . . ?
Lu11 Lu5 Lu4 83.2(8) 6_565 . ?
Lu3 Lu5 Lu4 71.5(2) . . ?
Lu7 Lu5 Lu10 129.4(9) . 6_565 ?
Lu9 Lu5 Lu10 32.0(12) . 6_565 ?
Lu11 Lu5 Lu10 78.4(14) . 6_565 ?
Lu10 Lu5 Lu10 38.4(12) . 6_565 ?
N1 Lu5 Lu10 40.5(7) . 6_565 ?
Lu8 Lu5 Lu10 104.6(7) . 6_565 ?
Lu9 Lu5 Lu10 25.7(8) 6_565 6_565 ?
Lu2 Lu5 Lu10 19.3(5) . 6_565 ?
Lu11 Lu5 Lu10 55.8(10) 6_565 6_565 ?
Lu3 Lu5 Lu10 81.8(6) . 6_565 ?
Lu4 Lu5 Lu10 67.0(6) . 6_565 ?
Lu4 Lu6 Lu4 66.7(7) . 6_565 ?
Lu4 Lu6 Lu1 33.5(4) . . ?
Lu4 Lu6 Lu1 33.5(4) 6_565 . ?
Lu4 Lu6 N1 62.8(6) . . ?
Lu4 Lu6 N1 62.8(6) 6_565 . ?
Lu1 Lu6 N1 59.6(7) . . ?
Lu4 Lu6 Lu10 109.8(9) . 6_565 ?
Lu4 Lu6 Lu10 85.4(8) 6_565 6_565 ?
Lu1 Lu6 Lu10 101.4(9) . 6_565 ?
N1 Lu6 Lu10 47.2(7) . 6_565 ?
Lu4 Lu6 Lu10 85.4(8) . . ?
Lu4 Lu6 Lu10 109.8(9) 6_565 . ?
Lu1 Lu6 Lu10 101.4(9) . . ?
N1 Lu6 Lu10 47.2(7) . . ?
Lu10 Lu6 Lu10 44.9(13) 6_565 . ?
Lu4 Lu6 Lu2 102.8(7) . . ?
Lu4 Lu6 Lu2 102.8(7) 6_565 . ?
Lu1 Lu6 Lu2 108.1(8) . . ?
N1 Lu6 Lu2 48.5(4) . . ?
Lu10 Lu6 Lu2 23.1(6) 6_565 . ?
Lu10 Lu6 Lu2 23.1(6) . . ?
Lu4 Lu6 Lu9 79.0(7) . . ?
Lu4 Lu6 Lu9 89.1(7) 6_565 . ?
Lu1 Lu6 Lu9 85.6(8) . . ?
N1 Lu6 Lu9 27.4(6) . . ?
Lu10 Lu6 Lu9 35.6(7) 6_565 . ?
Lu10 Lu6 Lu9 20.9(7) . . ?
Lu2 Lu6 Lu9 24.3(4) . . ?
Lu4 Lu6 Lu9 89.1(7) . 6_565 ?
Lu4 Lu6 Lu9 79.0(7) 6_565 6_565 ?
Lu1 Lu6 Lu9 85.6(8) . 6_565 ?
N1 Lu6 Lu9 27.4(6) . 6_565 ?
Lu10 Lu6 Lu9 20.9(7) 6_565 6_565 ?
Lu10 Lu6 Lu9 35.6(7) . 6_565 ?
Lu2 Lu6 Lu9 24.3(4) . 6_565 ?
Lu9 Lu6 Lu9 18.4(7) . 6_565 ?
Lu4 Lu6 Lu5 59.9(5) . . ?
Lu4 Lu6 Lu5 90.5(6) 6_565 . ?
Lu1 Lu6 Lu5 75.2(6) . . ?
N1 Lu6 Lu5 30.5(3) . . ?
Lu10 Lu6 Lu5 57.3(7) 6_565 . ?
Lu10 Lu6 Lu5 26.8(6) . . ?
Lu2 Lu6 Lu5 43.3(2) . . ?
Lu9 Lu6 Lu5 21.7(4) . . ?
Lu9 Lu6 Lu5 38.6(4) 6_565 . ?
Lu4 Lu6 Lu5 90.5(6) . 6_565 ?
Lu4 Lu6 Lu5 59.9(5) 6_565 6_565 ?
Lu1 Lu6 Lu5 75.2(6) . 6_565 ?
N1 Lu6 Lu5 30.5(3) . 6_565 ?
Lu10 Lu6 Lu5 26.8(6) 6_565 6_565 ?
Lu10 Lu6 Lu5 57.3(7) . 6_565 ?
Lu2 Lu6 Lu5 43.3(2) . 6_565 ?
Lu9 Lu6 Lu5 38.6(4) . 6_565 ?
Lu9 Lu6 Lu5 21.7(4) 6_565 6_565 ?
Lu5 Lu6 Lu5 55.2(4) . 6_565 ?
Lu4 Lu6 Lu7 81.6(6) . 6_565 ?
Lu4 Lu6 Lu7 44.6(5) 6_565 6_565 ?
Lu1 Lu6 Lu7 61.3(5) . 6_565 ?
N1 Lu6 Lu7 31.23(18) . 6_565 ?
Lu10 Lu6 Lu7 42.0(6) 6_565 6_565 ?
Lu10 Lu6 Lu7 69.6(7) . 6_565 ?
Lu2 Lu6 Lu7 58.3(3) . 6_565 ?
Lu9 Lu6 Lu7 49.2(4) . 6_565 ?
Lu9 Lu6 Lu7 35.2(4) 6_565 6_565 ?
Lu5 Lu6 Lu7 60.9(3) . 6_565 ?
Lu5 Lu6 Lu7 15.52(17) 6_565 6_565 ?
Lu5 Lu7 Lu8 126.3(12) . . ?
Lu5 Lu7 Lu11 68.2(14) . . ?
Lu8 Lu7 Lu11 59.9(13) . . ?
Lu5 Lu7 N1 63.0(7) . . ?
Lu8 Lu7 N1 75.5(8) . . ?
Lu11 Lu7 N1 53.4(13) . . ?
Lu5 Lu7 Lu9 21.7(10) . . ?
Lu8 Lu7 Lu9 104.6(11) . . ?
Lu11 Lu7 Lu9 47.3(14) . . ?
N1 Lu7 Lu9 49.0(7) . . ?
Lu5 Lu7 Lu3 104.6(9) . . ?
Lu8 Lu7 Lu3 22.2(7) . . ?
Lu11 Lu7 Lu3 41.7(13) . . ?
N1 Lu7 Lu3 55.8(4) . . ?
Lu9 Lu7 Lu3 83.0(7) . . ?
Lu5 Lu7 Lu10 23.5(10) . . ?
Lu8 Lu7 Lu10 125.0(10) . . ?
Lu11 Lu7 Lu10 77.8(15) . . ?
N1 Lu7 Lu10 50.4(7) . . ?
Lu9 Lu7 Lu10 33.4(8) . . ?
Lu3 Lu7 Lu10 103.4(7) . . ?
Lu5 Lu7 Lu11 69.1(10) . 6_565 ?
Lu8 Lu7 Lu11 57.2(9) . 6_565 ?
Lu11 Lu7 Lu11 14.2(8) . 6_565 ?
N1 Lu7 Lu11 40.1(8) . 6_565 ?
Lu9 Lu7 Lu11 47.4(9) . 6_565 ?
Lu3 Lu7 Lu11 35.9(7) . 6_565 ?
Lu10 Lu7 Lu11 73.0(10) . 6_565 ?
Lu5 Lu7 Lu4 86.1(7) . . ?
Lu8 Lu7 Lu4 87.1(8) . . ?
Lu11 Lu7 Lu4 96.5(12) . . ?
N1 Lu7 Lu4 44.4(4) . . ?
Lu9 Lu7 Lu4 84.3(7) . . ?
Lu3 Lu7 Lu4 79.38(19) . . ?
Lu10 Lu7 Lu4 63.1(7) . . ?
Lu11 Lu7 Lu4 82.4(8) 6_565 . ?
Lu5 Lu7 Lu9 37.7(9) . 6_565 ?
Lu8 Lu7 Lu9 89.0(10) . 6_565 ?
Lu11 Lu7 Lu9 35.8(13) . 6_565 ?
N1 Lu7 Lu9 36.0(6) . 6_565 ?
Lu9 Lu7 Lu9 16.7(7) . 6_565 ?
Lu3 Lu7 Lu9 67.0(5) . 6_565 ?
Lu10 Lu7 Lu9 42.1(7) . 6_565 ?
Lu11 Lu7 Lu9 32.2(8) 6_565 6_565 ?
Lu4 Lu7 Lu9 77.2(5) . 6_565 ?
Lu5 Lu7 Lu1 91.2(7) . . ?
Lu8 Lu7 Lu1 72.2(8) . . ?
Lu11 Lu7 Lu1 84.7(12) . . ?
N1 Lu7 Lu1 37.0(4) . . ?
Lu9 Lu7 Lu1 83.8(7) . . ?
Lu3 Lu7 Lu1 63.7(2) . . ?
Lu10 Lu7 Lu1 70.3(7) . . ?
Lu11 Lu7 Lu1 70.5(7) 6_565 . ?
Lu4 Lu7 Lu1 15.66(19) . . ?
Lu9 Lu7 Lu1 72.8(5) 6_565 . ?
Lu5 Lu7 Lu2 23.9(6) . . ?
Lu8 Lu7 Lu2 111.1(8) . . ?
Lu11 Lu7 Lu2 62.6(13) . . ?
N1 Lu7 Lu2 39.8(4) . . ?
Lu9 Lu7 Lu2 21.5(7) . . ?
Lu3 Lu7 Lu2 89.0(2) . . ?
Lu10 Lu7 Lu2 15.5(7) . . ?
Lu11 Lu7 Lu2 57.5(7) 6_565 . ?
Lu4 Lu7 Lu2 65.05(16) . . ?
Lu9 Lu7 Lu2 26.8(5) 6_565 . ?
Lu1 Lu7 Lu2 67.9(3) . . ?
Lu3 Lu8 Lu7 133.9(13) . . ?
Lu3 Lu8 Lu11 73.4(16) . . ?
Lu7 Lu8 Lu11 66.0(15) . . ?
Lu3 Lu8 Lu5 111.5(10) . . ?
Lu7 Lu8 Lu5 23.0(5) . . ?
Lu11 Lu8 Lu5 44.2(14) . . ?
Lu3 Lu8 N1 68.7(7) . . ?
Lu7 Lu8 N1 69.2(7) . . ?
Lu11 Lu8 N1 51.3(14) . . ?
Lu5 Lu8 N1 52.6(5) . . ?
Lu3 Lu8 Lu11 42.4(11) . 6_565 ?
Lu7 Lu8 Lu11 93.4(10) . 6_565 ?
Lu11 Lu8 Lu11 31.7(15) . 6_565 ?
Lu5 Lu8 Lu11 70.4(8) . 6_565 ?
N1 Lu8 Lu11 45.5(9) . 6_565 ?
Lu3 Lu8 Lu8 11.7(7) . 6_565 ?
Lu7 Lu8 Lu8 123.1(8) . 6_565 ?
Lu11 Lu8 Lu8 66.6(14) . 6_565 ?
Lu5 Lu8 Lu8 101.2(5) . 6_565 ?
N1 Lu8 Lu8 57.0(5) . 6_565 ?
Lu11 Lu8 Lu8 34.9(8) 6_565 6_565 ?
Lu3 Lu8 Lu9 86.3(9) . . ?
Lu7 Lu8 Lu9 48.6(8) . . ?
Lu11 Lu8 Lu9 21.9(15) . . ?
Lu5 Lu8 Lu9 25.7(5) . . ?
N1 Lu8 Lu9 39.4(6) . . ?
Lu11 Lu8 Lu9 44.8(9) 6_565 . ?
Lu8 Lu8 Lu9 76.7(5) 6_565 . ?
Lu3 Lu8 Lu1 75.7(7) . . ?
Lu7 Lu8 Lu1 84.2(8) . . ?
Lu11 Lu8 Lu1 91.5(15) . . ?
Lu5 Lu8 Lu1 80.0(6) . . ?
N1 Lu8 Lu1 40.2(5) . . ?
Lu11 Lu8 Lu1 78.2(10) 6_565 . ?
Lu8 Lu8 Lu1 67.4(3) 6_565 . ?
Lu9 Lu8 Lu1 77.5(6) . . ?
Lu3 Lu8 Lu4 90.8(8) . . ?
Lu7 Lu8 Lu4 68.3(7) . . ?
Lu11 Lu8 Lu4 89.2(15) . . ?
Lu5 Lu8 Lu4 67.3(5) . . ?
N1 Lu8 Lu4 40.4(5) . . ?
Lu11 Lu8 Lu4 84.6(10) 6_565 . ?
Lu8 Lu8 Lu4 81.4(3) 6_565 . ?
Lu9 Lu8 Lu4 71.0(6) . . ?
Lu1 Lu8 Lu4 16.67(18) . . ?
Lu3 Lu8 Lu9 67.1(8) . 6_565 ?
Lu7 Lu8 Lu9 67.2(8) . 6_565 ?
Lu11 Lu8 Lu9 20.2(14) . 6_565 ?
Lu5 Lu8 Lu9 44.4(6) . 6_565 ?
N1 Lu8 Lu9 31.4(6) . 6_565 ?
Lu11 Lu8 Lu9 26.7(9) 6_565 6_565 ?
Lu8 Lu8 Lu9 57.4(5) 6_565 6_565 ?
Lu9 Lu8 Lu9 19.3(8) . 6_565 ?
Lu1 Lu8 Lu9 71.4(6) . 6_565 ?
Lu4 Lu8 Lu9 70.6(5) . 6_565 ?
Lu3 Lu8 Lu7 30.7(5) . 6_565 ?
Lu7 Lu8 Lu7 103.6(9) . 6_565 ?
Lu11 Lu8 Lu7 51.5(13) . 6_565 ?
Lu5 Lu8 Lu7 82.0(6) . 6_565 ?
N1 Lu8 Lu7 39.5(4) . 6_565 ?
Lu11 Lu8 Lu7 21.9(9) 6_565 6_565 ?
Lu8 Lu8 Lu7 19.4(3) 6_565 6_565 ?
Lu9 Lu8 Lu7 58.1(5) . 6_565 ?
Lu1 Lu8 Lu7 60.9(3) . 6_565 ?
Lu4 Lu8 Lu7 71.3(3) . 6_565 ?
Lu9 Lu8 Lu7 38.9(5) 6_565 6_565 ?
Lu9 Lu9 Lu5 143.4(11) 6_565 . ?
Lu9 Lu9 Lu10 109.3(16) 6_565 . ?
Lu5 Lu9 Lu10 74.5(17) . . ?
Lu9 Lu9 Lu2 68.0(8) 6_565 . ?
Lu5 Lu9 Lu2 118.3(18) . . ?
Lu10 Lu9 Lu2 45.1(15) . . ?
Lu9 Lu9 Lu11 93.2(13) 6_565 . ?
Lu5 Lu9 Lu11 58.5(15) . . ?
Lu10 Lu9 Lu11 123(2) . . ?
Lu2 Lu9 Lu11 141.2(19) . . ?
Lu9 Lu9 N1 72.0(7) 6_565 . ?
Lu5 Lu9 N1 73.7(11) . . ?
Lu10 Lu9 N1 77.0(16) . . ?
Lu2 Lu9 N1 80.9(12) . . ?
Lu11 Lu9 N1 60.7(14) . . ?
Lu9 Lu9 Lu11 53.2(11) 6_565 6_565 ?
Lu5 Lu9 Lu11 95.6(17) . 6_565 ?
Lu10 Lu9 Lu11 130(2) . 6_565 ?
Lu2 Lu9 Lu11 112.6(15) . 6_565 ?
Lu11 Lu9 Lu11 40.0(19) . 6_565 ?
N1 Lu9 Lu11 53.7(12) . 6_565 ?
Lu9 Lu9 Lu10 39.8(10) 6_565 6_565 ?
Lu5 Lu9 Lu10 128.0(17) . 6_565 ?
Lu10 Lu9 Lu10 70(2) . 6_565 ?
Lu2 Lu9 Lu10 31.8(9) . 6_565 ?
Lu11 Lu9 Lu10 115.0(17) . 6_565 ?
N1 Lu9 Lu10 62.7(11) . 6_565 ?
Lu11 Lu9 Lu10 81.0(14) 6_565 6_565 ?
Lu9 Lu9 Lu7 128.6(6) 6_565 . ?
Lu5 Lu9 Lu7 16.5(7) . . ?
Lu10 Lu9 Lu7 85.7(16) . . ?
Lu2 Lu9 Lu7 125.7(14) . . ?
Lu11 Lu9 Lu7 42.7(13) . . ?
N1 Lu9 Lu7 63.9(8) . . ?
Lu11 Lu9 Lu7 79.1(12) 6_565 . ?
Lu10 Lu9 Lu7 124.7(14) 6_565 . ?
Lu9 Lu9 Lu5 19.9(6) 6_565 6_565 ?
Lu5 Lu9 Lu5 123.6(15) . 6_565 ?
Lu10 Lu9 Lu5 108.0(18) . 6_565 ?
Lu2 Lu9 Lu5 75.3(9) . 6_565 ?
Lu11 Lu9 Lu5 77.3(14) . 6_565 ?
N1 Lu9 Lu5 53.7(6) . 6_565 ?
Lu11 Lu9 Lu5 38.6(10) 6_565 6_565 ?
Lu10 Lu9 Lu5 43.6(9) 6_565 6_565 ?
Lu7 Lu9 Lu5 109.0(10) . 6_565 ?
Lu9 Lu9 Lu8 103.3(5) 6_565 . ?
Lu5 Lu9 Lu8 43.3(10) . . ?
Lu10 Lu9 Lu8 103.9(17) . . ?
Lu2 Lu9 Lu8 130.6(13) . . ?
Lu11 Lu9 Lu8 19.0(13) . . ?
N1 Lu9 Lu8 51.5(8) . . ?
Lu11 Lu9 Lu8 52.3(10) 6_565 . ?
Lu10 Lu9 Lu8 113.0(12) 6_565 . ?
Lu7 Lu9 Lu8 26.8(5) . . ?
Lu5 Lu9 Lu8 84.6(8) 6_565 . ?
Lu9 Lu9 Lu7 34.6(5) 6_565 6_565 ?
Lu5 Lu9 Lu7 109.1(13) . 6_565 ?
Lu10 Lu9 Lu7 111.5(17) . 6_565 ?
Lu2 Lu9 Lu7 86.9(9) . 6_565 ?
Lu11 Lu9 Lu7 62.4(12) . 6_565 ?
N1 Lu9 Lu7 44.4(6) . 6_565 ?
Lu11 Lu9 Lu7 25.7(10) 6_565 6_565 ?
Lu10 Lu9 Lu7 55.4(9) 6_565 6_565 ?
Lu7 Lu9 Lu7 94.0(9) . 6_565 ?
Lu5 Lu9 Lu7 15.5(3) 6_565 6_565 ?
Lu8 Lu9 Lu7 69.1(7) . 6_565 ?
Lu2 Lu10 Lu9 72(2) . . ?
Lu2 Lu10 Lu5 122(2) . . ?
Lu9 Lu10 Lu5 50.9(14) . . ?
Lu2 Lu10 N1 81.5(15) . . ?
Lu9 Lu10 N1 60.9(15) . . ?
Lu5 Lu10 N1 62.2(10) . . ?
Lu2 Lu10 Lu9 45.1(15) . 6_565 ?
Lu9 Lu10 Lu9 31.0(14) . 6_565 ?
Lu5 Lu10 Lu9 76.9(13) . 6_565 ?
N1 Lu10 Lu9 52.8(10) . 6_565 ?
Lu2 Lu10 Lu10 23.4(13) . 6_565 ?
Lu9 Lu10 Lu10 70.7(16) . 6_565 ?
Lu5 Lu10 Lu10 111.6(11) . 6_565 ?
N1 Lu10 Lu10 59.7(8) . 6_565 ?
Lu9 Lu10 Lu10 39.8(10) 6_565 6_565 ?
Lu2 Lu10 Lu7 127(2) . . ?
Lu9 Lu10 Lu7 60.9(14) . . ?
Lu5 Lu10 Lu7 14.3(5) . . ?
N1 Lu10 Lu7 55.3(7) . . ?
Lu9 Lu10 Lu7 82.5(11) 6_565 . ?
Lu10 Lu10 Lu7 111.4(7) 6_565 . ?
Lu2 Lu10 Lu11 93.9(18) . . ?
Lu9 Lu10 Lu11 31.0(14) . . ?
Lu5 Lu10 Lu11 29.6(9) . . ?
N1 Lu10 Lu11 41.2(9) . . ?
Lu9 Lu10 Lu11 49.0(10) 6_565 . ?
Lu10 Lu10 Lu11 82.0(9) 6_565 . ?
Lu7 Lu10 Lu11 33.6(8) . . ?
Lu2 Lu10 Lu6 86.0(16) . . ?
Lu9 Lu10 Lu6 116.0(18) . . ?
Lu5 Lu10 Lu6 106.2(12) . . ?
N1 Lu10 Lu6 56.7(9) . . ?
Lu9 Lu10 Lu6 95.1(12) 6_565 . ?
Lu10 Lu10 Lu6 67.6(6) 6_565 . ?
Lu7 Lu10 Lu6 92.8(9) . . ?
Lu11 Lu10 Lu6 96.5(11) . . ?
Lu2 Lu10 Lu4 106.8(16) . . ?
Lu9 Lu10 Lu4 104.7(16) . . ?
Lu5 Lu10 Lu4 79.7(10) . . ?
N1 Lu10 Lu4 45.7(7) . . ?
Lu9 Lu10 Lu4 96.8(12) 6_565 . ?
Lu10 Lu10 Lu4 84.5(6) 6_565 . ?
Lu7 Lu10 Lu4 65.8(6) . . ?
Lu11 Lu10 Lu4 77.2(10) . . ?
Lu6 Lu10 Lu4 27.7(4) . . ?
Lu2 Lu10 Lu11 71.0(15) . 6_565 ?
Lu9 Lu10 Lu11 29.8(13) . 6_565 ?
Lu5 Lu10 Lu11 54.0(11) . 6_565 ?
N1 Lu10 Lu11 31.5(9) . 6_565 ?
Lu9 Lu10 Lu11 28.3(9) 6_565 6_565 ?
Lu10 Lu10 Lu11 57.5(8) 6_565 6_565 ?
Lu7 Lu10 Lu11 56.2(8) . 6_565 ?
Lu11 Lu10 Lu11 24.5(11) . 6_565 ?
Lu6 Lu10 Lu11 86.4(10) . 6_565 ?
Lu4 Lu10 Lu11 76.8(9) . 6_565 ?
Lu2 Lu10 Lu5 46.2(12) . 6_565 ?
Lu9 Lu10 Lu5 46.3(14) . 6_565 ?
Lu5 Lu10 Lu5 81.5(12) . 6_565 ?
N1 Lu10 Lu5 38.1(6) . 6_565 ?
Lu9 Lu10 Lu5 20.0(7) 6_565 6_565 ?
Lu10 Lu10 Lu5 30.1(6) 6_565 6_565 ?
Lu7 Lu10 Lu5 82.3(8) . 6_565 ?
Lu11 Lu10 Lu5 52.0(9) . 6_565 ?
Lu6 Lu10 Lu5 75.2(7) . 6_565 ?
Lu4 Lu10 Lu5 78.5(7) . 6_565 ?
Lu11 Lu10 Lu5 27.5(6) 6_565 6_565 ?
Lu11 Lu11 Lu5 131.6(12) 6_565 . ?
Lu11 Lu11 Lu8 113.4(14) 6_565 . ?
Lu5 Lu11 Lu8 93(2) . . ?
Lu11 Lu11 Lu7 149.3(12) 6_565 . ?
Lu5 Lu11 Lu7 40.0(10) . . ?
Lu8 Lu11 Lu7 54.1(13) . . ?
Lu11 Lu11 Lu9 86.8(13) 6_565 . ?
Lu5 Lu11 Lu9 50.4(13) . . ?
Lu8 Lu11 Lu9 139(3) . . ?
Lu7 Lu11 Lu9 90(2) . . ?
Lu11 Lu11 Lu3 65.9(10) 6_565 . ?
Lu5 Lu11 Lu3 132(2) . . ?
Lu8 Lu11 Lu3 48.2(12) . . ?
Lu7 Lu11 Lu3 99.6(19) . . ?
Lu9 Lu11 Lu3 141(2) . . ?
Lu11 Lu11 N1 68.1(10) 6_565 . ?
Lu5 Lu11 N1 73.0(15) . . ?
Lu8 Lu11 N1 89.2(19) . . ?
Lu7 Lu11 N1 83.0(17) . . ?
Lu9 Lu11 N1 65.0(15) . . ?
Lu3 Lu11 N1 78.8(14) . . ?
Lu11 Lu11 Lu9 53.2(11) 6_565 6_565 ?
Lu5 Lu11 Lu9 81.7(17) . 6_565 ?
Lu8 Lu11 Lu9 146(2) . 6_565 ?
Lu7 Lu11 Lu9 118(2) . 6_565 ?
Lu9 Lu11 Lu9 33.6(14) . 6_565 ?
Lu3 Lu11 Lu9 113.5(16) . 6_565 ?
N1 Lu11 Lu9 56.9(12) . 6_565 ?
Lu11 Lu11 Lu8 34.9(8) 6_565 6_565 ?
Lu5 Lu11 Lu8 138(2) . 6_565 ?
Lu8 Lu11 Lu8 78.5(17) . 6_565 ?
Lu7 Lu11 Lu8 123.6(19) . 6_565 ?
Lu9 Lu11 Lu8 114.3(17) . 6_565 ?
Lu3 Lu11 Lu8 31.6(7) . 6_565 ?
N1 Lu11 Lu8 65.9(11) . 6_565 ?
Lu9 Lu11 Lu8 82.9(12) 6_565 6_565 ?
Lu11 Lu11 Lu5 25.7(8) 6_565 6_565 ?
Lu5 Lu11 Lu5 105.9(17) . 6_565 ?
Lu8 Lu11 Lu5 123.0(19) . 6_565 ?
Lu7 Lu11 Lu5 131.4(19) . 6_565 ?
Lu9 Lu11 Lu5 63.8(13) . 6_565 ?
Lu3 Lu11 Lu5 82.3(11) . 6_565 ?
N1 Lu11 Lu5 49.5(8) . 6_565 ?
Lu9 Lu11 Lu5 31.5(8) 6_565 6_565 ?
Lu8 Lu11 Lu5 51.5(7) 6_565 6_565 ?
Lu11 Lu11 Lu10 98.0(9) 6_565 . ?
Lu5 Lu11 Lu10 33.6(11) . . ?
Lu8 Lu11 Lu10 113(2) . . ?
Lu7 Lu11 Lu10 68.6(15) . . ?
Lu9 Lu11 Lu10 26.2(12) . . ?
Lu3 Lu11 Lu10 127.6(18) . . ?
N1 Lu11 Lu10 49.7(11) . . ?
Lu9 Lu11 Lu10 50.0(11) 6_565 . ?
Lu8 Lu11 Lu10 113.1(14) 6_565 . ?
Lu5 Lu11 Lu10 72.3(11) 6_565 . ?
Lu11 Lu11 Lu7 16.4(7) 6_565 6_565 ?
Lu5 Lu11 Lu7 121.9(18) . 6_565 ?
Lu8 Lu11 Lu7 104.2(17) . 6_565 ?
Lu7 Lu11 Lu7 132.9(18) . 6_565 ?
Lu9 Lu11 Lu7 85.4(14) . 6_565 ?
Lu3 Lu11 Lu7 60.5(9) . 6_565 ?
N1 Lu11 Lu7 52.8(8) . 6_565 ?
Lu9 Lu11 Lu7 53.5(9) 6_565 6_565 ?
Lu8 Lu11 Lu7 29.4(5) 6_565 6_565 ?
Lu5 Lu11 Lu7 22.0(3) 6_565 6_565 ?
Lu10 Lu11 Lu7 89.8(11) . 6_565 ?
C28 C1 C27 121(5) 6_565 6_565 ?
C28 C1 C49 69(3) 6_565 6_565 ?
C27 C1 C49 170(4) 6_565 6_565 ?
C28 C1 C2 44(4) 6_565 . ?
C27 C1 C2 93(3) 6_565 . ?
C49 C1 C2 92.5(19) 6_565 . ?
C28 C1 C5 87(4) 6_565 . ?
C27 C1 C5 152(3) 6_565 . ?
C49 C1 C5 19.1(15) 6_565 . ?
C2 C1 C5 110.0(19) . . ?
C28 C1 C9 149(4) 6_565 . ?
C27 C1 C9 29(2) 6_565 . ?
C49 C1 C9 142(2) 6_565 . ?
C2 C1 C9 119.1(16) . . ?
C5 C1 C9 123.0(16) . . ?
C28 C1 C29 34(4) 6_565 6_565 ?
C27 C1 C29 103(3) 6_565 6_565 ?
C49 C1 C29 83.2(16) 6_565 6_565 ?
C2 C1 C29 11.0(13) . 6_565 ?
C5 C1 C29 101.5(17) . 6_565 ?
C9 C1 C29 129.8(16) . 6_565 ?
C28 C1 C26 162(5) 6_565 6_565 ?
C27 C1 C26 54(2) 6_565 6_565 ?
C49 C1 C26 118(2) 6_565 6_565 ?
C2 C1 C26 144(2) . 6_565 ?
C5 C1 C26 99.1(19) . 6_565 ?
C9 C1 C26 25.6(15) . 6_565 ?
C29 C1 C26 155(2) 6_565 6_565 ?
C29 C2 C28 118(5) 6_565 6_565 ?
C29 C2 C1 144(4) 6_565 . ?
C28 C2 C1 27(2) 6_565 . ?
C29 C2 C12 91(3) 6_565 . ?
C28 C2 C12 144(3) 6_565 . ?
C1 C2 C12 124.8(16) . . ?
C29 C2 C30 91(4) 6_565 6_565 ?
C28 C2 C30 146(3) 6_565 6_565 ?
C1 C2 C30 124.5(19) . 6_565 ?
C12 C2 C30 5(4) . 6_565 ?
C29 C2 C3 48(4) 6_565 . ?
C28 C2 C3 93(3) 6_565 . ?
C1 C2 C3 106.9(18) . . ?
C12 C2 C3 123.4(17) . . ?
C30 C2 C3 121(2) 6_565 . ?
C29 C2 C51 41(4) 6_565 6_565 ?
C28 C2 C51 104(3) 6_565 6_565 ?
C1 C2 C51 117(2) . 6_565 ?
C12 C2 C51 112.3(18) . 6_565 ?
C30 C2 C51 110(2) 6_565 6_565 ?
C3 C2 C51 11.1(15) . 6_565 ?
C29 C2 C27 166(5) 6_565 6_565 ?
C28 C2 C27 56(2) 6_565 6_565 ?
C1 C2 C27 34.6(16) . 6_565 ?
C12 C2 C27 90.5(19) . 6_565 ?
C30 C2 C27 91(2) 6_565 6_565 ?
C3 C2 C27 140(2) . 6_565 ?
C51 C2 C27 148(2) 6_565 6_565 ?
C51 C3 C50 97(6) 6_565 6_565 ?
C51 C3 C29 117(6) 6_565 6_565 ?
C50 C3 C29 146(3) 6_565 6_565 ?
C51 C3 C15 18(7) 6_565 . ?
C50 C3 C15 103(3) 6_565 . ?
C29 C3 C15 110(2) 6_565 . ?
C51 C3 C4 113(6) 6_565 . ?
C50 C3 C4 18(2) 6_565 . ?
C29 C3 C4 130(3) 6_565 . ?
C15 C3 C4 114.5(18) . . ?
C51 C3 C2 134(6) 6_565 . ?
C50 C3 C2 126(3) 6_565 . ?
C29 C3 C2 24(2) 6_565 . ?
C15 C3 C2 121.4(19) . . ?
C4 C3 C2 108.4(19) . . ?
C51 C3 C52 20(6) 6_565 6_565 ?
C50 C3 C52 109(3) 6_565 6_565 ?
C29 C3 C52 105(3) 6_565 6_565 ?
C15 C3 C52 5.5(18) . 6_565 ?
C4 C3 C52 120(2) . 6_565 ?
C2 C3 C52 117(2) . 6_565 ?
C51 C3 C49 146(6) 6_565 6_565 ?
C50 C3 C49 49.2(14) 6_565 6_565 ?
C29 C3 C49 97(2) 6_565 6_565 ?
C15 C3 C49 145(3) . 6_565 ?
C4 C3 C49 33.4(18) . 6_565 ?
C2 C3 C49 77.2(17) . 6_565 ?
C52 C3 C49 150(3) 6_565 6_565 ?
C50 C4 C68 79(7) 6_565 6_565 ?
C50 C4 C49 140(10) 6_565 6_565 ?
C68 C4 C49 132(5) 6_565 6_565 ?
C50 C4 C18 80(7) 6_565 . ?
C68 C4 C18 16(4) 6_565 . ?
C49 C4 C18 137(3) 6_565 . ?
C50 C4 C5 155(9) 6_565 . ?
C68 C4 C5 122(4) 6_565 . ?
C49 C4 C5 15(3) 6_565 . ?
C18 C4 C5 124(2) . . ?
C50 C4 C3 60(6) 6_565 . ?
C68 C4 C3 130(4) 6_565 . ?
C49 C4 C3 97(3) 6_565 . ?
C18 C4 C3 121(2) . . ?
C5 C4 C3 106(2) . . ?
C50 C4 C51 48(6) 6_565 6_565 ?
C68 C4 C51 115(4) 6_565 6_565 ?
C49 C4 C51 113(3) 6_565 6_565 ?
C18 C4 C51 106(2) . 6_565 ?
C5 C4 C51 121(2) . 6_565 ?
C3 C4 C51 15.5(16) . 6_565 ?
C49 C5 C48 142(7) 6_565 6_565 ?
C49 C5 C4 33(8) 6_565 . ?
C48 C5 C4 121(4) 6_565 . ?
C49 C5 C6 143(7) 6_565 . ?
C48 C5 C6 15(4) 6_565 . ?
C4 C5 C6 114(2) . . ?
C49 C5 C1 91(5) 6_565 . ?
C48 C5 C1 126(3) 6_565 . ?
C4 C5 C1 108(2) . . ?
C6 C5 C1 122.5(18) . . ?
C49 C5 C28 67(5) 6_565 6_565 ?
C48 C5 C28 150(4) 6_565 6_565 ?
C4 C5 C28 88(2) . 6_565 ?
C6 C5 C28 148(2) . 6_565 ?
C1 C5 C28 25.4(15) . 6_565 ?
C49 C5 C50 27(8) 6_565 6_565 ?
C48 C5 C50 125(4) 6_565 6_565 ?
C4 C5 C50 6(2) . 6_565 ?
C6 C5 C50 120(2) . 6_565 ?
C1 C5 C50 104.7(19) . 6_565 ?
C28 C5 C50 84.1(19) 6_565 6_565 ?
C48 C6 C66 116(7) 6_565 6_565 ?
C48 C6 C47 85(6) 6_565 6_565 ?
C66 C6 C47 154(4) 6_565 6_565 ?
C48 C6 C7 105(6) 6_565 . ?
C66 C6 C7 131(3) 6_565 . ?
C47 C6 C7 22.5(19) 6_565 . ?
C48 C6 C5 31(7) 6_565 . ?
C66 C6 C5 118(3) 6_565 . ?
C47 C6 C5 88(2) 6_565 . ?
C7 C6 C5 110.7(17) . . ?
C48 C6 C20 133(6) 6_565 . ?
C66 C6 C20 21(3) 6_565 . ?
C47 C6 C20 142(3) 6_565 . ?
C7 C6 C20 121.6(18) . . ?
C5 C6 C20 123(2) . . ?
C48 C6 C49 33(7) 6_565 6_565 ?
C66 C6 C49 109(3) 6_565 6_565 ?
C47 C6 C49 97(3) 6_565 6_565 ?
C7 C6 C49 120(2) . 6_565 ?
C5 C6 C49 9.2(18) . 6_565 ?
C20 C6 C49 115(2) . 6_565 ?
C47 C7 C46 148(9) 6_565 6_565 ?
C47 C7 C23 157(8) 6_565 . ?
C46 C7 C23 10(4) 6_565 . ?
C47 C7 C6 73(5) 6_565 . ?
C46 C7 C6 119(4) 6_565 . ?
C23 C7 C6 118.0(19) . . ?
C47 C7 C8 55(6) 6_565 . ?
C46 C7 C8 97(4) 6_565 . ?
C23 C7 C8 105(2) . . ?
C6 C7 C8 122.0(18) . . ?
C47 C7 C48 57(5) 6_565 6_565 ?
C46 C7 C48 137(5) 6_565 6_565 ?
C23 C7 C48 136(3) . 6_565 ?
C6 C7 C48 18(2) . 6_565 ?
C8 C7 C48 110(2) . 6_565 ?
C47 C7 C26 36(5) 6_565 6_565 ?
C46 C7 C26 114(5) 6_565 6_565 ?
C23 C7 C26 123(3) . 6_565 ?
C6 C7 C26 103.1(17) . 6_565 ?
C8 C7 C26 19.7(16) . 6_565 ?
C48 C7 C26 91(2) 6_565 6_565 ?
C26 C8 C47 95(5) 6_565 6_565 ?
C26 C8 C25 125(6) 6_565 . ?
C47 C8 C25 136(3) 6_565 . ?
C26 C8 C9 16(5) 6_565 . ?
C47 C8 C9 105(3) 6_565 . ?
C25 C8 C9 110(3) . . ?
C26 C8 C7 116(5) 6_565 . ?
C47 C8 C7 22(2) 6_565 . ?
C25 C8 C7 115(3) . . ?
C9 C8 C7 124.8(19) . . ?
C26 C8 C46 140(5) 6_565 6_565 ?
C47 C8 C46 51(3) 6_565 6_565 ?
C25 C8 C46 85(3) . 6_565 ?
C9 C8 C46 141(3) . 6_565 ?
C7 C8 C46 30(2) . 6_565 ?
C26 C8 C27 11(5) 6_565 6_565 ?
C47 C8 C27 95(3) 6_565 6_565 ?
C25 C8 C27 120(3) . 6_565 ?
C9 C8 C27 10.3(14) . 6_565 ?
C7 C8 C27 115.2(19) . 6_565 ?
C46 C8 C27 135(2) 6_565 6_565 ?
C27 C9 C26 138(6) 6_565 6_565 ?
C27 C9 C8 150(4) 6_565 . ?
C26 C9 C8 15(4) 6_565 . ?
C27 C9 C1 40(3) 6_565 . ?
C26 C9 C1 101(4) 6_565 . ?
C8 C9 C1 110.9(16) . . ?
C27 C9 C10 83(3) 6_565 . ?
C26 C9 C10 139(4) 6_565 . ?
C8 C9 C10 125(2) . . ?
C1 C9 C10 117.0(15) . . ?
C27 C9 C28 31(3) 6_565 6_565 ?
C26 C9 C28 108(4) 6_565 6_565 ?
C8 C9 C28 119.6(19) . 6_565 ?
C1 C9 C28 9.7(14) . 6_565 ?
C10 C9 C28 110.9(17) . 6_565 ?
C11 C10 C9 121.9(12) . 6_565 ?
C11 C10 C9 121.9(12) . . ?
C9 C10 C9 109(2) 6_565 . ?
C11 C10 C27 94.1(18) . 6_565 ?
C9 C10 C27 137(3) 6_565 6_565 ?
C9 C10 C27 29.1(15) . 6_565 ?
C11 C10 C27 94.1(18) . . ?
C9 C10 C27 29.1(15) 6_565 . ?
C9 C10 C27 137(2) . . ?
C27 C10 C27 162(3) 6_565 . ?
C10 C11 C30 116.2(15) . . ?
C10 C11 C30 116.2(15) . 6_565 ?
C30 C11 C30 122(3) . 6_565 ?
C10 C11 C12 119.9(10) . 6_565 ?
C30 C11 C12 7(3) . 6_565 ?
C30 C11 C12 121.0(18) 6_565 6_565 ?
C10 C11 C12 119.9(10) . . ?
C30 C11 C12 121.0(18) . . ?
C30 C11 C12 7(3) 6_565 . ?
C12 C11 C12 119(2) 6_565 . ?
C30 C12 C31 95(10) 6_565 6_565 ?
C30 C12 C29 51(10) 6_565 6_565 ?
C31 C12 C29 95(2) 6_565 6_565 ?
C30 C12 C13 90(10) 6_565 . ?
C31 C12 C13 5(3) 6_565 . ?
C29 C12 C13 91.3(19) 6_565 . ?
C30 C12 C2 43(10) 6_565 . ?
C31 C12 C2 115(2) 6_565 . ?
C29 C12 C2 23.4(15) 6_565 . ?
C13 C12 C2 111.2(17) . . ?
C30 C12 C11 98(10) 6_565 . ?
C31 C12 C11 118.0(18) 6_565 . ?
C29 C12 C11 138(2) 6_565 . ?
C13 C12 C11 119(2) . . ?
C2 C12 C11 114.8(17) . . ?
C31 C13 C53 144(10) 6_565 6_565 ?
C31 C13 C14 147(10) 6_565 . ?
C53 C13 C14 14(3) 6_565 . ?
C31 C13 C32 79(10) 6_565 . ?
C53 C13 C32 87(3) 6_565 . ?
C14 C13 C32 100(2) . . ?
C31 C13 C12 79(10) 6_565 . ?
C53 C13 C12 135(3) 6_565 . ?
C14 C13 C12 126(2) . . ?
C32 C13 C12 121(2) . . ?
C31 C13 C30 86(10) 6_565 6_565 ?
C53 C13 C30 128(4) 6_565 6_565 ?
C14 C13 C30 120(3) . 6_565 ?
C32 C13 C30 122(2) . 6_565 ?
C12 C13 C30 7(3) . 6_565 ?
C53 C14 C52 134(10) 6_565 6_565 ?
C53 C14 C54 39(8) 6_565 6_565 ?
C52 C14 C54 103(3) 6_565 6_565 ?
C53 C14 C13 65(9) 6_565 . ?
C52 C14 C13 139(3) 6_565 . ?
C54 C14 C13 104(3) 6_565 . ?
C53 C14 C34 44(8) 6_565 . ?
C52 C14 C34 103(3) 6_565 . ?
C54 C14 C34 10(3) 6_565 . ?
C13 C14 C34 108(2) . . ?
C53 C14 C15 139(10) 6_565 . ?
C52 C14 C15 18(2) 6_565 . ?
C54 C14 C15 117(2) 6_565 . ?
C13 C14 C15 122(2) . . ?
C34 C14 C15 119(2) . . ?
C53 C14 C31 65(9) 6_565 6_565 ?
C52 C14 C31 141(3) 6_565 6_565 ?
C54 C14 C31 104(2) 6_565 6_565 ?
C13 C14 C31 3(3) . 6_565 ?
C34 C14 C31 108(2) . 6_565 ?
C15 C14 C31 124(2) . 6_565 ?
C52 C15 C70 74(6) 6_565 6_565 ?
C52 C15 C51 158(9) 6_565 6_565 ?
C70 C15 C51 125(4) 6_565 6_565 ?
C52 C15 C16 76(6) 6_565 . ?
C70 C15 C16 11(3) 6_565 . ?
C51 C15 C16 125(3) 6_565 . ?
C52 C15 C3 158(7) 6_565 . ?
C70 C15 C3 128(3) 6_565 . ?
C51 C15 C3 9(3) 6_565 . ?
C16 C15 C3 125.1(18) . . ?
C52 C15 C14 47(6) 6_565 . ?
C70 C15 C14 120(3) 6_565 . ?
C51 C15 C14 115(3) 6_565 . ?
C16 C15 C14 118.4(19) . . ?
C3 C15 C14 111.7(17) . . ?
C52 C15 C53 46(6) 6_565 6_565 ?
C70 C15 C53 116(3) 6_565 6_565 ?
C51 C15 C53 118(4) 6_565 6_565 ?
C16 C15 C53 114(2) . 6_565 ?
C3 C15 C53 114(2) . 6_565 ?
C14 C15 C53 7(3) . 6_565 ?
C70 C16 C71 112(7) 6_565 6_565 ?
C70 C16 C69 107(7) 6_565 6_565 ?
C71 C16 C69 141(3) 6_565 6_565 ?
C70 C16 C15 27(8) 6_565 . ?
C71 C16 C15 112(3) 6_565 . ?
C69 C16 C15 105(2) 6_565 . ?
C70 C16 C17 123(7) 6_565 . ?
C71 C16 C17 124(3) 6_565 . ?
C69 C16 C17 16(2) 6_565 . ?
C15 C16 C17 119.0(19) . . ?
C70 C16 C36 128(7) 6_565 . ?
C71 C16 C36 16.6(19) 6_565 . ?
C69 C16 C36 125(3) 6_565 . ?
C15 C16 C36 123(2) . . ?
C17 C16 C36 109(2) . . ?
C70 C16 C52 29(8) 6_565 6_565 ?
C71 C16 C52 94(3) 6_565 6_565 ?
C69 C16 C52 124(3) 6_565 6_565 ?
C15 C16 C52 19.7(19) . 6_565 ?
C17 C16 C52 139(3) . 6_565 ?
C36 C16 C52 106(3) . 6_565 ?
C70 C16 C72 161(8) 6_565 6_565 ?
C71 C16 C72 48.7(15) 6_565 6_565 ?
C69 C16 C72 92(2) 6_565 6_565 ?
C15 C16 C72 150(3) . 6_565 ?
C17 C16 C72 76(2) . 6_565 ?
C36 C16 C72 33.3(14) . 6_565 ?
C52 C16 C72 138(3) 6_565 6_565 ?
C70 C16 C73 155(8) 6_565 6_565 ?
C71 C16 C73 93(2) 6_565 6_565 ?
C69 C16 C73 48.1(14) 6_565 6_565 ?
C15 C16 C73 145(2) . 6_565 ?
C17 C16 C73 31.9(17) . 6_565 ?
C36 C16 C73 77.1(17) . 6_565 ?
C52 C16 C73 160(3) 6_565 6_565 ?
C72 C16 C73 43.9(9) 6_565 6_565 ?
C69 C17 C73 160(9) 6_565 6_565 ?
C69 C17 C18 65(8) 6_565 . ?
C73 C17 C18 133(4) 6_565 . ?
C69 C17 C16 58(7) 6_565 . ?
C73 C17 C16 102(3) 6_565 . ?
C18 C17 C16 117(2) . . ?
C69 C17 C39 169(10) 6_565 . ?
C73 C17 C39 24(2) 6_565 . ?
C18 C17 C39 110(3) . . ?
C16 C17 C39 122(3) . . ?
C69 C17 C70 45(6) 6_565 6_565 ?
C73 C17 C70 114(4) 6_565 6_565 ?
C18 C17 C70 106(2) . 6_565 ?
C16 C17 C70 12.4(18) . 6_565 ?
C39 C17 C70 134(3) . 6_565 ?
C69 C17 C68 58(7) 6_565 6_565 ?
C73 C17 C68 141(4) 6_565 6_565 ?
C18 C17 C68 9(3) . 6_565 ?
C16 C17 C68 113(3) . 6_565 ?
C39 C17 C68 117(3) . 6_565 ?
C70 C17 C68 101(3) 6_565 6_565 ?
C68 C18 C67 88(10) 6_565 6_565 ?
C68 C18 C69 127(10) 6_565 6_565 ?
C67 C18 C69 142(4) 6_565 6_565 ?
C68 C18 C4 50(10) 6_565 . ?
C67 C18 C4 106(3) 6_565 . ?
C69 C18 C4 108(3) 6_565 . ?
C68 C18 C17 141(10) 6_565 . ?
C67 C18 C17 125(3) 6_565 . ?
C69 C18 C17 17(2) 6_565 . ?
C4 C18 C17 123(2) . . ?
C68 C18 C19 109(10) 6_565 . ?
C67 C18 C19 22(3) 6_565 . ?
C69 C18 C19 121(3) 6_565 . ?
C4 C18 C19 123(2) . . ?
C17 C18 C19 104(2) . . ?
C68 C18 C50 51(10) 6_565 6_565 ?
C67 C18 C50 123(3) 6_565 6_565 ?
C69 C18 C50 94(3) 6_565 6_565 ?
C4 C18 C50 18.6(17) . 6_565 ?
C17 C18 C50 110(3) . 6_565 ?
C19 C18 C50 141(3) . 6_565 ?
C67 C19 C76 158(10) 6_565 6_565 ?
C67 C19 C40 175(8) 6_565 . ?
C76 C19 C40 24(3) 6_565 . ?
C67 C19 C20 63(7) 6_565 . ?
C76 C19 C20 106(4) 6_565 . ?
C40 C19 C20 122(2) . . ?
C67 C19 C18 65(8) 6_565 . ?
C76 C19 C18 135(4) 6_565 . ?
C40 C19 C18 112(2) . . ?
C20 C19 C18 113(3) . . ?
C67 C19 C66 43(6) 6_565 6_565 ?
C76 C19 C66 124(4) 6_565 6_565 ?
C40 C19 C66 142(3) . 6_565 ?
C20 C19 C66 19(2) . 6_565 ?
C18 C19 C66 98(3) . 6_565 ?
C67 C19 C68 52(8) 6_565 6_565 ?
C76 C19 C68 148(4) 6_565 6_565 ?
C40 C19 C68 125(3) . 6_565 ?
C20 C19 C68 104(3) . 6_565 ?
C18 C19 C68 14(3) . 6_565 ?
C66 C19 C68 87(3) 6_565 6_565 ?
C67 C19 C64 125(8) 6_565 6_565 ?
C76 C19 C64 41(3) 6_565 6_565 ?
C40 C19 C64 59.3(17) . 6_565 ?
C20 C19 C64 64.9(16) . 6_565 ?
C18 C19 C64 156(2) . 6_565 ?
C66 C19 C64 83(2) 6_565 6_565 ?
C68 C19 C64 162(3) 6_565 6_565 ?
C66 C20 C65 128(7) 6_565 6_565 ?
C66 C20 C67 86(6) 6_565 6_565 ?
C65 C20 C67 142(4) 6_565 6_565 ?
C66 C20 C19 109(6) 6_565 . ?
C65 C20 C19 121(3) 6_565 . ?
C67 C20 C19 23(3) 6_565 . ?
C66 C20 C6 41(6) 6_565 . ?
C65 C20 C6 111(3) 6_565 . ?
C67 C20 C6 106(3) 6_565 . ?
C19 C20 C6 123(2) . . ?
C66 C20 C21 139(6) 6_565 . ?
C65 C20 C21 11(3) 6_565 . ?
C67 C20 C21 132(3) 6_565 . ?
C19 C20 C21 109.9(18) . . ?
C6 C20 C21 120.2(19) . . ?
C66 C20 C64 166(7) 6_565 6_565 ?
C65 C20 C64 50(2) 6_565 6_565 ?
C67 C20 C64 93(3) 6_565 6_565 ?
C19 C20 C64 71.2(17) . 6_565 ?
C6 C20 C64 152(2) . 6_565 ?
C21 C20 C64 38.8(14) . 6_565 ?
C66 C20 C48 33(6) 6_565 6_565 ?
C65 C20 C48 123(3) 6_565 6_565 ?
C67 C20 C48 94(3) 6_565 6_565 ?
C19 C20 C48 113(2) . 6_565 ?
C6 C20 C48 12.1(17) . 6_565 ?
C21 C20 C48 132(2) . 6_565 ?
C64 C20 C48 161(2) 6_565 6_565 ?
C66 C20 C76 136(6) 6_565 6_565 ?
C65 C20 C76 92(3) 6_565 6_565 ?
C67 C20 C76 51(3) 6_565 6_565 ?
C19 C20 C76 28.8(18) . 6_565 ?
C6 C20 C76 148(2) . 6_565 ?
C21 C20 C76 81.2(18) . 6_565 ?
C64 C20 C76 42.5(16) 6_565 6_565 ?
C48 C20 C76 140(2) 6_565 6_565 ?
C65 C21 C64 140(10) 6_565 6_565 ?
C65 C21 C45 64(10) 6_565 6_565 ?
C64 C21 C45 150(4) 6_565 6_565 ?
C65 C21 C22 69(10) 6_565 . ?
C64 C21 C22 149(2) 6_565 . ?
C45 C21 C22 12(3) 6_565 . ?
C65 C21 C42 168(10) 6_565 . ?
C64 C21 C42 43(2) 6_565 . ?
C45 C21 C42 110(3) 6_565 . ?
C22 C21 C42 106.5(13) . . ?
C65 C21 C20 51(10) 6_565 . ?
C64 C21 C20 90(2) 6_565 . ?
C45 C21 C20 105(3) 6_565 . ?
C22 C21 C20 115(2) . . ?
C42 C21 C20 126(2) . . ?
C65 C21 C66 39(10) 6_565 6_565 ?
C64 C21 C66 101(3) 6_565 6_565 ?
C45 C21 C66 97(3) 6_565 6_565 ?
C22 C21 C66 106(2) . 6_565 ?
C42 C21 C66 138(3) . 6_565 ?
C20 C21 C66 11.7(19) . 6_565 ?
C45 C22 C65 61(10) 6_565 6_565 ?
C45 C22 C44 107(10) 6_565 . ?
C65 C22 C44 118(3) 6_565 . ?
C45 C22 C21 67(10) 6_565 . ?
C65 C22 C21 13(3) 6_565 . ?
C44 C22 C21 105.9(13) . . ?
C45 C22 C23 67(10) 6_565 . ?
C65 C22 C23 114(3) 6_565 . ?
C44 C22 C23 114(3) . . ?
C21 C22 C23 126(2) . . ?
C45 C22 C46 52(10) 6_565 6_565 ?
C65 C22 C46 100(3) 6_565 6_565 ?
C44 C22 C46 119(3) . 6_565 ?
C21 C22 C46 111(2) . 6_565 ?
C23 C22 C46 16(2) . 6_565 ?
C46 C23 C45 109(7) 6_565 6_565 ?
C46 C23 C24 90(8) 6_565 . ?
C45 C23 C24 126(4) 6_565 . ?
C46 C23 C7 16(8) 6_565 . ?
C45 C23 C7 109(3) 6_565 . ?
C24 C23 C7 102(2) . . ?
C46 C23 C22 120(7) 6_565 . ?
C45 C23 C22 12(3) 6_565 . ?
C24 C23 C22 125(3) . . ?
C7 C23 C22 119(2) . . ?
C46 C23 C47 10(8) 6_565 6_565 ?
C45 C23 C47 110(3) 6_565 6_565 ?
C24 C23 C47 96(2) . 6_565 ?
C7 C23 C47 6(2) . 6_565 ?
C22 C23 C47 121(2) . 6_565 ?
C23 C24 C23 115(3) 6_565 . ?
C23 C24 C25 115.6(19) 6_565 . ?
C23 C24 C25 115.6(19) . . ?
C23 C24 C46 128(3) 6_565 6_565 ?
C23 C24 C46 22(2) . 6_565 ?
C25 C24 C46 94(3) . 6_565 ?
C23 C24 C46 22(2) 6_565 . ?
C23 C24 C46 128(3) . . ?
C25 C24 C46 94(3) . . ?
C46 C24 C46 133(5) 6_565 . ?
C8 C25 C8 137(4) 6_565 . ?
C8 C25 C24 103(2) 6_565 . ?
C8 C25 C24 103(2) . . ?
C8 C25 C26 19.1(18) 6_565 . ?
C8 C25 C26 120(3) . . ?
C24 C25 C26 120.0(17) . . ?
C8 C25 C26 120(3) 6_565 6_565 ?
C8 C25 C26 19.1(18) . 6_565 ?
C24 C25 C26 120.0(17) . 6_565 ?
C26 C25 C26 102(3) . 6_565 ?
C8 C26 C9 149(9) 6_565 6_565 ?
C8 C26 C27 164(8) 6_565 . ?
C9 C26 C27 21(3) 6_565 . ?
C8 C26 C47 56(5) 6_565 . ?
C9 C26 C47 139(4) 6_565 . ?
C27 C26 C47 123(2) . . ?
C8 C26 C25 36(4) 6_565 . ?
C9 C26 C25 115(5) 6_565 . ?
C27 C26 C25 136(3) . . ?
C47 C26 C25 91(3) . . ?
C8 C26 C7 44(3) 6_565 6_565 ?
C9 C26 C7 145(5) 6_565 6_565 ?
C27 C26 C7 133(3) . 6_565 ?
C47 C26 C7 13(2) . 6_565 ?
C25 C26 C7 78(2) . 6_565 ?
C8 C26 C1 144(5) 6_565 6_565 ?
C9 C26 C1 54(3) 6_565 6_565 ?
C27 C26 C1 34.1(16) . 6_565 ?
C47 C26 C1 89(2) . 6_565 ?
C25 C26 C1 156(3) . 6_565 ?
C7 C26 C1 100(2) 6_565 6_565 ?
C9 C27 C1 111(5) 6_565 6_565 ?
C9 C27 C26 21(3) 6_565 . ?
C1 C27 C26 92(3) 6_565 . ?
C9 C27 C28 134(4) 6_565 . ?
C1 C27 C28 23(2) 6_565 . ?
C26 C27 C28 113(2) . . ?
C9 C27 C10 68(3) 6_565 . ?
C1 C27 C10 153(5) 6_565 . ?
C26 C27 C10 89(3) . . ?
C28 C27 C10 151(4) . . ?
C9 C27 C8 20(3) 6_565 6_565 ?
C1 C27 C8 92(3) 6_565 6_565 ?
C26 C27 C8 5(3) . 6_565 ?
C28 C27 C8 114(2) . 6_565 ?
C10 C27 C8 87(2) . 6_565 ?
C9 C27 C2 154(5) 6_565 6_565 ?
C1 C27 C2 53(2) 6_565 6_565 ?
C26 C27 C2 142(3) . 6_565 ?
C28 C27 C2 36(2) . 6_565 ?
C10 C27 C2 116(3) . 6_565 ?
C8 C27 C2 140(2) 6_565 6_565 ?
C1 C28 C2 109(6) 6_565 6_565 ?
C1 C28 C29 131(6) 6_565 . ?
C2 C28 C29 22.8(19) 6_565 . ?
C1 C28 C49 85(4) 6_565 . ?
C2 C28 C49 118(3) 6_565 . ?
C29 C28 C49 108.5(13) . . ?
C1 C28 C27 36(3) 6_565 . ?
C2 C28 C27 88(4) 6_565 . ?
C29 C28 C27 110(4) . . ?
C49 C28 C27 121(2) . . ?
C1 C28 C5 67(3) 6_565 6_565 ?
C2 C28 C5 127(4) 6_565 6_565 ?
C29 C28 C5 123(2) . 6_565 ?
C49 C28 C5 18.8(17) . 6_565 ?
C27 C28 C5 103(2) . 6_565 ?
C1 C28 C9 21(3) 6_565 6_565 ?
C2 C28 C9 100(3) 6_565 6_565 ?
C29 C28 C9 123(3) . 6_565 ?
C49 C28 C9 107(2) . 6_565 ?
C27 C28 C9 15.5(15) . 6_565 ?
C5 C28 C9 88.2(17) 6_565 6_565 ?
C2 C29 C28 39(4) 6_565 . ?
C2 C29 C51 122(5) 6_565 . ?
C28 C29 C51 107.8(13) . . ?
C2 C29 C12 66(3) 6_565 6_565 ?
C28 C29 C12 103(3) . 6_565 ?
C51 C29 C12 131(3) . 6_565 ?
C2 C29 C30 63(4) 6_565 . ?
C28 C29 C30 101(3) . . ?
C51 C29 C30 127(3) . . ?
C12 C29 C30 5(3) 6_565 . ?
C2 C29 C3 108(5) 6_565 6_565 ?
C28 C29 C3 90(2) . 6_565 ?
C51 C29 C3 17.9(19) . 6_565 ?
C12 C29 C3 140(4) 6_565 6_565 ?
C30 C29 C3 135(4) . 6_565 ?
C2 C29 C1 25(3) 6_565 6_565 ?
C28 C29 C1 15(2) . 6_565 ?
C51 C29 C1 109.8(19) . 6_565 ?
C12 C29 C1 90.8(19) 6_565 6_565 ?
C30 C29 C1 88(3) . 6_565 ?
C3 C29 C1 93(2) 6_565 6_565 ?
C12 C30 C29 124(10) 6_565 . ?
C12 C30 C31 77(10) 6_565 . ?
C29 C30 C31 98.4(18) . . ?
C12 C30 C2 132(10) 6_565 6_565 ?
C29 C30 C2 25.2(17) . 6_565 ?
C31 C30 C2 122.1(19) . 6_565 ?
C12 C30 C11 75(10) 6_565 . ?
C29 C30 C11 146(3) . . ?
C31 C30 C11 114(2) . . ?
C2 C30 C11 121(3) 6_565 . ?
C12 C30 C13 82(10) 6_565 6_565 ?
C29 C30 C13 95(2) . 6_565 ?
C31 C30 C13 5(3) . 6_565 ?
C2 C30 C13 118(2) 6_565 6_565 ?
C11 C30 C13 116.3(19) . 6_565 ?
C13 C31 C53 33(10) 6_565 . ?
C13 C31 C12 96(10) 6_565 6_565 ?
C53 C31 C12 128(3) . 6_565 ?
C13 C31 C32 96(10) 6_565 . ?
C53 C31 C32 84(3) . . ?
C12 C31 C32 123(2) 6_565 . ?
C13 C31 C30 89(10) 6_565 . ?
C53 C31 C30 121(3) . . ?
C12 C31 C30 7(3) 6_565 . ?
C32 C31 C30 124(3) . . ?
C13 C31 C14 30(10) 6_565 6_565 ?
C53 C31 C14 13(3) . 6_565 ?
C12 C31 C14 120(3) 6_565 6_565 ?
C32 C31 C14 96(2) . 6_565 ?
C30 C31 C14 113(3) . 6_565 ?
C33 C32 C31 122.0(17) . . ?
C33 C32 C31 122.0(17) . 6_565 ?
C31 C32 C31 115(3) . 6_565 ?
C33 C32 C13 118.6(16) . 6_565 ?
C31 C32 C13 5(3) . 6_565 ?
C31 C32 C13 118(2) 6_565 6_565 ?
C33 C32 C13 118.6(16) . . ?
C31 C32 C13 118(2) . . ?
C31 C32 C13 5(3) 6_565 . ?
C13 C32 C13 120(3) 6_565 . ?
C33 C32 C53 76.2(16) . 6_565 ?
C31 C32 C53 150(3) . 6_565 ?
C31 C32 C53 47.8(16) 6_565 6_565 ?
C13 C32 C53 148(3) 6_565 6_565 ?
C13 C32 C53 43.5(19) . 6_565 ?
C33 C32 C53 76.2(16) . . ?
C31 C32 C53 47.8(16) . . ?
C31 C32 C53 150(3) 6_565 . ?
C13 C32 C53 43.5(19) 6_565 . ?
C13 C32 C53 148(3) . . ?
C53 C32 C53 132(4) 6_565 . ?
C33 C32 C54 45.6(17) . . ?
C31 C32 C54 80(2) . . ?
C31 C32 C54 148(3) 6_565 . ?
C13 C32 C54 75.7(17) 6_565 . ?
C13 C32 C54 143(3) . . ?
C53 C32 C54 105(2) 6_565 . ?
C53 C32 C54 32.2(15) . . ?
C33 C32 C54 45.6(17) . 6_565 ?
C31 C32 C54 148(3) . 6_565 ?
C31 C32 C54 80(2) 6_565 6_565 ?
C13 C32 C54 143(3) 6_565 6_565 ?
C13 C32 C54 75.7(17) . 6_565 ?
C53 C32 C54 32.2(15) 6_565 6_565 ?
C53 C32 C54 105(2) . 6_565 ?
C54 C32 C54 75(2) . 6_565 ?
C32 C33 C54 97(3) . . ?
C32 C33 C54 97(3) . 6_565 ?
C54 C33 C54 115(4) . 6_565 ?
C32 C33 C34 105(2) . 6_565 ?
C54 C33 C34 11(3) . 6_565 ?
C54 C33 C34 120(2) 6_565 6_565 ?
C32 C33 C34 105(2) . . ?
C54 C33 C34 120(2) . . ?
C54 C33 C34 11(3) 6_565 . ?
C34 C33 C34 123(3) 6_565 . ?
C54 C34 C53 50(9) 6_565 6_565 ?
C54 C34 C55 82(8) 6_565 6_565 ?
C53 C34 C55 117(4) 6_565 6_565 ?
C54 C34 C35 90(9) 6_565 . ?
C53 C34 C35 124(3) 6_565 . ?
C55 C34 C35 7(3) 6_565 . ?
C54 C34 C33 82(7) 6_565 . ?
C53 C34 C33 96(3) 6_565 . ?
C55 C34 C33 118(2) 6_565 . ?
C35 C34 C33 118(2) . . ?
C54 C34 C14 56(9) 6_565 . ?
C53 C34 C14 11(3) 6_565 . ?
C55 C34 C14 113(3) 6_565 . ?
C35 C34 C14 119(2) . . ?
C33 C34 C14 106(2) . . ?
C55 C35 C71 58(10) 6_565 6_565 ?
C55 C35 C56 92(10) 6_565 . ?
C71 C35 C56 125(2) 6_565 . ?
C55 C35 C36 54(10) 6_565 . ?
C71 C35 C36 18.7(18) 6_565 . ?
C56 C35 C36 106.3(12) . . ?
C55 C35 C34 90(10) 6_565 . ?
C71 C35 C34 108(2) 6_565 . ?
C56 C35 C34 118(2) . . ?
C36 C35 C34 124.3(19) . . ?
C55 C35 C54 80(10) 6_565 6_565 ?
C71 C35 C54 104(3) 6_565 6_565 ?
C56 C35 C54 115(2) . 6_565 ?
C36 C35 C54 118(3) . 6_565 ?
C34 C35 C54 11(3) . 6_565 ?
C71 C36 C72 141(7) 6_565 6_565 ?
C71 C36 C55 74(6) 6_565 6_565 ?
C72 C36 C55 145(3) 6_565 6_565 ?
C71 C36 C37 176(10) 6_565 . ?
C72 C36 C37 39(2) 6_565 . ?
C55 C36 C37 106.0(16) 6_565 . ?
C71 C36 C35 74(6) 6_565 . ?
C72 C36 C35 145(2) 6_565 . ?
C55 C36 C35 7(4) 6_565 . ?
C37 C36 C35 106.3(12) . . ?
C71 C36 C16 51(6) 6_565 . ?
C72 C36 C16 98(3) 6_565 . ?
C55 C36 C16 111(2) 6_565 . ?
C37 C36 C16 132(3) . . ?
C35 C36 C16 114.1(19) . . ?
C71 C36 C70 40(6) 6_565 6_565 ?
C72 C36 C70 109(3) 6_565 6_565 ?
C55 C36 C70 101(2) 6_565 6_565 ?
C37 C36 C70 142(3) . 6_565 ?
C35 C36 C70 103.4(19) . 6_565 ?
C16 C36 C70 11.3(16) . 6_565 ?
C58 C37 C72 132(5) 6_565 6_565 ?
C58 C37 C36 172(8) 6_565 . ?
C72 C37 C36 49(3) 6_565 . ?
C58 C37 C57 67(4) 6_565 . ?
C72 C37 C57 159(3) 6_565 . ?
C36 C37 C57 110.7(13) . . ?
C58 C37 C38 61(4) 6_565 . ?
C72 C37 C38 71(3) 6_565 . ?
C36 C37 C38 117(2) . . ?
C57 C37 C38 124(2) . . ?
C58 C37 C71 172(7) 6_565 6_565 ?
C72 C37 C71 49(2) 6_565 6_565 ?
C36 C37 C71 1(3) . 6_565 ?
C57 C37 C71 110.9(18) . 6_565 ?
C38 C37 C71 118(2) . 6_565 ?
C59 C38 C58 67(2) 6_565 6_565 ?
C59 C38 C39 143(3) 6_565 . ?
C58 C38 C39 142(4) 6_565 . ?
C59 C38 C60 21.6(19) 6_565 . ?
C58 C38 C60 86(3) 6_565 . ?
C39 C38 C60 121(2) . . ?
C59 C38 C72 130(3) 6_565 6_565 ?
C58 C38 C72 63.5(18) 6_565 6_565 ?
C39 C38 C72 82(2) . 6_565 ?
C60 C38 C72 146(3) . 6_565 ?
C59 C38 C37 95(3) 6_565 . ?
C58 C38 C37 29.0(17) 6_565 . ?
C39 C38 C37 114(3) . . ?
C60 C38 C37 113(3) . . ?
C72 C38 C37 34.7(15) 6_565 . ?
C59 C38 C75 62.7(19) 6_565 6_565 ?
C58 C38 C75 127(3) 6_565 6_565 ?
C39 C38 C75 81(2) . 6_565 ?
C60 C38 C75 42(2) . 6_565 ?
C72 C38 C75 158(3) 6_565 6_565 ?
C37 C38 C75 150(3) . 6_565 ?
C59 C38 C73 164(3) 6_565 6_565 ?
C58 C38 C73 118(3) 6_565 6_565 ?
C39 C38 C73 26.2(15) . 6_565 ?
C60 C38 C73 145(2) . 6_565 ?
C72 C38 C73 56.0(16) 6_565 6_565 ?
C37 C38 C73 89(2) . 6_565 ?
C75 C38 C73 107(2) 6_565 6_565 ?
C59 C38 C74 116(2) 6_565 6_565 ?
C58 C38 C74 163(3) 6_565 6_565 ?
C39 C38 C74 27.8(17) . 6_565 ?
C60 C38 C74 95(2) . 6_565 ?
C72 C38 C74 110(3) 6_565 6_565 ?
C37 C38 C74 141(3) . 6_565 ?
C75 C38 C74 53.8(13) 6_565 6_565 ?
C73 C38 C74 54.0(15) 6_565 6_565 ?
C73 C39 C74 173(7) 6_565 6_565 ?
C73 C39 C38 92(4) 6_565 . ?
C74 C39 C38 94(4) 6_565 . ?
C73 C39 C40 143(5) 6_565 . ?
C74 C39 C40 34(3) 6_565 . ?
C38 C39 C40 120(2) . . ?
C73 C39 C17 36(4) 6_565 . ?
C74 C39 C17 140(5) 6_565 . ?
C38 C39 C17 125(3) . . ?
C40 C39 C17 107(3) . . ?
C73 C39 C72 43(3) 6_565 6_565 ?
C74 C39 C72 144(5) 6_565 6_565 ?
C38 C39 C72 50.4(19) . 6_565 ?
C40 C39 C72 158(3) . 6_565 ?
C17 C39 C72 75(2) . 6_565 ?
C73 C39 C75 144(5) 6_565 6_565 ?
C74 C39 C75 43(3) 6_565 6_565 ?
C38 C39 C75 52.2(17) . 6_565 ?
C40 C39 C75 68.7(18) . 6_565 ?
C17 C39 C75 159(3) . 6_565 ?
C72 C39 C75 102(2) 6_565 6_565 ?
C73 C39 C69 37(4) 6_565 6_565 ?
C74 C39 C69 139(5) 6_565 6_565 ?
C38 C39 C69 124(3) . 6_565 ?
C40 C39 C69 106(3) . 6_565 ?
C17 C39 C69 2(3) . 6_565 ?
C72 C39 C69 75.2(17) 6_565 6_565 ?
C75 C39 C69 157(3) 6_565 6_565 ?
C73 C39 C76 132(5) 6_565 6_565 ?
C74 C39 C76 45(4) 6_565 6_565 ?
C38 C39 C76 132(3) . 6_565 ?
C40 C39 C76 11.8(19) . 6_565 ?
C17 C39 C76 95(2) . 6_565 ?
C72 C39 C76 158(3) 6_565 6_565 ?
C75 C39 C76 80(2) 6_565 6_565 ?
C69 C39 C76 94(2) 6_565 6_565 ?
C76 C40 C74 164(7) 6_565 6_565 ?
C76 C40 C39 142(6) 6_565 . ?
C74 C40 C39 29(3) 6_565 . ?
C76 C40 C41 97(5) 6_565 . ?
C74 C40 C41 98(3) 6_565 . ?
C39 C40 C41 119(2) . . ?
C76 C40 C19 36(4) 6_565 . ?
C74 C40 C19 135(3) 6_565 . ?
C39 C40 C19 107(3) . . ?
C41 C40 C19 123(2) . . ?
C76 C40 C64 48(5) 6_565 6_565 ?
C74 C40 C64 147(4) 6_565 6_565 ?
C39 C40 C64 159(3) . 6_565 ?
C41 C40 C64 49.3(17) . 6_565 ?
C19 C40 C64 76(2) . 6_565 ?
C76 C40 C75 149(6) 6_565 6_565 ?
C74 C40 C75 45(2) 6_565 6_565 ?
C39 C40 C75 67.7(18) . 6_565 ?
C41 C40 C75 52.9(15) . 6_565 ?
C19 C40 C75 160(3) . 6_565 ?
C64 C40 C75 102(2) 6_565 6_565 ?
C62 C41 C63 72(4) 6_565 6_565 ?
C62 C41 C64 141(4) 6_565 6_565 ?
C63 C41 C64 69(3) 6_565 6_565 ?
C62 C41 C42 101(3) 6_565 . ?
C63 C41 C42 29(2) 6_565 . ?
C64 C41 C42 40.2(16) 6_565 . ?
C62 C41 C40 140(3) 6_565 . ?
C63 C41 C40 144(3) 6_565 . ?
C64 C41 C40 78(2) 6_565 . ?
C42 C41 C40 115.4(19) . . ?
C62 C41 C61 18(3) 6_565 . ?
C63 C41 C61 89(3) 6_565 . ?
C64 C41 C61 155(3) 6_565 . ?
C42 C41 C61 116(3) . . ?
C40 C41 C61 122(2) . . ?
C62 C41 C75 60(3) 6_565 6_565 ?
C63 C41 C75 132(3) 6_565 6_565 ?
C64 C41 C75 157(3) 6_565 6_565 ?
C42 C41 C75 156(3) . 6_565 ?
C40 C41 C75 80(2) . 6_565 ?
C61 C41 C75 42.8(19) . 6_565 ?
C62 C41 C76 163(4) 6_565 6_565 ?
C63 C41 C76 122(3) 6_565 6_565 ?
C64 C41 C76 54(2) 6_565 6_565 ?
C42 C41 C76 93(2) . 6_565 ?
C40 C41 C76 23.7(18) . 6_565 ?
C61 C41 C76 145(3) . 6_565 ?
C75 C41 C76 104(3) 6_565 6_565 ?
C62 C41 C74 111(3) 6_565 6_565 ?
C63 C41 C74 168(3) 6_565 6_565 ?
C64 C41 C74 107(3) 6_565 6_565 ?
C42 C41 C74 144(2) . 6_565 ?
C40 C41 C74 29.7(15) . 6_565 ?
C61 C41 C74 93(2) . 6_565 ?
C75 C41 C74 50.6(13) 6_565 6_565 ?
C76 C41 C74 53(2) 6_565 6_565 ?
C63 C42 C64 118(5) 6_565 6_565 ?
C63 C42 C21 173(5) 6_565 . ?
C64 C42 C21 56(3) 6_565 . ?
C63 C42 C43 74(4) 6_565 . ?
C64 C42 C43 166(3) 6_565 . ?
C21 C42 C43 111.0(13) . . ?
C63 C42 C41 54(4) 6_565 . ?
C64 C42 C41 66(2) 6_565 . ?
C21 C42 C41 119.5(18) . . ?
C43 C42 C41 123(2) . . ?
C63 C42 C65 172(6) 6_565 6_565 ?
C64 C42 C65 57(2) 6_565 6_565 ?
C21 C42 C65 2(3) . 6_565 ?
C43 C42 C65 110(2) . 6_565 ?
C41 C42 C65 119(2) . 6_565 ?
C63 C42 C62 22(4) 6_565 6_565 ?
C64 C42 C62 100(3) 6_565 6_565 ?
C21 C42 C62 152(2) . 6_565 ?
C43 C42 C62 90(2) . 6_565 ?
C41 C42 C62 34(2) . 6_565 ?
C65 C42 C62 151(3) 6_565 6_565 ?
C44 C43 C63 131.6(19) . 6_565 ?
C44 C43 C63 131.6(19) . . ?
C63 C43 C63 91(4) 6_565 . ?
C44 C43 C42 102.7(10) . 6_565 ?
C63 C43 C42 118(2) 6_565 6_565 ?
C63 C43 C42 29.0(19) . 6_565 ?
C44 C43 C42 102.7(10) . . ?
C63 C43 C42 29.0(19) 6_565 . ?
C63 C43 C42 118(2) . . ?
C42 C43 C42 141(3) 6_565 . ?
C22 C44 C22 127(3) . 6_565 ?
C22 C44 C43 113.7(11) . . ?
C22 C44 C43 113.7(11) 6_565 . ?
C22 C44 C45 124(3) . . ?
C22 C44 C45 11(3) 6_565 . ?
C43 C44 C45 111(2) . . ?
C22 C44 C45 11(3) . 6_565 ?
C22 C44 C45 124(3) 6_565 6_565 ?
C43 C44 C45 111(2) . 6_565 ?
C45 C44 C45 118(4) . 6_565 ?
C22 C45 C65 106(10) 6_565 . ?
C22 C45 C23 101(10) 6_565 6_565 ?
C65 C45 C23 130(5) . 6_565 ?
C22 C45 C21 100(10) 6_565 6_565 ?
C65 C45 C21 14(3) . 6_565 ?
C23 C45 C21 144(5) 6_565 6_565 ?
C22 C45 C44 62(10) 6_565 . ?
C65 C45 C44 118(5) . . ?
C23 C45 C44 112(4) 6_565 . ?
C21 C45 C44 104(4) 6_565 . ?
C22 C45 C46 120(10) 6_565 . ?
C65 C45 C46 116(5) . . ?
C23 C45 C46 19(2) 6_565 . ?
C21 C45 C46 128(4) 6_565 . ?
C44 C45 C46 123(4) . . ?
C23 C46 C7 154(10) 6_565 6_565 ?
C23 C46 C47 166(10) 6_565 . ?
C7 C46 C47 12(3) 6_565 . ?
C23 C46 C24 68(8) 6_565 . ?
C7 C46 C24 130(6) 6_565 . ?
C47 C46 C24 120(4) . . ?
C23 C46 C45 52(6) 6_565 . ?
C7 C46 C45 125(5) 6_565 . ?
C47 C46 C45 129(4) . . ?
C24 C46 C45 103(4) . . ?
C23 C46 C8 145(9) 6_565 6_565 ?
C7 C46 C8 53(3) 6_565 6_565 ?
C47 C46 C8 42(2) . 6_565 ?
C24 C46 C8 78(3) . 6_565 ?
C45 C46 C8 151(4) . 6_565 ?
C23 C46 C22 44(6) 6_565 6_565 ?
C7 C46 C22 130(5) 6_565 6_565 ?
C47 C46 C22 136(4) . 6_565 ?
C24 C46 C22 99(4) . 6_565 ?
C45 C46 C22 9(2) . 6_565 ?
C8 C46 C22 159(4) 6_565 6_565 ?
C7 C47 C8 104(7) 6_565 6_565 ?
C7 C47 C46 20(6) 6_565 . ?
C8 C47 C46 87(4) 6_565 . ?
C7 C47 C6 84(6) 6_565 6_565 ?
C8 C47 C6 153(5) 6_565 6_565 ?
C46 C47 C6 94(4) . 6_565 ?
C7 C47 C48 104(6) 6_565 . ?
C8 C47 C48 148(3) 6_565 . ?
C46 C47 C48 116(4) . . ?
C6 C47 C48 22(2) 6_565 . ?
C7 C47 C26 132(7) 6_565 . ?
C8 C47 C26 29(2) 6_565 . ?
C46 C47 C26 113(4) . . ?
C6 C47 C26 133(3) 6_565 . ?
C48 C47 C26 120(2) . . ?
C7 C47 C23 16(6) 6_565 6_565 ?
C8 C47 C23 89(3) 6_565 6_565 ?
C46 C47 C23 4(3) . 6_565 ?
C6 C47 C23 93(3) 6_565 6_565 ?
C48 C47 C23 115(3) . 6_565 ?
C26 C47 C23 116(3) . 6_565 ?
C6 C48 C5 134(10) 6_565 6_565 ?
C6 C48 C47 73(6) 6_565 . ?
C5 C48 C47 105(3) 6_565 . ?
C6 C48 C66 44(5) 6_565 . ?
C5 C48 C66 127(5) 6_565 . ?
C47 C48 C66 116(4) . . ?
C6 C48 C49 135(10) 6_565 . ?
C5 C48 C49 12(2) 6_565 . ?
C47 C48 C49 117(2) . . ?
C66 C48 C49 118(4) . . ?
C6 C48 C7 57(5) 6_565 6_565 ?
C5 C48 C7 123(4) 6_565 6_565 ?
C47 C48 C7 18.9(19) . 6_565 ?
C66 C48 C7 97(3) . 6_565 ?
C49 C48 C7 135(3) . 6_565 ?
C6 C48 C20 35(5) 6_565 6_565 ?
C5 C48 C20 122(4) 6_565 6_565 ?
C47 C48 C20 109(3) . 6_565 ?
C66 C48 C20 14(2) . 6_565 ?
C49 C48 C20 116(4) . 6_565 ?
C7 C48 C20 92(2) 6_565 6_565 ?
C5 C49 C4 132(10) 6_565 6_565 ?
C5 C49 C1 70(5) 6_565 6_565 ?
C4 C49 C1 127(4) 6_565 6_565 ?
C5 C49 C50 144(10) 6_565 . ?
C4 C49 C50 12(3) 6_565 . ?
C1 C49 C50 125(2) 6_565 . ?
C5 C49 C28 95(6) 6_565 . ?
C4 C49 C28 114(3) 6_565 . ?
C1 C49 C28 25.8(15) 6_565 . ?
C50 C49 C28 106.9(13) . . ?
C5 C49 C48 25(5) 6_565 . ?
C4 C49 C48 117(5) 6_565 . ?
C1 C49 C48 95(2) 6_565 . ?
C50 C49 C48 128(4) . . ?
C28 C49 C48 120(2) . . ?
C5 C49 C6 27(6) 6_565 6_565 ?
C4 C49 C6 109(4) 6_565 6_565 ?
C1 C49 C6 95(2) 6_565 6_565 ?
C50 C49 C6 120(4) . 6_565 ?
C28 C49 C6 121(2) . 6_565 ?
C48 C49 C6 11(3) . 6_565 ?
C5 C49 C3 141(8) 6_565 6_565 ?
C4 C49 C3 49.4(19) 6_565 6_565 ?
C1 C49 C3 83.0(19) 6_565 6_565 ?
C50 C49 C3 42.6(14) . 6_565 ?
C28 C49 C3 64.6(15) . 6_565 ?
C48 C49 C3 154(5) . 6_565 ?
C6 C49 C3 143(4) 6_565 6_565 ?
C4 C50 C3 102(6) 6_565 6_565 ?
C4 C50 C68 79(7) 6_565 . ?
C3 C50 C68 152(6) 6_565 . ?
C4 C50 C51 118(7) 6_565 . ?
C3 C50 C51 19.9(17) 6_565 . ?
C68 C50 C51 138(5) . . ?
C4 C50 C49 28(7) 6_565 . ?
C3 C50 C49 88(2) 6_565 . ?
C68 C50 C49 102(5) . . ?
C51 C50 C49 107.9(14) . . ?
C4 C50 C5 19(7) 6_565 6_565 ?
C3 C50 C5 92(2) 6_565 6_565 ?
C68 C50 C5 95(4) . 6_565 ?
C51 C50 C5 111.6(19) . 6_565 ?
C49 C50 C5 9(3) . 6_565 ?
C4 C50 C18 81(7) 6_565 6_565 ?
C3 C50 C18 136(4) 6_565 6_565 ?
C68 C50 C18 16(4) . 6_565 ?
C51 C50 C18 123(4) . 6_565 ?
C49 C50 C18 108(4) . 6_565 ?
C5 C50 C18 99(3) 6_565 6_565 ?
C3 C51 C15 153(10) 6_565 6_565 ?
C3 C51 C50 63(5) 6_565 . ?
C15 C51 C50 123(4) 6_565 . ?
C3 C51 C29 45(5) 6_565 . ?
C15 C51 C29 122(4) 6_565 . ?
C50 C51 C29 107.9(13) . . ?
C3 C51 C52 153(8) 6_565 . ?
C15 C51 C52 7(3) 6_565 . ?
C50 C51 C52 130(3) . . ?
C29 C51 C52 117(2) . . ?
C3 C51 C2 35(4) 6_565 6_565 ?
C15 C51 C2 125(4) 6_565 6_565 ?
C50 C51 C2 96.1(16) . 6_565 ?
C29 C51 C2 16.8(16) . 6_565 ?
C52 C51 C2 122(2) . 6_565 ?
C3 C51 C4 52(5) 6_565 6_565 ?
C15 C51 C4 128(5) 6_565 6_565 ?
C50 C51 C4 13.9(18) . 6_565 ?
C29 C51 C4 96.8(18) . 6_565 ?
C52 C51 C4 135(4) . 6_565 ?
C2 C51 C4 83.6(17) 6_565 6_565 ?
C15 C52 C70 79(7) 6_565 . ?
C15 C52 C14 115(7) 6_565 6_565 ?
C70 C52 C14 159(6) . 6_565 ?
C15 C52 C53 119(7) 6_565 . ?
C70 C52 C53 150(5) . . ?
C14 C52 C53 10(4) 6_565 . ?
C15 C52 C51 15(6) 6_565 . ?
C70 C52 C51 92(4) . . ?
C14 C52 C51 104(3) 6_565 . ?
C53 C52 C51 110(2) . . ?
C15 C52 C3 16(5) 6_565 6_565 ?
C70 C52 C3 95(4) . 6_565 ?
C14 C52 C3 99(3) 6_565 6_565 ?
C53 C52 C3 105(2) . 6_565 ?
C51 C52 C3 6.7(19) . 6_565 ?
C15 C52 C16 84(7) 6_565 6_565 ?
C70 C52 C16 12(3) . 6_565 ?
C14 C52 C16 148(5) 6_565 6_565 ?
C53 C52 C16 138(4) . 6_565 ?
C51 C52 C16 98(3) . 6_565 ?
C3 C52 C16 100(3) 6_565 6_565 ?
C14 C53 C54 130(10) 6_565 . ?
C14 C53 C13 101(9) 6_565 6_565 ?
C54 C53 C13 129(5) . 6_565 ?
C14 C53 C34 125(10) 6_565 6_565 ?
C54 C53 C34 11(4) . 6_565 ?
C13 C53 C34 132(4) 6_565 6_565 ?
C14 C53 C31 102(10) 6_565 . ?
C54 C53 C31 128(5) . . ?
C13 C53 C31 3(3) 6_565 . ?
C34 C53 C31 130(4) 6_565 . ?
C14 C53 C52 36(10) 6_565 . ?
C54 C53 C52 101(4) . . ?
C13 C53 C52 125(3) 6_565 . ?
C34 C53 C52 102(4) 6_565 . ?
C31 C53 C52 127(3) . . ?
C14 C53 C15 33(10) 6_565 6_565 ?
C54 C53 C15 113(4) . 6_565 ?
C13 C53 C15 111(3) 6_565 6_565 ?
C34 C53 C15 115(4) 6_565 6_565 ?
C31 C53 C15 113(2) . 6_565 ?
C52 C53 C15 14.3(17) . 6_565 ?
C14 C53 C32 150(10) 6_565 . ?
C54 C53 C32 79(4) . . ?
C13 C53 C32 50(2) 6_565 . ?
C34 C53 C32 83(3) 6_565 . ?
C31 C53 C32 48.7(17) . . ?
C52 C53 C32 159(4) . . ?
C15 C53 C32 149(3) 6_565 . ?
C34 C54 C53 119(10) 6_565 . ?
C34 C54 C14 114(10) 6_565 6_565 ?
C53 C54 C14 11(3) . 6_565 ?
C34 C54 C33 87(6) 6_565 . ?
C53 C54 C33 104(4) . . ?
C14 C54 C33 115(3) 6_565 . ?
C34 C54 C55 87(8) 6_565 . ?
C53 C54 C55 131(4) . . ?
C14 C54 C55 122(3) 6_565 . ?
C33 C54 C55 120(2) . . ?
C34 C54 C35 80(9) 6_565 6_565 ?
C53 C54 C35 136(4) . 6_565 ?
C14 C54 C35 127(2) 6_565 6_565 ?
C33 C54 C35 117(2) . 6_565 ?
C55 C54 C35 7(3) . 6_565 ?
C34 C54 C32 115(7) 6_565 . ?
C53 C54 C32 68(4) . . ?
C14 C54 C32 80(2) 6_565 . ?
C33 C54 C32 37.8(18) . . ?
C55 C54 C32 141(3) . . ?
C35 C54 C32 143(3) 6_565 . ?
C35 C55 C71 115(10) 6_565 . ?
C35 C55 C36 119(10) 6_565 6_565 ?
C71 C55 C36 20.1(19) . 6_565 ?
C35 C55 C34 82(10) 6_565 6_565 ?
C71 C55 C34 113(2) . 6_565 ?
C36 C55 C34 132(2) 6_565 6_565 ?
C35 C55 C54 93(10) 6_565 . ?
C71 C55 C54 111(3) . . ?
C36 C55 C54 127(3) 6_565 . ?
C34 C55 C54 11(3) 6_565 . ?
C35 C55 C56 80(8) 6_565 . ?
C71 C55 C56 131(3) . . ?
C36 C55 C56 111(3) 6_565 . ?
C34 C55 C56 115(2) 6_565 . ?
C54 C55 C56 115(2) . . ?
C57 C56 C35 112.6(10) . 6_565 ?
C57 C56 C35 112.6(10) . . ?
C35 C56 C35 125(3) 6_565 . ?
C57 C56 C55 108.3(19) . 6_565 ?
C35 C56 C55 124.4(19) 6_565 6_565 ?
C35 C56 C55 7(3) . 6_565 ?
C57 C56 C55 108.3(19) . . ?
C35 C56 C55 7(3) 6_565 . ?
C35 C56 C55 124.4(19) . . ?
C55 C56 C55 122(3) 6_565 . ?
C58 C57 C58 90(3) 6_565 . ?
C58 C57 C56 133.4(16) 6_565 . ?
C58 C57 C56 133.4(16) . . ?
C58 C57 C37 30.2(16) 6_565 . ?
C58 C57 C37 118(2) . . ?
C56 C57 C37 103.2(11) . . ?
C58 C57 C37 118(2) 6_565 6_565 ?
C58 C57 C37 30.2(16) . 6_565 ?
C56 C57 C37 103.2(11) . 6_565 ?
C37 C57 C37 143(3) . 6_565 ?
C37 C58 C38 90(4) 6_565 6_565 ?
C37 C58 C57 83(4) 6_565 . ?
C38 C58 C57 156(4) 6_565 . ?
C37 C58 C59 144(5) 6_565 . ?
C38 C58 C59 56(2) 6_565 . ?
C57 C58 C59 124(3) . . ?
C37 C58 C72 27(3) 6_565 . ?
C38 C58 C72 63(2) 6_565 . ?
C57 C58 C72 109(3) . . ?
C59 C58 C72 119(2) . . ?
C37 C58 C58 125(4) 6_565 6_565 ?
C38 C58 C58 130(2) 6_565 6_565 ?
C57 C58 C58 45.1(16) . 6_565 ?
C59 C58 C58 80(2) . 6_565 ?
C72 C58 C58 147(2) . 6_565 ?
C37 C58 C60 135(5) 6_565 6_565 ?
C38 C58 C60 49.5(17) 6_565 6_565 ?
C57 C58 C60 126(3) . 6_565 ?
C59 C58 C60 10(2) . 6_565 ?
C72 C58 C60 111(2) . 6_565 ?
C58 C58 C60 82.6(17) 6_565 6_565 ?
C60 C59 C38 94(6) 6_565 6_565 ?
C60 C59 C59 92(7) 6_565 6_565 ?
C38 C59 C59 149(3) 6_565 6_565 ?
C60 C59 C58 141(8) 6_565 . ?
C38 C59 C58 57(2) 6_565 . ?
C59 C59 C58 100(2) 6_565 . ?
C60 C59 C60 71(8) 6_565 . ?
C38 C59 C60 146(5) 6_565 . ?
C59 C59 C60 20.9(17) 6_565 . ?
C58 C59 C60 117(4) . . ?
C60 C59 C75 30(6) 6_565 . ?
C38 C59 C75 67(2) 6_565 . ?
C59 C59 C75 122(2) 6_565 . ?
C58 C59 C75 122(2) . . ?
C60 C59 C75 101(3) . . ?
C60 C59 C61 4(6) 6_565 6_565 ?
C38 C59 C61 97(2) 6_565 6_565 ?
C59 C59 C61 88.5(16) 6_565 6_565 ?
C58 C59 C61 142(3) . 6_565 ?
C60 C59 C61 68(2) . 6_565 ?
C75 C59 C61 33.6(18) . 6_565 ?
C59 C60 C75 135(8) 6_565 6_565 ?
C59 C60 C60 88(7) 6_565 6_565 ?
C75 C60 C60 136(3) 6_565 6_565 ?
C59 C60 C38 64(6) 6_565 . ?
C75 C60 C38 74(3) 6_565 . ?
C60 C60 C38 139(2) 6_565 . ?
C59 C60 C61 175(8) 6_565 . ?
C75 C60 C61 49(3) 6_565 . ?
C60 C60 C61 87(2) 6_565 . ?
C38 C60 C61 120(2) . . ?
C59 C60 C59 67(7) 6_565 . ?
C75 C60 C59 157(4) 6_565 . ?
C60 C60 C59 20.9(17) 6_565 . ?
C38 C60 C59 123(3) . . ?
C61 C60 C59 108(3) . . ?
C59 C60 C58 29(6) 6_565 6_565 ?
C75 C60 C58 118(4) 6_565 6_565 ?
C60 C60 C58 97.4(17) 6_565 6_565 ?
C38 C60 C58 44.5(19) . 6_565 ?
C61 C60 C58 152(3) . 6_565 ?
C59 C60 C58 79(3) . 6_565 ?
C59 C60 C62 179(10) 6_565 6_565 ?
C75 C60 C62 45(3) 6_565 6_565 ?
C60 C60 C62 91(2) 6_565 6_565 ?
C38 C60 C62 115(2) . 6_565 ?
C61 C60 C62 4(2) . 6_565 ?
C59 C60 C62 112(3) . 6_565 ?
C58 C60 C62 150(3) 6_565 6_565 ?
C59 C60 C61 135(8) 6_565 6_565 ?
C75 C60 C61 89(3) 6_565 6_565 ?
C60 C60 C61 47.3(13) 6_565 6_565 ?
C38 C60 C61 149(3) . 6_565 ?
C61 C60 C61 40(2) . 6_565 ?
C59 C60 C61 68(2) . 6_565 ?
C58 C60 C61 137(3) 6_565 6_565 ?
C62 C60 C61 44.2(14) 6_565 6_565 ?
C62 C61 C75 116(9) 6_565 6_565 ?
C62 C61 C61 103(9) 6_565 6_565 ?
C75 C61 C61 139(2) 6_565 6_565 ?
C62 C61 C41 45(7) 6_565 . ?
C75 C61 C41 74(3) 6_565 . ?
C61 C61 C41 138(2) 6_565 . ?
C62 C61 C60 163(8) 6_565 . ?
C75 C61 C60 47(2) 6_565 . ?
C61 C61 C60 93(2) 6_565 . ?
C41 C61 C60 118(2) . . ?
C62 C61 C62 84(10) 6_565 . ?
C75 C61 C62 158(4) 6_565 . ?
C61 C61 C62 20(2) 6_565 . ?
C41 C61 C62 121(4) . . ?
C60 C61 C62 112(3) . . ?
C62 C61 C63 17(9) 6_565 6_565 ?
C75 C61 C63 114(3) 6_565 6_565 ?
C61 C61 C63 101.2(18) 6_565 6_565 ?
C41 C61 C63 39.3(19) . 6_565 ?
C60 C61 C63 153(3) . 6_565 ?
C62 C61 C63 82(3) . 6_565 ?
C62 C61 C59 164(8) 6_565 6_565 ?
C75 C61 C59 48(2) 6_565 6_565 ?
C61 C61 C59 91.5(16) 6_565 6_565 ?
C41 C61 C59 119(2) . 6_565 ?
C60 C61 C59 1(2) . 6_565 ?
C62 C61 C59 111(3) . 6_565 ?
C63 C61 C59 154(3) 6_565 6_565 ?
C62 C61 C60 150(10) 6_565 6_565 ?
C75 C61 C60 92(2) 6_565 6_565 ?
C61 C61 C60 47.3(13) 6_565 6_565 ?
C41 C61 C60 151(3) . 6_565 ?
C60 C61 C60 46(2) . 6_565 ?
C62 C61 C60 67(2) . 6_565 ?
C63 C61 C60 142(3) 6_565 6_565 ?
C59 C61 C60 44.2(13) 6_565 6_565 ?
C61 C62 C41 117(9) 6_565 6_565 ?
C61 C62 C63 156(10) 6_565 . ?
C41 C62 C63 55(3) 6_565 . ?
C61 C62 C75 45(7) 6_565 . ?
C41 C62 C75 75(3) 6_565 . ?
C63 C62 C75 129(4) . . ?
C61 C62 C61 57(8) 6_565 . ?
C41 C62 C61 151(6) 6_565 . ?
C63 C62 C61 118(5) . . ?
C75 C62 C61 101(4) . . ?
C61 C62 C62 77(9) 6_565 6_565 ?
C41 C62 C62 146(3) 6_565 6_565 ?
C63 C62 C62 100(3) . 6_565 ?
C75 C62 C62 121(3) . 6_565 ?
C61 C62 C62 20(2) . 6_565 ?
C61 C62 C60 13(6) 6_565 6_565 ?
C41 C62 C60 104(3) 6_565 6_565 ?
C63 C62 C60 151(4) . 6_565 ?
C75 C62 C60 32(2) . 6_565 ?
C61 C62 C60 69(2) . 6_565 ?
C62 C62 C60 89(2) 6_565 6_565 ?
C61 C62 C42 148(10) 6_565 6_565 ?
C41 C62 C42 45(2) 6_565 6_565 ?
C63 C62 C42 11(2) . 6_565 ?
C75 C62 C42 118(3) . 6_565 ?
C61 C62 C42 123(4) . 6_565 ?
C62 C62 C42 106.8(17) 6_565 6_565 ?
C60 C62 C42 140(3) 6_565 6_565 ?
C42 C63 C41 97(5) 6_565 6_565 ?
C42 C63 C62 147(6) 6_565 . ?
C41 C63 C62 53(3) 6_565 . ?
C42 C63 C43 77(4) 6_565 . ?
C41 C63 C43 156(3) 6_565 . ?
C62 C63 C43 124(4) . . ?
C42 C63 C64 36(3) 6_565 . ?
C41 C63 C64 62(3) 6_565 . ?
C62 C63 C64 115(4) . . ?
C43 C63 C64 113(3) . . ?
C42 C63 C61 143(5) 6_565 6_565 ?
C41 C63 C61 52(2) 6_565 6_565 ?
C62 C63 C61 6(3) . 6_565 ?
C43 C63 C61 122(3) . 6_565 ?
C64 C63 C61 113(3) . 6_565 ?
C42 C63 C63 119(4) 6_565 6_565 ?
C41 C63 C63 128(2) 6_565 6_565 ?
C62 C63 C63 80(3) . 6_565 ?
C43 C63 C63 44.4(19) . 6_565 ?
C64 C63 C63 149.8(18) . 6_565 ?
C61 C63 C63 78.8(18) 6_565 6_565 ?
C42 C64 C21 81(3) 6_565 6_565 ?
C42 C64 C41 74(3) 6_565 6_565 ?
C21 C64 C41 149(3) 6_565 6_565 ?
C42 C64 C76 144(4) 6_565 . ?
C21 C64 C76 122(4) 6_565 . ?
C41 C64 C76 74(3) 6_565 . ?
C42 C64 C63 26(2) 6_565 . ?
C21 C64 C63 107(3) 6_565 . ?
C41 C64 C63 49(2) 6_565 . ?
C76 C64 C63 123(4) . . ?
C42 C64 C65 89(3) 6_565 . ?
C21 C64 C65 8(2) 6_565 . ?
C41 C64 C65 152(3) 6_565 . ?
C76 C64 C65 114(4) . . ?
C63 C64 C65 114(3) . . ?
C42 C64 C40 124(3) 6_565 6_565 ?
C21 C64 C40 137(3) 6_565 6_565 ?
C41 C64 C40 53.2(15) 6_565 6_565 ?
C76 C64 C40 21(2) . 6_565 ?
C63 C64 C40 102(3) . 6_565 ?
C65 C64 C40 130(3) . 6_565 ?
C42 C64 C20 125(3) 6_565 6_565 ?
C21 C64 C20 50.8(17) 6_565 6_565 ?
C41 C64 C20 134(2) 6_565 6_565 ?
C76 C64 C20 71(3) . 6_565 ?
C63 C64 C20 144(2) . 6_565 ?
C65 C64 C20 43(2) . 6_565 ?
C40 C64 C20 88.0(18) 6_565 6_565 ?
C42 C64 C19 149(3) 6_565 6_565 ?
C21 C64 C19 95(2) 6_565 6_565 ?
C41 C64 C19 97(2) 6_565 6_565 ?
C76 C64 C19 28(2) . 6_565 ?
C63 C64 C19 141(2) . 6_565 ?
C65 C64 C19 87(3) . 6_565 ?
C40 C64 C19 45.0(11) 6_565 6_565 ?
C20 C64 C19 44.0(10) 6_565 6_565 ?
C21 C65 C45 103(10) 6_565 . ?
C21 C65 C20 118(10) 6_565 6_565 ?
C45 C65 C20 124(5) . 6_565 ?
C21 C65 C22 98(10) 6_565 6_565 ?
C45 C65 C22 13(3) . 6_565 ?
C20 C65 C22 135(5) 6_565 6_565 ?
C21 C65 C64 32(9) 6_565 . ?
C45 C65 C64 131(5) . . ?
C20 C65 C64 87(3) 6_565 . ?
C22 C65 C64 129(4) 6_565 . ?
C21 C65 C66 134(10) 6_565 . ?
C45 C65 C66 115(5) . . ?
C20 C65 C66 16(2) 6_565 . ?
C22 C65 C66 124(4) 6_565 . ?
C64 C65 C66 103(3) . . ?
C21 C65 C42 10(10) 6_565 6_565 ?
C45 C65 C42 98(4) . 6_565 ?
C20 C65 C42 116(3) 6_565 6_565 ?
C22 C65 C42 95(3) 6_565 6_565 ?
C64 C65 C42 34.1(19) . 6_565 ?
C66 C65 C42 132(3) . 6_565 ?
C20 C66 C6 118(7) 6_565 6_565 ?
C20 C66 C67 68(6) 6_565 . ?
C6 C66 C67 125(5) 6_565 . ?
C20 C66 C48 134(8) 6_565 . ?
C6 C66 C48 20(3) 6_565 . ?
C67 C66 C48 115(4) . . ?
C20 C66 C65 36(5) 6_565 . ?
C6 C66 C65 106(4) 6_565 . ?
C67 C66 C65 103(4) . . ?
C48 C66 C65 126(4) . . ?
C20 C66 C19 52(5) 6_565 6_565 ?
C6 C66 C19 129(4) 6_565 6_565 ?
C67 C66 C19 16(3) . 6_565 ?
C48 C66 C19 124(4) . 6_565 ?
C65 C66 C19 87(3) . 6_565 ?
C20 C66 C21 29(5) 6_565 6_565 ?
C6 C66 C21 110(4) 6_565 6_565 ?
C67 C66 C21 96(3) . 6_565 ?
C48 C66 C21 130(4) . 6_565 ?
C65 C66 C21 6.7(19) . 6_565 ?
C19 C66 C21 80(2) 6_565 6_565 ?
C19 C67 C18 93(9) 6_565 6_565 ?
C19 C67 C20 95(7) 6_565 6_565 ?
C18 C67 C20 135(5) 6_565 6_565 ?
C19 C67 C66 120(8) 6_565 . ?
C18 C67 C66 126(4) 6_565 . ?
C20 C67 C66 26(2) 6_565 . ?
C19 C67 C68 110(9) 6_565 . ?
C18 C67 C68 18(3) 6_565 . ?
C20 C67 C68 133(5) 6_565 . ?
C66 C67 C68 116(5) . . ?
C19 C67 C76 14(7) 6_565 . ?
C18 C67 C76 106(4) 6_565 . ?
C20 C67 C76 88(3) 6_565 . ?
C66 C67 C76 113(4) . . ?
C68 C67 C76 123(5) . . ?
C18 C68 C4 113(10) 6_565 6_565 ?
C18 C68 C50 113(10) 6_565 . ?
C4 C68 C50 22(2) 6_565 . ?
C18 C68 C67 74(10) 6_565 . ?
C4 C68 C67 117(5) 6_565 . ?
C50 C68 C67 139(6) . . ?
C18 C68 C69 41(10) 6_565 . ?
C4 C68 C69 104(5) 6_565 . ?
C50 C68 C69 89(5) . . ?
C67 C68 C69 114(4) . . ?
C18 C68 C17 30(10) 6_565 6_565 ?
C4 C68 C17 113(5) 6_565 6_565 ?
C50 C68 C17 101(5) . 6_565 ?
C67 C68 C17 101(4) . 6_565 ?
C69 C68 C17 12.7(18) . 6_565 ?
C18 C68 C19 57(10) 6_565 6_565 ?
C4 C68 C19 124(4) 6_565 6_565 ?
C50 C68 C19 144(5) . 6_565 ?
C67 C68 C19 18(3) . 6_565 ?
C69 C68 C19 95(3) . 6_565 ?
C17 C68 C19 83(3) 6_565 6_565 ?
C17 C69 C16 106(8) 6_565 6_565 ?
C17 C69 C18 98(8) 6_565 6_565 ?
C16 C69 C18 143(5) 6_565 6_565 ?
C17 C69 C73 15(7) 6_565 . ?
C16 C69 C73 92(2) 6_565 . ?
C18 C69 C73 111(3) 6_565 . ?
C17 C69 C70 123(7) 6_565 . ?
C16 C69 C70 16.9(19) 6_565 . ?
C18 C69 C70 131(4) 6_565 . ?
C73 C69 C70 108.4(13) . . ?
C17 C69 C68 109(8) 6_565 . ?
C16 C69 C68 139(4) 6_565 . ?
C18 C69 C68 12(3) 6_565 . ?
C73 C69 C68 123(3) . . ?
C70 C69 C68 124(3) . . ?
C17 C69 C39 8(10) 6_565 6_565 ?
C16 C69 C39 106(3) 6_565 6_565 ?
C18 C69 C39 94(3) 6_565 6_565 ?
C73 C69 C39 17.3(14) . 6_565 ?
C70 C69 C39 122.7(19) . 6_565 ?
C68 C69 C39 106(3) . 6_565 ?
C16 C70 C15 143(10) 6_565 6_565 ?
C16 C70 C52 140(10) 6_565 . ?
C15 C70 C52 27(3) 6_565 . ?
C16 C70 C69 56(6) 6_565 . ?
C15 C70 C69 116(4) 6_565 . ?
C52 C70 C69 142(4) . . ?
C16 C70 C71 52(6) 6_565 . ?
C15 C70 C71 123(4) 6_565 . ?
C52 C70 C71 100(4) . . ?
C69 C70 C71 107.6(13) . . ?
C16 C70 C17 44(6) 6_565 6_565 ?
C15 C70 C17 124(4) 6_565 6_565 ?
C52 C70 C17 148(4) . 6_565 ?
C69 C70 C17 11.7(17) . 6_565 ?
C71 C70 C17 95.8(18) . 6_565 ?
C16 C70 C36 41(6) 6_565 6_565 ?
C15 C70 C36 127(4) 6_565 6_565 ?
C52 C70 C36 106(4) . 6_565 ?
C69 C70 C36 96.9(15) . 6_565 ?
C71 C70 C36 11.7(16) . 6_565 ?
C17 C70 C36 85(2) 6_565 6_565 ?
C36 C71 C16 113(7) 6_565 6_565 ?
C36 C71 C55 85(7) 6_565 . ?
C16 C71 C55 133(5) 6_565 . ?
C36 C71 C35 88(6) 6_565 6_565 ?
C16 C71 C35 138(4) 6_565 6_565 ?
C55 C71 C35 7(4) . 6_565 ?
C36 C71 C72 28(5) 6_565 . ?
C16 C71 C72 92(2) 6_565 . ?
C55 C71 C72 113(3) . . ?
C35 C71 C72 115(3) 6_565 . ?
C36 C71 C70 128(7) 6_565 . ?
C16 C71 C70 16.3(19) 6_565 . ?
C55 C71 C70 123(4) . . ?
C35 C71 C70 126(3) 6_565 . ?
C72 C71 C70 107.9(13) . . ?
C36 C71 C37 3(8) 6_565 6_565 ?
C16 C71 C37 114(3) 6_565 6_565 ?
C55 C71 C37 86(3) . 6_565 ?
C35 C71 C37 88(2) 6_565 6_565 ?
C72 C71 C37 27.6(15) . 6_565 ?
C70 C71 C37 130(2) . 6_565 ?
C37 C72 C36 92(3) 6_565 6_565 ?
C37 C72 C73 138(4) 6_565 . ?
C36 C72 C73 117(2) 6_565 . ?
C37 C72 C71 103(3) 6_565 . ?
C36 C72 C71 11(2) 6_565 . ?
C73 C72 C71 108.1(12) . . ?
C37 C72 C58 22(3) 6_565 . ?
C36 C72 C58 113(3) 6_565 . ?
C73 C72 C58 118.7(19) . . ?
C71 C72 C58 124(3) . . ?
C37 C72 C38 74(3) 6_565 6_565 ?
C36 C72 C38 155(3) 6_565 6_565 ?
C73 C72 C38 67(2) . 6_565 ?
C71 C72 C38 161(3) . 6_565 ?
C58 C72 C38 53.2(19) . 6_565 ?
C37 C72 C16 134(3) 6_565 6_565 ?
C36 C72 C16 48.9(17) 6_565 6_565 ?
C73 C72 C16 68.6(14) . 6_565 ?
C71 C72 C16 39.6(15) . 6_565 ?
C58 C72 C16 149(3) . 6_565 ?
C38 C72 C16 130(2) 6_565 6_565 ?
C37 C72 C39 119(3) 6_565 6_565 ?
C36 C72 C39 132(3) 6_565 6_565 ?
C73 C72 C39 19.3(14) . 6_565 ?
C71 C72 C39 124.9(19) . 6_565 ?
C58 C72 C39 99.4(18) . 6_565 ?
C38 C72 C39 47.6(13) 6_565 6_565 ?
C16 C72 C39 85.5(19) 6_565 6_565 ?
C39 C73 C17 120(5) 6_565 6_565 ?
C39 C73 C72 118(4) 6_565 . ?
C17 C73 C72 113(3) 6_565 . ?
C39 C73 C69 125(5) 6_565 . ?
C17 C73 C69 6(3) 6_565 . ?
C72 C73 C69 107.8(12) . . ?
C39 C73 C74 4(4) 6_565 . ?
C17 C73 C74 118(3) 6_565 . ?
C72 C73 C74 122(2) . . ?
C69 C73 C74 123(3) . . ?
C39 C73 C38 61(4) 6_565 6_565 ?
C17 C73 C38 157(4) 6_565 6_565 ?
C72 C73 C38 57.3(17) . 6_565 ?
C69 C73 C38 155(3) . 6_565 ?
C74 C73 C38 64.5(17) . 6_565 ?
C39 C73 C16 152(5) 6_565 6_565 ?
C17 C73 C16 46.0(19) 6_565 6_565 ?
C72 C73 C16 67.5(14) . 6_565 ?
C69 C73 C16 40.4(16) . 6_565 ?
C74 C73 C16 153(2) . 6_565 ?
C38 C73 C16 121(2) 6_565 6_565 ?
C39 C74 C40 118(5) 6_565 6_565 ?
C39 C74 C75 116(4) 6_565 . ?
C40 C74 C75 109(3) 6_565 . ?
C39 C74 C73 4(3) 6_565 . ?
C40 C74 C73 116(3) 6_565 . ?
C75 C74 C73 119(2) . . ?
C39 C74 C76 115(5) 6_565 . ?
C40 C74 C76 7(3) 6_565 . ?
C75 C74 C76 115(3) . . ?
C73 C74 C76 113(3) . . ?
C39 C74 C38 59(3) 6_565 6_565 ?
C40 C74 C38 149(4) 6_565 6_565 ?
C75 C74 C38 58.8(19) . 6_565 ?
C73 C74 C38 61.5(18) . 6_565 ?
C76 C74 C38 154(3) . 6_565 ?
C39 C74 C41 145(5) 6_565 6_565 ?
C40 C74 C41 52(2) 6_565 6_565 ?
C75 C74 C41 56.5(18) . 6_565 ?
C73 C74 C41 147(2) . 6_565 ?
C76 C74 C41 59(2) . 6_565 ?
C38 C74 C41 111(2) 6_565 6_565 ?
C60 C75 C61 84(3) 6_565 6_565 ?
C60 C75 C62 103(4) 6_565 . ?
C61 C75 C62 19(3) 6_565 . ?
C60 C75 C74 131(3) 6_565 . ?
C61 C75 C74 134(3) 6_565 . ?
C62 C75 C74 118(3) . . ?
C60 C75 C59 14(3) 6_565 . ?
C61 C75 C59 98(3) 6_565 . ?
C62 C75 C59 117(3) . . ?
C74 C75 C59 118(2) . . ?
C60 C75 C38 64(2) 6_565 6_565 ?
C61 C75 C38 141(4) 6_565 6_565 ?
C62 C75 C38 154(3) . 6_565 ?
C74 C75 C38 67(2) . 6_565 ?
C59 C75 C38 51(2) . 6_565 ?
C60 C75 C41 141(4) 6_565 6_565 ?
C61 C75 C41 63(2) 6_565 6_565 ?
C62 C75 C41 45(2) . 6_565 ?
C74 C75 C41 73(2) . 6_565 ?
C59 C75 C41 152(3) . 6_565 ?
C38 C75 C41 133(3) 6_565 6_565 ?
C60 C75 C39 109(3) 6_565 6_565 ?
C61 C75 C39 144(4) 6_565 6_565 ?
C62 C75 C39 132(3) . 6_565 ?
C74 C75 C39 21.3(15) . 6_565 ?
C59 C75 C39 97.2(19) . 6_565 ?
C38 C75 C39 46.8(13) 6_565 6_565 ?
C41 C75 C39 90(2) 6_565 6_565 ?
C60 C75 C40 146(4) 6_565 6_565 ?
C61 C75 C40 108(3) 6_565 6_565 ?
C62 C75 C40 92(3) . 6_565 ?
C74 C75 C40 26.0(14) . 6_565 ?
C59 C75 C40 138(2) . 6_565 ?
C38 C75 C40 90(2) 6_565 6_565 ?
C41 C75 C40 47.0(13) 6_565 6_565 ?
C39 C75 C40 43.6(11) 6_565 6_565 ?
C40 C76 C19 120(7) 6_565 6_565 ?
C40 C76 C64 111(6) 6_565 . ?
C19 C76 C64 111(4) 6_565 . ?
C40 C76 C74 9(4) 6_565 . ?
C19 C76 C74 116(4) 6_565 . ?
C64 C76 C74 120(4) . . ?
C40 C76 C67 128(6) 6_565 . ?
C19 C76 C67 8(4) 6_565 . ?
C64 C76 C67 107(4) . . ?
C74 C76 C67 124(4) . . ?
C40 C76 C41 60(5) 6_565 6_565 ?
C19 C76 C41 147(4) 6_565 6_565 ?
C64 C76 C41 52(2) . 6_565 ?
C74 C76 C41 68(2) . 6_565 ?
C67 C76 C41 149(3) . 6_565 ?
C40 C76 C20 144(6) 6_565 6_565 ?
C19 C76 C20 45(2) 6_565 6_565 ?
C64 C76 C20 66(2) . 6_565 ?
C74 C76 C20 148(3) . 6_565 ?
C67 C76 C20 41(2) . 6_565 ?
C41 C76 C20 112(3) 6_565 6_565 ?
C40 C76 C39 26(4) 6_565 6_565 ?
C19 C76 C39 96(4) 6_565 6_565 ?
C64 C76 C39 134(4) . 6_565 ?
C74 C76 C39 20.6(16) . 6_565 ?
C67 C76 C39 103(3) . 6_565 ?
C41 C76 C39 84(2) 6_565 6_565 ?
C20 C76 C39 131(2) 6_565 6_565 ?
N3P Ni1P N1P 178.0(4) . . ?
N3P Ni1P N2P 89.97(16) . 6_565 ?
N1P Ni1P N2P 89.99(16) . 6_565 ?
N3P Ni1P N2P 89.96(16) . . ?
N1P Ni1P N2P 89.99(16) . . ?
N2P Ni1P N2P 177.6(4) 6_565 . ?
C2P C1P H1PA 109.5 . . ?
C2P C1P H1PB 109.5 . . ?
H1PA C1P H1PB 109.5 . . ?
C2P C1P H1PC 109.5 . . ?
H1PA C1P H1PC 109.5 . . ?
H1PB C1P H1PC 109.5 . . ?
C6P N2P C13P 104.2(6) . . ?
C6P N2P Ni1P 127.9(5) . . ?
C13P N2P Ni1P 127.9(5) . . ?
C3P C2P C1P 112.6(7) . . ?
C3P C2P H2PA 109.1 . . ?
C1P C2P H2PA 109.1 . . ?
C3P C2P H2PB 109.1 . . ?
C1P C2P H2PB 109.1 . . ?
H2PA C2P H2PB 107.8 . . ?
C4P N3P C4P 104.3(8) . 6_565 ?
C4P N3P Ni1P 127.8(4) . . ?
C4P N3P Ni1P 127.8(4) 6_565 . ?
C5P C4P N3P 124.8(6) . . ?
C5P C4P C3P 123.7(6) . . ?
N3P C4P C3P 111.5(6) . . ?
C4P C5P C6P 124.7(6) . . ?
C4P C5P H5P 117.6 . . ?
C6P C5P H5P 117.6 . . ?
C5P C6P N2P 124.7(6) . . ?
C5P C6P C7P 124.3(7) . . ?
N2P C6P C7P 110.9(6) . . ?
C11P C7P C6P 107.0(6) . . ?
C11P C7P C8P 129.4(7) . . ?
C6P C7P C8P 123.5(7) . . ?
C7P C8P C9P 113.4(9) . . ?
C7P C8P H8PA 108.9 . . ?
C9P C8P H8PA 108.9 . . ?
C7P C8P H8PB 108.9 . . ?
C9P C8P H8PB 108.9 . . ?
H8PA C8P H8PB 107.7 . . ?
C8P C9P H9PA 109.5 . . ?
C8P C9P H9PB 109.5 . . ?
H9PA C9P H9PB 109.5 . . ?
C8P C9P H9PC 109.5 . . ?
H9PA C9P H9PC 109.5 . . ?
H9PB C9P H9PC 109.5 . . ?
C7P C11P C13P 106.5(7) . . ?
C7P C11P C10P 129.4(7) . . ?
C13P C11P C10P 124.1(7) . . ?
C10P C12P H12A 109.5 . . ?
C10P C12P H12B 109.5 . . ?
H12A C12P H12B 109.5 . . ?
C10P C12P H12C 109.5 . . ?
H12A C12P H12C 109.5 . . ?
H12B C12P H12C 109.5 . . ?
C14P C13P N2P 124.7(6) . . ?
C14P C13P C11P 123.9(7) . . ?
N2P C13P C11P 111.4(6) . . ?
C15P C14P C13P 124.6(7) . . ?
C15P C14P H14P 117.7 . . ?
C13P C14P H14P 117.7 . . ?
C14P C15P N1P 124.9(6) . . ?
C14P C15P C16P 123.5(6) . . ?
N1P C15P C16P 111.6(6) . . ?
C16P C16P C15P 106.2(4) 6_565 . ?
C16P C16P C17P 128.9(4) 6_565 . ?
C15P C16P C17P 124.8(7) . . ?
C16P C17P C18P 112.1(7) . . ?
C16P C17P H17A 109.2 . . ?
C18P C17P H17A 109.2 . . ?
C16P C17P H17B 109.2 . . ?
C18P C17P H17B 109.2 . . ?
H17A C17P H17B 107.9 . . ?
C17P C18P H18A 109.5 . . ?
C17P C18P H18B 109.5 . . ?
H18A C18P H18B 109.5 . . ?
C17P C18P H18C 109.5 . . ?
H18A C18P H18C 109.5 . . ?
H18B C18P H18C 109.5 . . ?
C12P C10P C11P 112.3(9) . . ?
C12P C10P H10A 109.2 . . ?
C11P C10P H10A 109.2 . . ?
C12P C10P H10B 109.2 . . ?
C11P C10P H10B 109.2 . . ?
H10A C10P H10B 107.9 . . ?
C3P C3P C4P 106.3(4) 6_565 . ?
C3P C3P C2P 128.4(4) 6_565 . ?
C4P C3P C2P 125.1(7) . . ?
C15P N1P C15P 104.3(8) . 6_565 ?
C15P N1P Ni1P 127.9(4) . . ?
C15P N1P Ni1P 127.9(4) 6_565 . ?
C6H C1H C2H 120.0(14) . . ?
C6H C1H H1H 120.0 . . ?
C2H C1H H1H 120.0 . . ?
C3H C2H C1H 121.8(14) . . ?
C3H C2H H2H 119.1 . . ?
C1H C2H H2H 119.1 . . ?
C2H C3H C4H 117.4(16) . . ?
C2H C3H H3H 121.3 . . ?
C4H C3H H3H 121.3 . . ?
C5H C4H C3H 121.7(16) . . ?
C5H C4H H4H 119.1 . . ?
C3H C4H H4H 119.1 . . ?
C4H C5H C6H 121.9(17) . . ?
C4H C5H H5H 119.1 . . ?
C6H C5H H5H 119.1 . . ?
C1H C6H C5H 117.2(17) . . ?
C1H C6H H6H 121.4 . . ?
C5H C6H H6H 121.4 . . ?
C10H C7H C14H 120.0 . . ?
C10H C7H H7H 120.0 . . ?
C14H C7H H7H 120.0 . . ?
C11H C10H C7H 120.0 . . ?
C11H C10H H10H 120.0 . . ?
C7H C10H H10H 120.0 . . ?
C10H C11H C12H 120.0 . . ?
C10H C11H H11H 120.0 . . ?
C12H C11H H11H 120.0 . . ?
C13H C12H C11H 120.0 . . ?
C13H C12H H12H 120.0 . . ?
C11H C12H H12H 120.0 . . ?
C14H C13H C12H 120.0 . . ?
C14H C13H H13H 120.0 . . ?
C12H C13H H13H 120.0 . . ?
C13H C14H C7H 120.0 . . ?
C13H C14H H14H 120.0 . . ?
C7H C14H H14H 120.0 . . ?

loop_
_geom_bond_atom_site_label_1
_geom_bond_atom_site_label_2
_geom_bond_distance
_geom_bond_site_symmetry_2
_geom_bond_publ_flag
N1 Lu11 1.70(3) . ?
N1 Lu11 1.70(3) 6_565 ?
N1 Lu9 1.77(3) 6_565 ?
N1 Lu9 1.77(3) . ?
N1 Lu5 1.877(12) 6_565 ?
N1 Lu5 1.878(12) . ?
N1 Lu10 1.98(3) . ?
N1 Lu10 1.98(3) 6_565 ?
N1 Lu1 2.001(19) . ?
N1 Lu4 2.022(15) . ?
N1 Lu4 2.022(15) 6_565 ?
N1 Lu3 2.075(15) . ?
Lu1 Lu4 0.898(8) . ?
Lu1 Lu4 0.898(8) 6_565 ?
Lu1 Lu6 1.628(16) . ?
Lu1 Lu3 3.027(13) . ?
Lu1 Lu8 3.09(2) 6_565 ?
Lu1 Lu8 3.09(2) . ?
Lu1 Lu7 3.229(12) 6_565 ?
Lu1 Lu7 3.229(12) . ?
Lu1 Lu11 3.42(3) . ?
Lu1 Lu11 3.42(3) 6_565 ?
Lu1 Lu10 3.34(3) 6_565 ?
Lu2 Lu10 1.09(3) . ?
Lu2 Lu10 1.09(3) 6_565 ?
Lu2 Lu9 1.46(3) . ?
Lu2 Lu9 1.46(3) 6_565 ?
Lu2 Lu5 2.366(10) 6_565 ?
Lu2 Lu5 2.367(10) . ?
Lu2 Lu6 2.757(14) . ?
Lu2 Lu11 2.87(3) . ?
Lu2 Lu11 2.87(3) 6_565 ?
Lu2 Lu7 3.238(8) 6_565 ?
Lu2 Lu7 3.238(8) . ?
Lu3 Lu8 1.213(17) . ?
Lu3 Lu8 1.213(17) 6_565 ?
Lu3 Lu11 1.56(3) 6_565 ?
Lu3 Lu11 1.56(3) . ?
Lu3 Lu7 2.311(7) 6_565 ?
Lu3 Lu7 2.311(7) . ?
Lu3 Lu5 2.735(11) 6_565 ?
Lu3 Lu5 2.735(11) . ?
Lu3 Lu9 2.97(2) 6_565 ?
Lu3 Lu9 2.97(2) . ?
Lu4 Lu6 1.317(12) . ?
Lu4 Lu4 1.448(6) 6_565 ?
Lu4 Lu10 2.83(3) . ?
Lu4 Lu7 2.891(8) . ?
Lu4 Lu5 2.992(9) . ?
Lu4 Lu8 3.108(16) . ?
Lu4 Lu10 3.30(3) 6_565 ?
Lu4 Lu11 3.39(3) . ?
Lu5 Lu7 0.991(9) . ?
Lu5 Lu9 1.29(2) . ?
Lu5 Lu11 1.43(3) . ?
Lu5 Lu10 1.61(3) . ?
Lu5 Lu8 2.048(18) . ?
Lu5 Lu9 2.27(2) 6_565 ?
Lu5 Lu11 2.47(3) 6_565 ?
Lu5 Lu10 2.98(3) 6_565 ?
Lu6 Lu4 1.317(12) 6_565 ?
Lu6 Lu10 2.61(3) 6_565 ?
Lu6 Lu10 2.61(3) . ?
Lu6 Lu9 3.43(3) . ?
Lu6 Lu9 3.43(3) 6_565 ?
Lu6 Lu5 3.426(15) 6_565 ?
Lu6 Lu7 3.678(13) 6_565 ?
Lu7 Lu8 1.299(16) . ?
Lu7 Lu11 1.46(3) . ?
Lu7 Lu9 2.16(2) . ?
Lu7 Lu10 2.47(3) . ?
Lu7 Lu11 2.64(3) 6_565 ?
Lu7 Lu9 2.97(2) 6_565 ?
Lu8 Lu11 1.39(3) . ?
Lu8 Lu11 2.22(3) 6_565 ?
Lu8 Lu8 2.38(3) 6_565 ?
Lu8 Lu9 2.79(3) . ?
Lu8 Lu9 3.22(3) 6_565 ?
Lu8 Lu7 3.270(18) 6_565 ?
Lu9 Lu9 1.09(4) 6_565 ?
Lu9 Lu10 1.36(3) . ?
Lu9 Lu11 1.59(4) . ?
Lu9 Lu11 1.98(4) 6_565 ?
Lu9 Lu10 2.01(3) 6_565 ?
Lu9 Lu5 2.27(2) 6_565 ?
Lu9 Lu7 2.97(2) 6_565 ?
Lu10 Lu9 2.01(3) 6_565 ?
Lu10 Lu10 1.99(6) 6_565 ?
Lu10 Lu11 2.59(4) . ?
Lu10 Lu11 3.04(4) 6_565 ?
Lu10 Lu5 2.98(3) 6_565 ?
Lu11 Lu11 1.27(6) 6_565 ?
Lu11 Lu9 1.98(4) 6_565 ?
Lu11 Lu8 2.22(3) 6_565 ?
Lu11 Lu5 2.47(3) 6_565 ?
Lu11 Lu7 2.64(3) 6_565 ?
C1 C28 0.68(4) 6_565 ?
C1 C27 1.01(4) 6_565 ?
C1 C49 1.56(5) 6_565 ?
C1 C2 1.411(18) . ?
C1 C5 1.462(19) . ?
C1 C9 1.472(18) . ?
C1 C29 1.96(4) 6_565 ?
C1 C26 1.79(4) 6_565 ?
C2 C29 0.63(4) 6_565 ?
C2 C28 1.03(5) 6_565 ?
C2 C12 1.457(19) . ?
C2 C30 1.33(4) 6_565 ?
C2 C3 1.479(19) . ?
C2 C51 1.86(4) 6_565 ?
C2 C27 1.77(5) 6_565 ?
C3 C51 0.50(4) 6_565 ?
C3 C50 1.30(5) 6_565 ?
C3 C29 1.15(4) 6_565 ?
C3 C15 1.467(19) . ?
C3 C4 1.469(19) . ?
C3 C52 1.93(5) 6_565 ?
C3 C49 1.92(4) 6_565 ?
C4 C50 0.47(4) 6_565 ?
C4 C68 1.22(7) 6_565 ?
C4 C49 1.06(5) 6_565 ?
C4 C18 1.46(2) . ?
C4 C5 1.46(4) . ?
C4 C51 1.72(4) 6_565 ?
C5 C49 0.51(4) 6_565 ?
C5 C48 1.05(4) 6_565 ?
C5 C6 1.474(19) . ?
C5 C28 1.58(5) 6_565 ?
C5 C50 1.89(5) 6_565 ?
C6 C48 0.54(5) 6_565 ?
C6 C66 1.09(5) 6_565 ?
C6 C47 1.40(5) 6_565 ?
C6 C7 1.456(19) . ?
C6 C20 1.482(19) . ?
C6 C49 1.91(5) 6_565 ?
C7 C47 0.56(5) 6_565 ?
C7 C46 0.91(6) 6_565 ?
C7 C23 1.45(2) . ?
C7 C8 1.467(19) . ?
C7 C48 1.68(5) 6_565 ?
C7 C26 1.89(5) 6_565 ?
C8 C26 0.71(4) 6_565 ?
C8 C47 1.23(5) 6_565 ?
C8 C25 1.28(3) . ?
C8 C9 1.445(19) . ?
C8 C46 1.83(6) 6_565 ?
C8 C27 2.15(4) 6_565 ?
C9 C27 0.77(4) 6_565 ?
C9 C26 0.79(4) 6_565 ?
C9 C10 1.476(17) . ?
C9 C28 2.09(4) 6_565 ?
C10 C11 1.435(19) . ?
C10 C9 1.476(17) 6_565 ?
C10 C27 1.58(4) 6_565 ?
C10 C27 1.58(4) . ?
C11 C30 1.51(2) . ?
C11 C30 1.51(2) 6_565 ?
C11 C12 1.475(18) 6_565 ?
C11 C12 1.475(18) . ?
C12 C30 0.18(8) 6_565 ?
C12 C31 1.44(4) 6_565 ?
C12 C29 1.59(4) 6_565 ?
C12 C13 1.457(19) . ?
C13 C31 0.13(8) 6_565 ?
C13 C53 1.31(6) 6_565 ?
C13 C14 1.42(2) . ?
C13 C32 1.46(2) . ?
C13 C30 1.47(4) 6_565 ?
C14 C53 0.34(7) 6_565 ?
C14 C52 1.19(6) 6_565 ?
C14 C54 1.34(5) 6_565 ?
C14 C34 1.47(2) . ?
C14 C15 1.473(19) . ?
C14 C31 1.53(6) 6_565 ?
C15 C52 0.49(5) 6_565 ?
C15 C70 1.08(5) 6_565 ?
C15 C51 1.01(5) 6_565 ?
C15 C16 1.46(2) . ?
C15 C53 1.75(6) 6_565 ?
C16 C70 0.45(4) 6_565 ?
C16 C71 1.26(5) 6_565 ?
C16 C69 1.29(5) 6_565 ?
C16 C17 1.47(2) . ?
C16 C36 1.50(2) . ?
C16 C52 1.43(5) 6_565 ?
C16 C72 1.97(4) 6_565 ?
C16 C73 1.99(4) 6_565 ?
C17 C69 0.42(5) 6_565 ?
C17 C73 1.08(4) 6_565 ?
C17 C18 1.45(2) . ?
C17 C39 1.57(5) . ?
C17 C70 1.75(5) 6_565 ?
C17 C68 1.82(8) 6_565 ?
C18 C68 0.44(7) 6_565 ?
C18 C67 1.40(7) 6_565 ?
C18 C69 1.33(5) 6_565 ?
C18 C19 1.54(5) . ?
C18 C50 1.45(6) 6_565 ?
C19 C67 0.57(6) 6_565 ?
C19 C76 1.00(5) 6_565 ?
C19 C40 1.46(2) . ?
C19 C20 1.47(2) . ?
C19 C66 1.77(6) 6_565 ?
C19 C68 1.73(7) 6_565 ?
C19 C64 2.01(5) 6_565 ?
C20 C66 0.61(5) 6_565 ?
C20 C65 1.31(6) 6_565 ?
C20 C67 1.31(6) 6_565 ?
C20 C21 1.49(2) . ?
C20 C64 1.92(4) 6_565 ?
C20 C48 1.89(6) 6_565 ?
C20 C76 1.99(5) 6_565 ?
C21 C65 0.32(6) 6_565 ?
C21 C64 1.20(4) 6_565 ?
C21 C45 1.33(6) 6_565 ?
C21 C22 1.424(15) . ?
C21 C42 1.426(15) . ?
C21 C66 1.99(6) 6_565 ?
C22 C45 0.31(6) 6_565 ?
C22 C65 1.34(5) 6_565 ?
C22 C44 1.392(18) . ?
C22 C23 1.46(2) . ?
C22 C46 1.81(6) 6_565 ?
C23 C46 0.57(5) 6_565 ?
C23 C45 1.37(7) 6_565 ?
C23 C24 1.40(4) . ?
C23 C47 1.97(5) 6_565 ?
C24 C23 1.40(4) 6_565 ?
C24 C25 1.43(4) . ?
C24 C46 1.51(6) 6_565 ?
C24 C46 1.51(6) . ?
C25 C8 1.28(3) 6_565 ?
C25 C26 1.78(5) . ?
C25 C26 1.78(5) 6_565 ?
C26 C8 0.71(4) 6_565 ?
C26 C9 0.79(4) 6_565 ?
C26 C27 1.46(3) . ?
C26 C47 1.47(2) . ?
C26 C7 1.89(5) 6_565 ?
C26 C1 1.79(4) 6_565 ?
C27 C9 0.77(4) 6_565 ?
C27 C1 1.01(4) 6_565 ?
C27 C28 1.47(3) . ?
C27 C8 2.15(4) 6_565 ?
C27 C2 1.77(5) 6_565 ?
C28 C1 0.68(4) 6_565 ?
C28 C2 1.03(5) 6_565 ?
C28 C29 1.44(2) . ?
C28 C49 1.458(18) . ?
C28 C5 1.58(5) 6_565 ?
C28 C9 2.09(4) 6_565 ?
C29 C2 0.63(4) 6_565 ?
C29 C51 1.449(16) . ?
C29 C12 1.59(4) 6_565 ?
C29 C30 1.49(2) . ?
C29 C3 1.15(4) 6_565 ?
C29 C1 1.96(4) 6_565 ?
C30 C12 0.18(8) 6_565 ?
C30 C31 1.47(2) . ?
C30 C2 1.33(4) 6_565 ?
C30 C13 1.47(4) 6_565 ?
C31 C13 0.13(8) 6_565 ?
C31 C53 1.42(2) . ?
C31 C12 1.44(4) 6_565 ?
C31 C32 1.44(2) . ?
C31 C14 1.53(6) 6_565 ?
C32 C33 1.24(4) . ?
C32 C31 1.44(2) 6_565 ?
C32 C13 1.46(2) 6_565 ?
C32 C53 1.90(5) 6_565 ?
C32 C53 1.90(5) . ?
C32 C54 2.01(5) . ?
C32 C54 2.01(5) 6_565 ?
C33 C54 1.45(2) . ?
C33 C54 1.45(2) 6_565 ?
C33 C34 1.46(2) 6_565 ?
C33 C34 1.46(2) . ?
C34 C54 0.28(9) 6_565 ?
C34 C53 1.25(5) 6_565 ?
C34 C55 1.47(4) 6_565 ?
C34 C35 1.45(2) . ?
C35 C55 0.19(9) 6_565 ?
C35 C71 1.39(4) 6_565 ?
C35 C56 1.439(14) . ?
C35 C36 1.450(15) . ?
C35 C54 1.48(4) 6_565 ?
C36 C71 0.47(4) 6_565 ?
C36 C72 1.09(4) 6_565 ?
C36 C55 1.35(4) 6_565 ?
C36 C37 1.442(19) . ?
C36 C70 1.81(5) 6_565 ?
C37 C58 0.74(4) 6_565 ?
C37 C72 0.91(3) 6_565 ?
C37 C57 1.469(18) . ?
C37 C38 1.54(4) . ?
C37 C71 1.91(4) 6_565 ?
C38 C59 1.32(5) 6_565 ?
C38 C58 1.35(5) 6_565 ?
C38 C39 1.44(2) . ?
C38 C60 1.46(2) . ?
C38 C72 1.51(4) 6_565 ?
C38 C75 1.56(4) 6_565 ?
C38 C73 1.64(5) 6_565 ?
C38 C74 1.69(5) 6_565 ?
C39 C73 0.73(4) 6_565 ?
C39 C74 0.79(4) 6_565 ?
C39 C40 1.46(2) . ?
C39 C72 1.93(4) 6_565 ?
C39 C75 1.95(5) 6_565 ?
C39 C69 1.99(5) 6_565 ?
C39 C76 2.04(5) 6_565 ?
C40 C76 0.68(5) 6_565 ?
C40 C74 0.91(4) 6_565 ?
C40 C41 1.46(2) . ?
C40 C64 1.78(4) 6_565 ?
C40 C75 1.97(5) 6_565 ?
C41 C62 1.16(6) 6_565 ?
C41 C63 1.18(5) 6_565 ?
C41 C64 1.38(4) 6_565 ?
C41 C42 1.45(2) . ?
C41 C61 1.47(2) . ?
C41 C75 1.59(4) 6_565 ?
C41 C76 1.68(6) 6_565 ?
C41 C74 1.82(4) 6_565 ?
C42 C63 0.71(4) 6_565 ?
C42 C64 0.98(4) 6_565 ?
C42 C43 1.429(18) . ?
C42 C65 1.74(6) 6_565 ?
C42 C62 2.02(5) 6_565 ?
C43 C44 1.405(18) . ?
C43 C63 1.41(4) 6_565 ?
C43 C63 1.41(4) . ?
C43 C42 1.429(18) 6_565 ?
C44 C22 1.392(19) 6_565 ?
C44 C45 1.51(6) . ?
C44 C45 1.51(6) 6_565 ?
C45 C22 0.31(6) 6_565 ?
C45 C65 1.23(6) . ?
C45 C23 1.37(7) 6_565 ?
C45 C21 1.33(6) 6_565 ?
C45 C46 1.64(7) . ?
C46 C23 0.57(5) 6_565 ?
C46 C7 0.91(6) 6_565 ?
C46 C47 1.42(6) . ?
C46 C8 1.83(6) 6_565 ?
C46 C22 1.81(6) 6_565 ?
C47 C7 0.56(5) 6_565 ?
C47 C8 1.23(5) 6_565 ?
C47 C6 1.40(5) 6_565 ?
C47 C48 1.45(3) . ?
C47 C23 1.97(5) 6_565 ?
C48 C6 0.54(5) 6_565 ?
C48 C5 1.05(4) 6_565 ?
C48 C66 1.41(6) . ?
C48 C49 1.49(3) . ?
C48 C7 1.68(5) 6_565 ?
C48 C20 1.89(6) 6_565 ?
C49 C5 0.51(4) 6_565 ?
C49 C4 1.06(5) 6_565 ?
C49 C1 1.56(5) 6_565 ?
C49 C50 1.45(2) . ?
C49 C6 1.91(5) 6_565 ?
C49 C3 1.92(4) 6_565 ?
C50 C4 0.47(5) 6_565 ?
C50 C3 1.30(5) 6_565 ?
C50 C68 1.22(6) . ?
C50 C51 1.45(2) . ?
C50 C5 1.89(5) 6_565 ?
C50 C18 1.45(6) 6_565 ?
C51 C3 0.50(4) 6_565 ?
C51 C15 1.01(5) 6_565 ?
C51 C52 1.48(2) . ?
C51 C2 1.86(4) 6_565 ?
C51 C4 1.72(4) 6_565 ?
C52 C15 0.49(5) 6_565 ?
C52 C70 1.06(5) . ?
C52 C14 1.19(6) 6_565 ?
C52 C53 1.45(2) . ?
C52 C3 1.93(5) 6_565 ?
C52 C16 1.43(5) 6_565 ?
C53 C14 0.34(7) 6_565 ?
C53 C54 1.09(5) . ?
C53 C13 1.31(6) 6_565 ?
C53 C34 1.25(5) 6_565 ?
C53 C15 1.75(6) 6_565 ?
C54 C34 0.28(9) 6_565 ?
C54 C14 1.34(5) 6_565 ?
C54 C55 1.46(2) . ?
C54 C35 1.48(4) 6_565 ?
C55 C35 0.19(9) 6_565 ?
C55 C71 1.30(4) . ?
C55 C36 1.35(4) 6_565 ?
C55 C34 1.47(4) 6_565 ?
C55 C56 1.46(2) . ?
C56 C57 1.424(18) . ?
C56 C35 1.439(14) 6_565 ?
C56 C55 1.46(2) 6_565 ?
C57 C58 1.36(4) 6_565 ?
C57 C58 1.36(4) . ?
C57 C37 1.469(18) 6_565 ?
C58 C37 0.74(4) 6_565 ?
C58 C38 1.35(5) 6_565 ?
C58 C59 1.47(2) . ?
C58 C72 1.51(2) . ?
C58 C58 1.92(7) 6_565 ?
C58 C60 1.92(5) 6_565 ?
C59 C60 0.54(4) 6_565 ?
C59 C38 1.32(5) 6_565 ?
C59 C59 1.39(9) 6_565 ?
C59 C60 1.51(5) . ?
C59 C75 1.51(2) . ?
C59 C61 2.01(4) 6_565 ?
C60 C59 0.54(4) 6_565 ?
C60 C75 1.08(5) 6_565 ?
C60 C60 1.43(8) 6_565 ?
C60 C61 1.47(2) . ?
C60 C58 1.92(5) 6_565 ?
C60 C62 1.97(6) 6_565 ?
C60 C61 2.00(4) 6_565 ?
C61 C62 0.52(6) 6_565 ?
C61 C75 1.12(5) 6_565 ?
C61 C61 1.29(8) 6_565 ?
C61 C62 1.49(5) . ?
C61 C63 1.87(5) 6_565 ?
C61 C59 2.01(4) 6_565 ?
C61 C60 2.00(4) 6_565 ?
C62 C61 0.52(6) 6_565 ?
C62 C41 1.16(6) 6_565 ?
C62 C63 1.38(6) . ?
C62 C75 1.43(5) . ?
C62 C62 1.53(11) 6_565 ?
C62 C60 1.97(6) 6_565 ?
C62 C42 2.02(5) 6_565 ?
C63 C42 0.71(4) 6_565 ?
C63 C41 1.18(5) 6_565 ?
C63 C64 1.45(5) . ?
C63 C61 1.87(5) 6_565 ?
C63 C63 2.01(9) 6_565 ?
C64 C42 0.98(4) 6_565 ?
C64 C21 1.20(4) 6_565 ?
C64 C41 1.38(4) 6_565 ?
C64 C76 1.42(5) . ?
C64 C65 1.46(5) . ?
C64 C40 1.78(4) 6_565 ?
C64 C20 1.92(4) 6_565 ?
C64 C19 2.01(5) 6_565 ?
C65 C21 0.32(6) 6_565 ?
C65 C20 1.31(6) 6_565 ?
C65 C22 1.34(5) 6_565 ?
C65 C66 1.75(6) . ?
C65 C42 1.74(6) 6_565 ?
C66 C20 0.61(5) 6_565 ?
C66 C6 1.09(5) 6_565 ?
C66 C67 1.41(6) . ?
C66 C19 1.77(6) 6_565 ?
C66 C21 1.99(6) 6_565 ?
C67 C19 0.57(6) 6_565 ?
C67 C18 1.40(7) 6_565 ?
C67 C20 1.31(6) 6_565 ?
C67 C68 1.45(7) . ?
C67 C76 1.54(6) . ?
C68 C18 0.44(7) 6_565 ?
C68 C4 1.22(7) 6_565 ?
C68 C69 1.64(7) . ?
C68 C17 1.82(7) 6_565 ?
C68 C19 1.73(7) 6_565 ?
C69 C17 0.42(5) 6_565 ?
C69 C16 1.29(5) 6_565 ?
C69 C18 1.33(5) 6_565 ?
C69 C73 1.48(2) . ?
C69 C70 1.49(2) . ?
C69 C39 1.99(5) 6_565 ?
C70 C16 0.45(4) 6_565 ?
C70 C15 1.08(5) 6_565 ?
C70 C71 1.49(2) . ?
C70 C17 1.75(5) 6_565 ?
C70 C36 1.81(5) 6_565 ?
C71 C36 0.47(4) 6_565 ?
C71 C16 1.26(5) 6_565 ?
C71 C35 1.39(4) 6_565 ?
C71 C72 1.48(2) . ?
C71 C37 1.91(4) 6_565 ?
C72 C37 0.91(3) 6_565 ?
C72 C36 1.09(4) 6_565 ?
C72 C73 1.483(17) . ?
C72 C38 1.51(4) 6_565 ?
C72 C16 1.97(4) 6_565 ?
C72 C39 1.93(4) 6_565 ?
C73 C39 0.73(4) 6_565 ?
C73 C17 1.08(4) 6_565 ?
C73 C74 1.51(2) . ?
C73 C38 1.64(5) 6_565 ?
C73 C16 1.99(4) 6_565 ?
C74 C39 0.79(4) 6_565 ?
C74 C40 0.91(4) 6_565 ?
C74 C75 1.48(2) . ?
C74 C76 1.58(6) . ?
C74 C38 1.69(5) 6_565 ?
C74 C41 1.82(4) 6_565 ?
C75 C60 1.08(5) 6_565 ?
C75 C61 1.12(5) 6_565 ?
C75 C38 1.56(4) 6_565 ?
C75 C41 1.59(4) 6_565 ?
C75 C39 1.95(5) 6_565 ?
C75 C40 1.97(5) 6_565 ?
C76 C40 0.68(5) 6_565 ?
C76 C19 1.00(5) 6_565 ?
C76 C41 1.68(6) 6_565 ?
C76 C20 1.99(5) 6_565 ?
C76 C39 2.04(5) 6_565 ?
Ni1P N3P 1.953(8) . ?
Ni1P N1P 1.953(8) . ?
Ni1P N2P 1.956(6) 6_565 ?
Ni1P N2P 1.956(6) . ?
C1P C2P 1.497(12) . ?
C1P H1PA 0.9800 . ?
C1P H1PB 0.9800 . ?
C1P H1PC 0.9800 . ?
N2P C6P 1.379(9) . ?
N2P C13P 1.382(9) . ?
C2P C3P 1.495(9) . ?
C2P H2PA 0.9900 . ?
C2P H2PB 0.9900 . ?
N3P C4P 1.383(8) . ?
N3P C4P 1.383(8) 6_565 ?
C4P C5P 1.365(10) . ?
C4P C3P 1.447(9) . ?
C5P C6P 1.367(10) . ?
C5P H5P 0.9500 . ?
C6P C7P 1.448(10) . ?
C7P C11P 1.345(11) . ?
C7P C8P 1.509(10) . ?
C8P C9P 1.527(15) . ?
C8P H8PA 0.9900 . ?
C8P H8PB 0.9900 . ?
C9P H9PA 0.9800 . ?
C9P H9PB 0.9800 . ?
C9P H9PC 0.9800 . ?
C11P C13P 1.444(10) . ?
C11P C10P 1.509(11) . ?
C12P C10P 1.508(18) . ?
C12P H12A 0.9800 . ?
C12P H12B 0.9800 . ?
C12P H12C 0.9800 . ?
C13P C14P 1.370(10) . ?
C14P C15P 1.365(10) . ?
C14P H14P 0.9500 . ?
C15P N1P 1.384(8) . ?
C15P C16P 1.447(9) . ?
C16P C16P 1.376(15) 6_565 ?
C16P C17P 1.487(10) . ?
C17P C18P 1.536(13) . ?
C17P H17A 0.9900 . ?
C17P H17B 0.9900 . ?
C18P H18A 0.9800 . ?
C18P H18B 0.9800 . ?
C18P H18C 0.9800 . ?
C10P H10A 0.9900 . ?
C10P H10B 0.9900 . ?
C3P C3P 1.370(15) 6_565 ?
N1P C15P 1.384(8) 6_565 ?
C1H C6H 1.38(2) . ?
C1H C2H 1.38(2) . ?
C1H H1H 0.9500 . ?
C2H C3H 1.36(2) . ?
C2H H2H 0.9500 . ?
C3H C4H 1.38(2) . ?
C3H H3H 0.9500 . ?
C4H C5H 1.33(3) . ?
C4H H4H 0.9500 . ?
C5H C6H 1.39(2) . ?
C5H H5H 0.9500 . ?
C6H H6H 0.9500 . ?
C7H C10H 1.3900 . ?
C7H C14H 1.3900 . ?
C7H H7H 0.9500 . ?
C10H C11H 1.3900 . ?
C10H H10H 0.9500 . ?
C11H C12H 1.3900 . ?
C11H H11H 0.9500 . ?
C12H C13H 1.3900 . ?
C12H H12H 0.9500 . ?
C13H C14H 1.3900 . ?
C13H H13H 0.9500 . ?
C14H H14H 0.9500 . ?
